data_1575746
loop_
_publ_author_name
'Kravets, Kateryna'
'Kravets, Mykola'
'Danylyuk, Oksana'

_publ_section_title
;
 Host--guest conformational adaptation in the crystal complexes of
 pentamidine and p-sulfonato-calix[n]arenes
;
_journal_issue 40
_journal_name_full CrystEngComm
_journal_page_first 6611
_journal_page_last 6622
_journal_paper_doi 10.1039/D5CE00666J
_journal_volume 27
_journal_year 2025
_chemical_formula_moiety '2(C56 H40 O32 S8), 8(C19 H26 N4 O2), 2(C3 H8 O), 38.2(H2 O)'
_chemical_formula_sum 'C270 H380.48 N32 O120.24 S16'
_chemical_formula_weight 6511.32
_chemical_name_common 'p-sulfonato-calix[8]arene/ pentamidine / isopropanol host-guest complex'
_space_group_crystal_system monoclinic
_space_group_IT_number 15
_space_group_name_Hall '-C 2yc'
_space_group_name_H-M_alt 'C 1 2/c 1'
_atom_sites_solution_hydrogens geom
_atom_sites_solution_primary direct
_audit_creation_method SHELXL-2019/3
_audit_update_record
;
2025-07-03 deposited with the CCDC.	2025-09-12 downloaded from the CCDC.
;
_cell_angle_alpha 90
_cell_angle_beta 95.325(5)
_cell_angle_gamma 90
_cell_formula_units_Z 8
_cell_length_a 34.1908(18)
_cell_length_b 41.4283(12)
_cell_length_c 46.9910(18)
_cell_measurement_reflns_used 5145
_cell_measurement_temperature 100.0(1)
_cell_measurement_theta_max 60.065
_cell_measurement_theta_min 3.063
_cell_volume 66274(5)
_computing_cell_refinement 'CrysAlisPro 1.171.40.45a (Rigaku OD, 2019)'
_computing_data_collection 'CrysAlisPro 1.171.40.45a (Rigaku OD, 2019)'
_computing_data_reduction 'CrysAlisPro 1.171.40.45a (Rigaku OD, 2019)'
_computing_structure_refinement 'SHELXL-2019/2 (Sheldrick, 2019)'
_computing_structure_solution 'SHELXS-97 (Sheldrick, 1990)'
_diffrn_ambient_temperature 100.0(1)
_diffrn_detector_area_resol_mean 16.2974
_diffrn_measured_fraction_theta_full 0.998
_diffrn_measured_fraction_theta_max 0.998
_diffrn_measurement_device_type 'SuperNova, Dual, Cu at home/near, Eos'
_diffrn_measurement_method '\w scans'
_diffrn_radiation_type CuK\a
_diffrn_radiation_wavelength 1.54184
_diffrn_reflns_av_R_equivalents 0.2354
_diffrn_reflns_av_unetI/netI 0.2933
_diffrn_reflns_Laue_measured_fraction_full 0.998
_diffrn_reflns_Laue_measured_fraction_max 0.998
_diffrn_reflns_limit_h_max 37
_diffrn_reflns_limit_h_min -28
_diffrn_reflns_limit_k_max 37
_diffrn_reflns_limit_k_min -46
_diffrn_reflns_limit_l_max 52
_diffrn_reflns_limit_l_min -47
_diffrn_reflns_number 129320
_diffrn_reflns_point_group_measured_fraction_full 0.998
_diffrn_reflns_point_group_measured_fraction_max 0.998
_diffrn_reflns_theta_full 58.934
_diffrn_reflns_theta_max 58.934
_diffrn_reflns_theta_min 4.551
_diffrn_source 'micro-focus sealed X-ray tube'
_exptl_absorpt_coefficient_mu 1.764
_exptl_absorpt_correction_T_max 1.00000
_exptl_absorpt_correction_T_min 0.63608
_exptl_absorpt_correction_type multi-scan
_exptl_absorpt_process_details
;
CrysAlisPro 1.171.40.45a (Rigaku Oxford Diffraction, 2019)
Empirical absorption correction using spherical harmonics,
 implemented in SCALE3 ABSPACK scaling algorithm.
;
_exptl_crystal_colour colorless
_exptl_crystal_density_diffrn 1.305
_exptl_crystal_description prism
_exptl_crystal_F_000 27539
_exptl_crystal_size_max 0.200
_exptl_crystal_size_mid 0.080
_exptl_crystal_size_min 0.070
_refine_diff_density_max 0.470
_refine_diff_density_min -0.461
_refine_diff_density_rms 0.069
_refine_ls_extinction_method none
_refine_ls_goodness_of_fit_ref 0.931
_refine_ls_hydrogen_treatment constr
_refine_ls_matrix_type full
_refine_ls_number_parameters 4456
_refine_ls_number_reflns 47500
_refine_ls_number_restraints 3811
_refine_ls_restrained_S_all 0.906
_refine_ls_R_factor_all 0.3230
_refine_ls_R_factor_gt 0.1333
_refine_ls_shift/su_max 0.007
_refine_ls_shift/su_mean 0.000
_refine_ls_structure_factor_coef Fsqd
_refine_ls_weighting_details 'w=1/[\s^2^(Fo^2^)+(0.1993P)^2^] where P=(Fo^2^+2Fc^2^)/3'
_refine_ls_weighting_scheme calc
_refine_ls_wR_factor_gt 0.3328
_refine_ls_wR_factor_ref 0.4960
_reflns_Friedel_coverage 0.000
_reflns_number_gt 10933
_reflns_number_total 47500
_reflns_threshold_expression 'I > 2\s(I)'
_cod_data_source_file d5ce00666j1.cif
_cod_data_source_block shelx_CCDC2
_cod_depositor_comments 'Adding full bibliography for 1575742--1575748.cif.'
_cod_original_sg_symbol_H-M 'C 2/c'
_cod_database_code 1575746
_shelx_shelxl_version_number 2019/3
_shelx_space_group_comment
;
The symmetry employed for this shelxl refinement is uniquely defined
by the following loop, which should always be used as a source of
symmetry information in preference to the above space-group names.
They are only intended as comments.
;
_shelx_estimated_absorpt_t_min 0.719
_shelx_estimated_absorpt_t_max 0.886

loop_
_space_group_symop_operation_xyz
'x, y, z'
'-x, y, -z+1/2'
'x+1/2, y+1/2, z'
'-x+1/2, y+1/2, -z+1/2'
'-x, -y, -z'
'x, -y, z-1/2'
'-x+1/2, -y+1/2, -z'
'x+1/2, -y+1/2, z-1/2'

loop_
_atom_site_label
_atom_site_type_symbol
_atom_site_fract_x
_atom_site_fract_y
_atom_site_fract_z
_atom_site_U_iso_or_equiv
_atom_site_adp_type
_atom_site_occupancy
_atom_site_site_symmetry_order
_atom_site_calc_flag
_atom_site_refinement_flags_posn
_atom_site_refinement_flags_adp
_atom_site_refinement_flags_occupancy
_atom_site_disorder_assembly
_atom_site_disorder_group
O1I O 0.2040(3) 0.7228(2) 0.2318(2) 0.106(4) Uani 1 1 d D . . . .
H1I H 0.224023 0.729811 0.241583 0.159 Uiso 1 1 calc R U . . .
C1I C 0.2013(6) 0.6895(3) 0.1903(4) 0.133(8) Uani 1 1 d D . . . .
H1I1 H 0.216031 0.705990 0.180784 0.200 Uiso 1 1 calc R U . . .
H1I2 H 0.173105 0.693299 0.186103 0.200 Uiso 1 1 calc R U . . .
H1I3 H 0.208015 0.668089 0.183340 0.200 Uiso 1 1 calc R U . . .
C2I C 0.2118(5) 0.6912(4) 0.2216(5) 0.129(8) Uani 1 1 d D . . . .
H2I H 0.193325 0.676354 0.230511 0.155 Uiso 1 1 calc R U . . .
C3I C 0.2509(6) 0.6797(3) 0.2303(4) 0.165(10) Uani 1 1 d D . . . .
H3I1 H 0.269201 0.688340 0.217415 0.247 Uiso 1 1 calc R U . . .
H3I2 H 0.251162 0.656079 0.229615 0.247 Uiso 1 1 calc R U . . .
H3I3 H 0.258781 0.686905 0.249897 0.247 Uiso 1 1 calc R U . . .
O1F O -0.0139(6) 0.2343(4) 0.0307(4) 0.143(9) Uani 0.58(2) 1 d D U P A 1
H1F H -0.013321 0.225744 0.014529 0.214 Uiso 0.58(2) 1 calc R U P A 1
C1F C 0.0374(8) 0.2630(10) 0.0098(6) 0.154(12) Uani 0.58(2) 1 d D U P A 1
H1F1 H 0.058752 0.278447 0.014377 0.231 Uiso 0.58(2) 1 calc R U P A 1
H1F2 H 0.048288 0.242807 0.002943 0.231 Uiso 0.58(2) 1 calc R U P A 1
H1F3 H 0.018637 0.271977 -0.005146 0.231 Uiso 0.58(2) 1 calc R U P A 1
C2F C 0.0175(7) 0.2565(6) 0.0354(6) 0.112(8) Uani 0.58(2) 1 d D U P A 1
H2F H 0.002508 0.277078 0.036824 0.135 Uiso 0.58(2) 1 calc R U P A 1
C3F C 0.0381(7) 0.2550(6) 0.0638(5) 0.107(9) Uani 0.58(2) 1 d D U P A 1
H3F1 H 0.059275 0.271058 0.065312 0.161 Uiso 0.58(2) 1 calc R U P A 1
H3F2 H 0.019707 0.259658 0.078038 0.161 Uiso 0.58(2) 1 calc R U P A 1
H3F3 H 0.049231 0.233425 0.067093 0.161 Uiso 0.58(2) 1 calc R U P A 1
O1E O 0.0534(8) 0.2854(7) 0.0166(8) 0.169(14) Uani 0.42(2) 1 d D U P A 2
H1E H 0.033560 0.296589 0.011385 0.253 Uiso 0.42(2) 1 calc R U P A 2
C1E C -0.0023(10) 0.2567(11) 0.0262(9) 0.133(14) Uani 0.42(2) 1 d D U P A 2
H1E1 H -0.012330 0.236554 0.033744 0.199 Uiso 0.42(2) 1 calc R U P A 2
H1E2 H -0.010567 0.274949 0.037387 0.199 Uiso 0.42(2) 1 calc R U P A 2
H1E3 H -0.012751 0.259253 0.006162 0.199 Uiso 0.42(2) 1 calc R U P A 2
C2E C 0.0412(10) 0.2554(9) 0.0280(9) 0.147(12) Uani 0.42(2) 1 d D U P A 2
H2E H 0.049690 0.237196 0.016046 0.176 Uiso 0.42(2) 1 calc R U P A 2
C3E C 0.0599(13) 0.2523(13) 0.0575(9) 0.160(18) Uani 0.42(2) 1 d D U P A 2
H3E1 H 0.051813 0.231828 0.065683 0.240 Uiso 0.42(2) 1 calc R U P A 2
H3E2 H 0.088481 0.252596 0.057254 0.240 Uiso 0.42(2) 1 calc R U P A 2
H3E3 H 0.051644 0.270262 0.069086 0.240 Uiso 0.42(2) 1 calc R U P A 2
O41A O 0.0980(3) 0.46596(19) 0.2093(2) 0.101(4) Uani 1 1 d . . . . .
O1W O 0.0069(3) 0.4695(2) 0.1237(3) 0.121(4) Uani 1 1 d . . . . .
O2W O 0.2377(5) 0.4788(3) 0.1480(3) 0.199(8) Uani 1 1 d . . . . .
O3W O -0.0007(5) 0.8509(4) 0.3562(4) 0.215(8) Uani 1 1 d . . . . .
O4W O -0.2504(5) 0.5165(3) 0.1641(4) 0.198(8) Uani 1 1 d . . . . .
O11W O -0.0860(5) 0.6891(3) 0.0610(3) 0.196(8) Uani 1 1 d . . . . .
O7W O -0.0396(5) 0.5268(3) 0.1363(4) 0.202(7) Uani 1 1 d . . . . .
O12W O 0.5336(5) 0.6810(5) 0.2271(4) 0.170(8) Uani 0.75 1 d . . P B 1
O56A O 0.5088(6) 0.6190(10) 0.2189(10) 0.112(13) Uiso 0.25 1 d D . P C 1
O56W O 0.500000 0.6315(12) 0.250000 0.205(19) Uiso 0.5 2 d S . P D 2
O13W O -0.0501(5) 0.9373(3) 0.2794(4) 0.205(7) Uani 1 1 d . . . . .
O14W O 0.1963(4) 0.7275(5) 0.2874(3) 0.223(9) Uani 1 1 d . . . . .
O20W O 0.2326(6) 0.4496(4) 0.0341(5) 0.258(10) Uani 1 1 d . . . . .
O18W O 0.0033(6) 0.9148(4) 0.4290(5) 0.282(12) Uani 1 1 d . . . . .
O8W O 0.500000 0.7294(5) 0.250000 0.183(9) Uani 1 2 d S T P . .
O16W O -0.2572(9) 0.2044(7) 0.0054(7) 0.066(12) Uiso 0.30(3) 1 d . . P E 1
O16A O -0.2672(6) 0.2304(7) 0.0102(7) 0.27(2) Uani 0.70(3) 1 d . . P E 2
O16B O -0.2490(13) 0.1779(9) 0.0032(10) 0.27(2) Uiso 0.5 1 d . . P F 2
O17W O 0.1816(11) 0.9656(6) 0.1246(9) 0.246(17) Uiso 0.5 1 d . . P G 1
O23W O 0.3121(6) 0.4718(5) 0.3277(5) 0.120(7) Uiso 0.5 1 d . . P H 2
O25W O -0.0508(7) 0.4228(5) 0.1182(5) 0.126(8) Uiso 0.5 1 d . . P . .
O26W O 0.3757(9) 0.2320(11) 0.0898(6) 0.28(2) Uani 0.69(4) 1 d . . P I 1
O26A O 0.3485(11) 0.2112(8) 0.1023(9) 0.102(18) Uiso 0.31(4) 1 d . . P I 2
O27W O 0.3676(7) 0.5073(5) 0.2010(5) 0.129(8) Uiso 0.5 1 d . . P . .
O28W O -0.1091(8) 0.9720(4) 0.3009(5) 0.134(9) Uani 0.5 1 d . . P . .
O29W O -0.1212(7) 0.4289(6) 0.0782(6) 0.137(8) Uiso 0.5 1 d . . P . .
O32W O 0.3662(9) 0.3094(8) 0.1418(8) 0.191(13) Uiso 0.5 1 d . . P J 1
O30W O 0.3583(8) 0.2562(6) 0.1840(6) 0.146(9) Uiso 0.5 1 d . . P K 1
O53W O 0.4529(12) 0.3574(10) 0.0896(10) 0.111(13) Uiso 0.25 1 d . . P L 1
O62W O 0.4095(19) 0.3840(15) 0.1368(15) 0.19(2) Uiso 0.25 1 d . . P M 1
O45W O 0.0533(11) 0.9311(8) 0.3504(8) 0.217(15) Uiso 0.5 1 d . . P N 2
O34W O 0.0756(9) 0.8310(7) 0.3738(7) 0.180(12) Uiso 0.5 1 d . . P O 2
O44W O 0.3522(10) 0.2196(8) 0.1445(7) 0.194(13) Uiso 0.5 1 d . . P P 2
O32A O 0.3643(15) 0.2812(13) 0.1572(12) 0.139(17) Uiso 0.25 1 d . . P Q 2
O21W O -0.0237(7) 0.8579(4) 0.4185(4) 0.187(9) Uani 0.75 1 d . . P R 2
O43W O 0.4231(10) 0.3922(8) 0.0975(8) 0.196(13) Uiso 0.5 1 d . . P S 2
O33W O 0.2981(11) 0.4256(9) 0.1273(9) 0.234(16) Uiso 0.5 1 d . . P . .
O35W O -0.2499(13) 0.4171(10) 0.0583(11) 0.257(18) Uiso 0.5 1 d . . P . .
O35A O -0.2653(19) 0.4290(16) 0.0888(15) 0.37(3) Uiso 0.5 1 d . . P . .
O36W O 0.3999(9) 0.4881(7) 0.0708(7) 0.182(12) Uiso 0.5 1 d . . P . .
O15W O 0.500000 0.5351(5) 0.250000 0.37(3) Uani 1 2 d S T P T 1
O37W O 0.500000 0.4729(7) 0.250000 0.22(2) Uani 0.5 2 d S T P U 2
O38W O -0.0978(12) 0.1141(9) 0.1023(9) 0.224(15) Uiso 0.5 1 d . . P V 1
O38A O -0.1131(9) 0.0950(7) 0.0710(8) 0.188(12) Uiso 0.5 1 d . . P W 2
O24W O -0.0600(8) 0.0949(5) 0.1176(6) 0.141(10) Uani 0.5 1 d . . P X 2
O39W O 0.000000 0.518(2) 0.250000 0.39(4) Uiso 0.5 2 d S . P Y 1
O47W O -0.0191(17) 0.5109(14) 0.2085(13) 0.17(2) Uiso 0.25 1 d . . P Z 1
O39A O 0.000000 0.6165(10) 0.250000 0.177(16) Uiso 0.5 2 d S . P A 2
O39C O 0.000000 0.4702(19) 0.250000 0.33(4) Uiso 0.5 2 d S . P B 2
O39B O 0.0026(11) 0.5707(9) 0.2280(8) 0.227(16) Uiso 0.5 1 d . . P C 3
O40W O -0.2064(13) 0.5042(10) 0.1173(10) 0.112(14) Uiso 0.25 1 d . . P D 1
O64W O -0.2569(18) 0.4938(14) 0.0695(14) 0.19(2) Uiso 0.25 1 d . . P E 1
O40A O -0.2335(19) 0.5190(15) 0.1067(15) 0.18(2) Uiso 0.25 1 d . . P F 2
O41W O -0.099(2) 0.462(2) 0.1854(19) 0.21(3) Uiso 0.25 1 d . . P G 1
O41B O -0.0993(19) 0.4445(16) 0.1630(16) 0.18(2) Uiso 0.25 1 d . . P H 2
O41D O -0.072(3) 0.492(2) 0.186(2) 0.28(4) Uiso 0.25 1 d . . P I 2
O41C O -0.058(3) 0.438(2) 0.1922(19) 0.25(4) Uiso 0.25 1 d . . P J 3
O46W O 0.0060(16) 1.0253(13) 0.3190(13) 0.16(2) Uiso 0.25 1 d . . P K 1
O46A O 0.027(2) 1.0532(16) 0.3306(15) 0.19(3) Uiso 0.25 1 d . . P L 2
O48W O 0.0555(10) 0.0013(8) 0.1386(8) 0.214(14) Uiso 0.5 1 d . . P . .
O50W O -0.1466(10) 0.0335(8) -0.0310(8) 0.198(13) Uiso 0.5 1 d . . P M 1
O61W O 0.3256(19) 0.5104(15) 0.0314(15) 0.19(3) Uiso 0.25 1 d . . P N 1
O50A O -0.1606(16) 0.0391(12) -0.0014(14) 0.149(19) Uiso 0.25 1 d . . P O 2
O51W O 0.0604(10) 0.9777(8) 0.3077(8) 0.215(14) Uiso 0.5 1 d . . P . .
O52W O 0.3178(18) 0.4671(14) 0.1514(14) 0.18(2) Uiso 0.25 1 d . . P . .
O55W O 0.0119(16) 1.0422(13) 0.3771(13) 0.16(2) Uiso 0.25 1 d . . P . .
O63W O 0.078(3) 1.050(2) 0.3467(19) 0.26(4) Uiso 0.25 1 d . . P . .
O57W O 0.3320(12) 0.8720(9) 0.1270(9) 0.247(17) Uiso 0.5 1 d . . P P 1
O54W O -0.1565(12) 0.4667(10) 0.1175(10) 0.115(14) Uiso 0.25 1 d . . P Q 1
O57A O 0.341(2) 0.9291(17) 0.1485(16) 0.22(3) Uiso 0.25 1 d . . P R 2
O59W O 0.0135(17) -0.0387(13) 0.1127(13) 0.17(2) Uiso 0.25 1 d . . P . .
O35D O -0.242(2) 0.3976(17) 0.1021(16) 0.20(3) Uiso 0.25 1 d . . P . .
O60W O 0.0133(16) 0.0025(13) 0.0760(13) 0.16(2) Uiso 0.25 1 d . . P . .
O65W O -0.0492(18) -0.0393(14) 0.0958(14) 0.18(2) Uiso 0.25 1 d . . P . .
N1N N 0.1682(3) 0.4726(2) 0.2499(3) 0.113(5) Uani 1 1 d D . . . .
H1N1 H 0.178335 0.453040 0.250566 0.136 Uiso 1 1 calc R U . . .
H1N2 H 0.150216 0.477848 0.236069 0.136 Uiso 1 1 calc R U . . .
N2N N 0.2071(4) 0.4862(2) 0.2902(3) 0.132(6) Uani 1 1 d D . . . .
H2N1 H 0.216955 0.466578 0.290635 0.158 Uiso 1 1 calc R U . . .
H2N2 H 0.215321 0.500292 0.303457 0.158 Uiso 1 1 calc R U . . .
N3N N 0.1721(4) 0.9059(2) 0.2115(3) 0.117(5) Uani 1 1 d D . . . .
H3N1 H 0.186285 0.923606 0.211440 0.140 Uiso 1 1 calc R U . . .
H3N2 H 0.151595 0.903429 0.198898 0.140 Uiso 1 1 calc R U . . .
N4N N 0.2118(4) 0.8874(2) 0.2489(3) 0.105(5) Uani 1 1 d D . . . .
H4N1 H 0.225784 0.905179 0.248642 0.125 Uiso 1 1 calc R U . . .
H4N2 H 0.218295 0.872334 0.261708 0.125 Uiso 1 1 calc R U . . .
O1N O 0.1110(3) 0.61769(18) 0.2649(2) 0.095(3) Uani 1 1 d D . . . .
O2N O 0.0883(2) 0.77222(17) 0.2344(2) 0.084(3) Uani 1 1 d D . . . .
C1N C 0.1804(5) 0.4945(3) 0.2699(4) 0.125(7) Uani 1 1 d D . . . .
C2N C 0.1622(4) 0.5266(3) 0.2699(3) 0.097(5) Uani 1 1 d D . . . .
C3N C 0.1267(4) 0.5326(3) 0.2543(4) 0.102(5) Uani 1 1 d D . . . .
H3N H 0.113390 0.515406 0.244174 0.122 Uiso 1 1 calc R U . . .
C4N C 0.1097(4) 0.5634(2) 0.2529(3) 0.086(5) Uani 1 1 d D . . . .
H4N H 0.085170 0.567184 0.242280 0.103 Uiso 1 1 calc R U . . .
C5N C 0.1297(4) 0.5879(3) 0.2675(3) 0.086(5) Uani 1 1 d D . . . .
C6N C 0.1638(5) 0.5829(3) 0.2839(3) 0.104(6) Uani 1 1 d D . . . .
H6N H 0.176563 0.600052 0.294443 0.124 Uiso 1 1 calc R U . . .
C7N C 0.1794(4) 0.5526(2) 0.2847(4) 0.100(6) Uani 1 1 d D . . . .
H7N H 0.203352 0.549090 0.296235 0.120 Uiso 1 1 calc R U . . .
C8N C 0.1286(4) 0.6444(2) 0.2805(4) 0.108(6) Uani 1 1 d D . . . .
H8N1 H 0.155687 0.647779 0.275387 0.129 Uiso 1 1 calc R U . . .
H8N2 H 0.129631 0.640090 0.301313 0.129 Uiso 1 1 calc R U . . .
C9N C 0.1043(4) 0.6733(3) 0.2731(3) 0.089(5) Uani 1 1 d D . . . .
H9N1 H 0.116958 0.691918 0.283431 0.106 Uiso 1 1 calc R U . . .
H9N2 H 0.078468 0.670050 0.280684 0.106 Uiso 1 1 calc R U . . .
C10N C 0.0968(4) 0.6825(3) 0.2418(4) 0.100(6) Uani 1 1 d D . . . .
H10A H 0.080092 0.665573 0.231936 0.120 Uiso 1 1 calc R U . . .
H10B H 0.122198 0.682421 0.233302 0.120 Uiso 1 1 calc R U . . .
C11N C 0.0772(4) 0.7150(2) 0.2357(4) 0.105(6) Uani 1 1 d D . . . .
H11A H 0.066454 0.715972 0.215404 0.126 Uiso 1 1 calc R U . . .
H11B H 0.055049 0.717571 0.247698 0.126 Uiso 1 1 calc R U . . .
C12N C 0.1060(4) 0.7418(2) 0.2419(4) 0.098(5) Uani 1 1 d D . . . .
H12A H 0.115381 0.741732 0.262437 0.117 Uiso 1 1 calc R U . . .
H12B H 0.128971 0.738437 0.230827 0.117 Uiso 1 1 calc R U . . .
C13N C 0.1116(4) 0.7990(3) 0.2344(3) 0.089(5) Uani 1 1 d D . . . .
C14N C 0.0942(4) 0.8274(3) 0.2241(3) 0.093(5) Uani 1 1 d D . . . .
H14N H 0.066723 0.828188 0.218763 0.112 Uiso 1 1 calc R U . . .
C15N C 0.1175(4) 0.8551(3) 0.2216(4) 0.105(6) Uani 1 1 d D . . . .
H15N H 0.106136 0.873956 0.212753 0.126 Uiso 1 1 calc R U . . .
C16N C 0.1570(4) 0.8551(2) 0.2320(3) 0.084(5) Uani 1 1 d D . . . .
C17N C 0.1728(4) 0.8264(2) 0.2430(3) 0.088(5) Uani 1 1 d D . . . .
H17N H 0.199878 0.825800 0.249714 0.106 Uiso 1 1 calc R U . . .
C18N C 0.1508(4) 0.7987(3) 0.2444(3) 0.091(5) Uani 1 1 d D . . . .
H18N H 0.162576 0.779516 0.252255 0.109 Uiso 1 1 calc R U . . .
C19N C 0.1813(4) 0.8833(3) 0.2304(4) 0.095(5) Uani 1 1 d D . . . .
N1P N 0.0818(3) 0.4699(2) 0.0233(3) 0.099(4) Uani 1 1 d . . . . .
H1P1 H 0.067195 0.487364 0.022428 0.119 Uiso 1 1 calc R U . . .
H1P2 H 0.102973 0.468793 0.035436 0.119 Uiso 1 1 calc R U . . .
N2P N 0.0406(4) 0.4479(2) -0.0114(3) 0.099(4) Uani 1 1 d . . . . .
H2P1 H 0.026422 0.465673 -0.011862 0.118 Uiso 1 1 calc R U . . .
H2P2 H 0.033594 0.431811 -0.022948 0.118 Uiso 1 1 calc R U . . .
N3P N 0.0747(6) 0.0342(3) 0.0162(4) 0.166(8) Uani 1 1 d . . . . .
H3P1 H 0.063438 0.015103 0.016387 0.199 Uiso 1 1 calc R U . . .
H3P2 H 0.094491 0.038852 0.028858 0.199 Uiso 1 1 calc R U . . .
N4P N 0.0314(6) 0.0494(4) -0.0233(4) 0.176(9) Uani 1 1 d . . . . .
H4P1 H 0.019390 0.030577 -0.023716 0.212 Uiso 1 1 calc R U . . .
H4P2 H 0.023765 0.064373 -0.035843 0.212 Uiso 1 1 calc R U . . .
O1P O 0.1649(3) 0.33354(17) 0.0109(2) 0.086(3) Uani 1 1 d . . . . .
O2P O 0.1378(3) 0.1755(2) -0.0052(2) 0.104(4) Uani 1 1 d . . . . .
C1P C 0.0723(5) 0.4455(3) 0.0065(4) 0.095(5) Uani 1 1 d . . . . .
C2P C 0.0958(4) 0.4165(3) 0.0063(3) 0.082(4) Uani 1 1 d . . . . .
C3P C 0.1365(5) 0.4165(3) 0.0145(3) 0.086(4) Uani 1 1 d . . . . .
H3P H 0.149046 0.436422 0.019421 0.103 Uiso 1 1 calc R U . . .
C4P C 0.1588(4) 0.3888(3) 0.0158(3) 0.083(4) Uani 1 1 d . . . . .
H4P H 0.186070 0.389652 0.021941 0.100 Uiso 1 1 calc R U . . .
C5P C 0.1416(4) 0.3602(3) 0.0081(3) 0.085(5) Uani 1 1 d . . . . .
C6P C 0.1017(4) 0.3593(3) -0.0012(3) 0.088(5) Uani 1 1 d . . . . .
H6P H 0.089582 0.339415 -0.007031 0.106 Uiso 1 1 calc R U . . .
C7P C 0.0798(4) 0.3876(2) -0.0019(3) 0.070(4) Uani 1 1 d . . . . .
H7P H 0.052680 0.386684 -0.008300 0.085 Uiso 1 1 calc R U . . .
C8P C 0.1449(4) 0.3026(2) 0.0080(3) 0.085(5) Uani 1 1 d . . . . .
H8P1 H 0.133611 0.299382 -0.012020 0.102 Uiso 1 1 calc R U . . .
H8P2 H 0.123197 0.301813 0.020548 0.102 Uiso 1 1 calc R U . . .
C9P C 0.1747(4) 0.2763(3) 0.0164(4) 0.099(5) Uani 1 1 d . . . . .
H9P1 H 0.186376 0.279919 0.036192 0.118 Uiso 1 1 calc R U . . .
H9P2 H 0.196087 0.276943 0.003556 0.118 Uiso 1 1 calc R U . . .
C10P C 0.1545(5) 0.2429(3) 0.0142(3) 0.094(5) Uani 1 1 d . . . . .
H10C H 0.171788 0.226829 0.024766 0.113 Uiso 1 1 calc R U . . .
H10D H 0.129716 0.243953 0.023517 0.113 Uiso 1 1 calc R U . . .
C11P C 0.1457(5) 0.2318(3) -0.0162(4) 0.105(5) Uani 1 1 d . . . . .
H11C H 0.170657 0.225905 -0.023997 0.126 Uiso 1 1 calc R U . . .
H11D H 0.133973 0.249939 -0.027721 0.126 Uiso 1 1 calc R U . . .
C12P C 0.1171(4) 0.2022(3) -0.0197(4) 0.110(6) Uani 1 1 d . . . . .
H12C H 0.092500 0.206910 -0.010956 0.132 Uiso 1 1 calc R U . . .
H12D H 0.110601 0.197156 -0.040169 0.132 Uiso 1 1 calc R U . . .
C13P C 0.1165(5) 0.1478(3) -0.0056(4) 0.095(5) Uani 1 1 d . . . . .
C14P C 0.1373(5) 0.1214(3) 0.0058(4) 0.112(6) Uani 1 1 d . . . . .
H14P H 0.163945 0.123781 0.013112 0.134 Uiso 1 1 calc R U . . .
C15P C 0.1191(6) 0.0912(3) 0.0066(4) 0.120(6) Uani 1 1 d . . . . .
H15P H 0.133167 0.073069 0.014532 0.143 Uiso 1 1 calc R U . . .
C16P C 0.0808(6) 0.0881(4) -0.0043(5) 0.120(7) Uani 1 1 d . . . . .
C17P C 0.0609(5) 0.1135(4) -0.0142(5) 0.132(8) Uani 1 1 d . . . . .
H17P H 0.033570 0.111696 -0.019849 0.159 Uiso 1 1 calc R U . . .
C18P C 0.0799(5) 0.1436(4) -0.0166(5) 0.133(8) Uani 1 1 d . . . . .
H18P H 0.066183 0.160995 -0.026160 0.160 Uiso 1 1 calc R U . . .
C19P C 0.0623(8) 0.0554(5) -0.0028(6) 0.144(8) Uani 1 1 d . . . . .
N1X N 0.0912(3) 0.3577(3) 0.2612(3) 0.114(5) Uani 1 1 d . U . . .
H1X1 H 0.110177 0.361342 0.274801 0.137 Uiso 1 1 calc R U . . .
H1X2 H 0.078977 0.339004 0.260312 0.137 Uiso 1 1 calc R U . . .
N2X N 0.1017(4) 0.4086(3) 0.2453(3) 0.133(6) Uani 1 1 d . U . . .
H2X1 H 0.120434 0.410817 0.259337 0.160 Uiso 1 1 calc R U . . .
H2X2 H 0.096337 0.424629 0.233234 0.160 Uiso 1 1 calc R U . . .
N3X N -0.0668(5) 0.1788(4) 0.1926(4) 0.154(6) Uani 1 1 d . U . . .
H3X1 H -0.068133 0.165411 0.206972 0.185 Uiso 1 1 calc R U . . .
H3X2 H -0.065500 0.199766 0.195700 0.185 Uiso 1 1 calc R U . . .
N4X N -0.0687(5) 0.1360(3) 0.1598(4) 0.152(6) Uani 1 1 d . U . . .
H4X1 H -0.071627 0.128257 0.142334 0.182 Uiso 1 1 calc R U . . .
H4X2 H -0.067124 0.122773 0.174545 0.182 Uiso 1 1 calc R U . . .
O1X O -0.0323(4) 0.3640(3) 0.1498(3) 0.150(5) Uani 1 1 d . U . . .
O2X O -0.0693(4) 0.2507(3) 0.0710(3) 0.144(5) Uani 1 1 d . U . . .
C1X C 0.0811(5) 0.3804(3) 0.2422(4) 0.107(5) Uani 1 1 d . U . . .
C2X C 0.0499(5) 0.3755(3) 0.2201(4) 0.099(4) Uani 1 1 d . U . . .
C3X C 0.0252(4) 0.3498(3) 0.2181(4) 0.113(5) Uani 1 1 d . U . . .
H3X H 0.027149 0.334312 0.233128 0.136 Uiso 1 1 calc R U . . .
C4X C -0.0027(5) 0.3451(4) 0.1954(4) 0.115(5) Uani 1 1 d . U . . .
H4X H -0.019524 0.326782 0.194828 0.138 Uiso 1 1 calc R U . . .
C5X C -0.0057(6) 0.3663(4) 0.1743(5) 0.137(6) Uani 1 1 d . U . . .
C6X C 0.0197(6) 0.3922(4) 0.1737(5) 0.157(8) Uani 1 1 d . U . . .
H6X H 0.017324 0.407014 0.158164 0.188 Uiso 1 1 calc R U . . .
C7X C 0.0476(5) 0.3962(4) 0.1952(3) 0.150(7) Uani 1 1 d . U . . .
H7X H 0.066389 0.413020 0.194158 0.180 Uiso 1 1 calc R U . . .
C8X C -0.0564(6) 0.3369(4) 0.1479(5) 0.147(7) Uani 1 1 d . U . . .
H8X1 H -0.073337 0.336210 0.163887 0.177 Uiso 1 1 calc R U . . .
H8X2 H -0.040802 0.316824 0.147908 0.177 Uiso 1 1 calc R U . . .
C9X C -0.0813(6) 0.3418(5) 0.1188(5) 0.150(7) Uani 1 1 d . U . . .
H9X1 H -0.102399 0.325313 0.116816 0.180 Uiso 1 1 calc R U . . .
H9X2 H -0.093925 0.363301 0.118558 0.180 Uiso 1 1 calc R U . . .
C10X C -0.0566(7) 0.3391(5) 0.0938(5) 0.158(7) Uani 1 1 d . U . . .
H10E H -0.032261 0.351853 0.097877 0.190 Uiso 1 1 calc R U . . .
H10F H -0.071345 0.348353 0.076540 0.190 Uiso 1 1 calc R U . . .
C11X C -0.0458(6) 0.3039(4) 0.0878(4) 0.140(6) Uani 1 1 d . U . . .
H11E H -0.023615 0.303901 0.075668 0.168 Uiso 1 1 calc R U . . .
H11F H -0.036549 0.293510 0.106138 0.168 Uiso 1 1 calc R U . . .
C12X C -0.0790(6) 0.2834(4) 0.0731(4) 0.141(7) Uani 1 1 d . U . . .
H12E H -0.102365 0.285343 0.083868 0.169 Uiso 1 1 calc R U . . .
H12F H -0.086015 0.292015 0.053624 0.169 Uiso 1 1 calc R U . . .
C13X C -0.0693(7) 0.2318(5) 0.0959(6) 0.134(6) Uani 1 1 d . U . . .
C14X C -0.0784(6) 0.2423(4) 0.1213(5) 0.131(6) Uani 1 1 d . U . . .
H14X H -0.085395 0.264179 0.124204 0.158 Uiso 1 1 calc R U . . .
C15X C -0.0772(6) 0.2207(4) 0.1426(4) 0.137(6) Uani 1 1 d . U . . .
H15X H -0.082407 0.228542 0.160849 0.165 Uiso 1 1 calc R U . . .
C16X C -0.0693(6) 0.1889(4) 0.1405(5) 0.122(5) Uani 1 1 d . U . . .
C17X C -0.0604(6) 0.1781(4) 0.1125(4) 0.131(6) Uani 1 1 d . U . . .
H17X H -0.053900 0.156118 0.109615 0.157 Uiso 1 1 calc R U . . .
C18X C -0.0614(6) 0.1982(4) 0.0914(5) 0.132(6) Uani 1 1 d . U . . .
H18X H -0.056815 0.190690 0.072882 0.159 Uiso 1 1 calc R U . . .
C19X C -0.0668(6) 0.1665(4) 0.1639(5) 0.125(6) Uani 1 1 d . U . . .
N1Y N 0.2237(4) 0.4082(3) 0.1881(3) 0.128(6) Uani 1 1 d . U . . .
H1Y1 H 0.239716 0.424795 0.188369 0.154 Uiso 1 1 calc R U . . .
H1Y2 H 0.232014 0.389598 0.195470 0.154 Uiso 1 1 calc R U . . .
N2Y N 0.1755(4) 0.4398(3) 0.1659(3) 0.113(5) Uani 1 1 d . U . . .
H2Y1 H 0.192366 0.455838 0.166526 0.135 Uiso 1 1 calc R U . . .
H2Y2 H 0.151277 0.442652 0.158195 0.135 Uiso 1 1 calc R U . . .
N3Y N 0.1460(6) 0.0356(4) 0.1695(4) 0.182(8) Uani 1 1 d . U . . .
H3Y1 H 0.155542 0.016980 0.175986 0.219 Uiso 1 1 calc R U . . .
H3Y2 H 0.153996 0.043953 0.153851 0.219 Uiso 1 1 calc R U . . .
N4Y N 0.1082(6) 0.0388(4) 0.2060(5) 0.202(9) Uani 1 1 d . U . . .
H4Y1 H 0.117826 0.020138 0.212434 0.242 Uiso 1 1 calc R U . . .
H4Y2 H 0.090701 0.048917 0.215312 0.242 Uiso 1 1 calc R U . . .
O1Y O 0.0822(3) 0.3067(3) 0.1713(3) 0.121(4) Uani 1 1 d . U . . .
O2Y O 0.0772(5) 0.1749(4) 0.1454(4) 0.175(6) Uani 1 1 d . U . . .
C1Y C 0.1865(5) 0.4112(4) 0.1767(4) 0.105(5) Uani 1 1 d . U . . .
C2Y C 0.1589(5) 0.3842(4) 0.1765(4) 0.106(5) Uani 1 1 d . U . . .
C3Y C 0.1642(6) 0.3609(4) 0.1960(5) 0.139(6) Uani 1 1 d . U . . .
H3Y H 0.185327 0.362442 0.210626 0.167 Uiso 1 1 calc R U . . .
C4Y C 0.1388(6) 0.3338(4) 0.1953(4) 0.134(6) Uani 1 1 d . U . . .
H4Y H 0.142673 0.317542 0.209569 0.161 Uiso 1 1 calc R U . . .
C5Y C 0.1099(5) 0.3311(4) 0.1749(4) 0.106(5) Uani 1 1 d . U . . .
C6Y C 0.1044(5) 0.3558(4) 0.1548(4) 0.125(6) Uani 1 1 d . U . . .
H6Y H 0.082965 0.354991 0.140501 0.150 Uiso 1 1 calc R U . . .
C7Y C 0.1304(5) 0.3814(4) 0.1559(4) 0.118(6) Uani 1 1 d . U . . .
H7Y H 0.127494 0.397415 0.141376 0.141 Uiso 1 1 calc R U . . .
C8Y C 0.0830(6) 0.2800(4) 0.1909(5) 0.138(6) Uani 1 1 d . U . . .
H8Y1 H 0.079121 0.287914 0.210270 0.166 Uiso 1 1 calc R U . . .
H8Y2 H 0.108882 0.269114 0.191637 0.166 Uiso 1 1 calc R U . . .
C9Y C 0.0517(7) 0.2571(5) 0.1813(5) 0.161(7) Uani 1 1 d . U . . .
H9Y1 H 0.026190 0.268539 0.179253 0.193 Uiso 1 1 calc R U . . .
H9Y2 H 0.050216 0.240074 0.195959 0.193 Uiso 1 1 calc R U . . .
C1OY C 0.0589(7) 0.2404(6) 0.1513(6) 0.179(8) Uani 1 1 d . U . . .
H1O1 H 0.058825 0.257777 0.136819 0.215 Uiso 1 1 calc R U . . .
H1O2 H 0.085722 0.231120 0.153311 0.215 Uiso 1 1 calc R U . . .
C11Y C 0.0323(7) 0.2155(6) 0.1400(6) 0.190(9) Uani 1 1 d . U . . .
H11G H 0.005420 0.221192 0.144381 0.228 Uiso 1 1 calc R U . . .
H11H H 0.032394 0.215233 0.118893 0.228 Uiso 1 1 calc R U . . .
C12Y C 0.0405(7) 0.1867(6) 0.1496(6) 0.188(8) Uani 1 1 d . U . . .
H12G H 0.020583 0.171679 0.140524 0.225 Uiso 1 1 calc R U . . .
H12H H 0.037713 0.186638 0.170394 0.225 Uiso 1 1 calc R U . . .
C13Y C 0.0858(8) 0.1449(7) 0.1576(6) 0.155(6) Uani 1 1 d . U . . .
C14Y C 0.1229(6) 0.1323(5) 0.1517(5) 0.141(6) Uani 1 1 d . U . . .
H14Y H 0.139630 0.144901 0.141057 0.170 Uiso 1 1 calc R U . . .
C15Y C 0.1348(6) 0.1029(5) 0.1608(5) 0.140(6) Uani 1 1 d . U . . .
H15Y H 0.160368 0.095519 0.157671 0.168 Uiso 1 1 calc R U . . .
C16Y C 0.1097(6) 0.0834(5) 0.1747(5) 0.146(6) Uani 1 1 d . U . . .
C17Y C 0.0744(6) 0.0943(5) 0.1788(5) 0.165(7) Uani 1 1 d . U . . .
H17Y H 0.057695 0.080009 0.187864 0.198 Uiso 1 1 calc R U . . .
C18Y C 0.0596(7) 0.1241(6) 0.1715(5) 0.162(7) Uani 1 1 d . U . . .
H18Y H 0.033910 0.130628 0.175242 0.195 Uiso 1 1 calc R U . . .
C19Y C 0.1197(8) 0.0510(6) 0.1834(7) 0.160(8) Uani 1 1 d . U . . .
N1S N -0.1771(5) 0.5732(5) 0.1309(4) 0.208(9) Uani 1 1 d D U . . .
H1S1 H -0.193485 0.558717 0.122897 0.249 Uiso 1 1 calc R U . . .
H1S2 H -0.184526 0.593496 0.131858 0.249 Uiso 1 1 calc R U . . .
N2S N -0.1300(6) 0.5348(4) 0.1402(5) 0.229(10) Uani 1 1 d D U . . .
H2S1 H -0.146259 0.520252 0.132249 0.275 Uiso 1 1 calc R U . . .
H2S2 H -0.106248 0.529087 0.147247 0.275 Uiso 1 1 calc R U . . .
N3S N -0.1124(5) 0.9301(3) 0.2336(4) 0.177(8) Uani 1 1 d D U . . .
H3S1 H -0.130123 0.944948 0.236222 0.213 Uiso 1 1 calc R U . . .
H3S2 H -0.089477 0.930511 0.243764 0.213 Uiso 1 1 calc R U . . .
N4S N -0.1544(5) 0.9073(5) 0.1999(4) 0.211(9) Uani 1 1 d D U . . .
H4S1 H -0.171701 0.922353 0.202776 0.253 Uiso 1 1 calc R U . . .
H4S2 H -0.160114 0.892192 0.186990 0.253 Uiso 1 1 calc R U . . .
O1S O -0.0310(6) 0.6598(4) 0.1686(4) 0.231(8) Uani 1 1 d D U . . .
O2S O -0.0082(4) 0.8115(3) 0.2108(4) 0.168(5) Uani 1 1 d D U . . .
C1S C -0.1409(6) 0.5643(4) 0.1416(6) 0.176(8) Uani 1 1 d D U . . .
C2S C -0.1128(5) 0.5901(4) 0.1484(4) 0.132(6) Uani 1 1 d D U . . .
C3S C -0.0832(6) 0.5839(5) 0.1696(5) 0.157(7) Uani 1 1 d D U . . .
H3S H -0.081921 0.563737 0.179218 0.188 Uiso 1 1 calc R U . . .
C4S C -0.0548(6) 0.6080(5) 0.1769(5) 0.182(8) Uani 1 1 d D U . . .
H4S H -0.033773 0.604889 0.191376 0.218 Uiso 1 1 calc R U . . .
C5S C -0.0597(7) 0.6360(5) 0.1616(5) 0.180(8) Uani 1 1 d D U . . .
C6S C -0.0887(5) 0.6427(4) 0.1410(5) 0.154(7) Uani 1 1 d D U . . .
H6S H -0.090172 0.662803 0.131332 0.185 Uiso 1 1 calc R U . . .
C7S C -0.1155(6) 0.6193(4) 0.1349(4) 0.146(6) Uani 1 1 d D U . . .
H7S H -0.136764 0.623153 0.120879 0.175 Uiso 1 1 calc R U . . .
C8S C -0.0203(7) 0.6818(6) 0.1483(6) 0.271(11) Uani 1 1 d D U . . .
H8S1 H -0.030993 0.674654 0.129021 0.325 Uiso 1 1 calc R U . . .
H8S2 H 0.008669 0.682540 0.148718 0.325 Uiso 1 1 calc R U . . .
C9S C -0.0352(10) 0.7137(5) 0.1540(6) 0.259(11) Uani 1 1 d D U . . .
H9S1 H -0.064208 0.712893 0.150653 0.311 Uiso 1 1 calc R U . . .
H9S2 H -0.025825 0.728656 0.139733 0.311 Uiso 1 1 calc R U . . .
C10S C -0.0249(9) 0.7282(4) 0.1833(6) 0.233(11) Uani 1 1 d D U . . .
H10G H 0.002053 0.721515 0.190528 0.280 Uiso 1 1 calc R U . . .
H10H H -0.043206 0.719907 0.196704 0.280 Uiso 1 1 calc R U . . .
C11S C -0.0271(7) 0.7649(4) 0.1823(5) 0.213(10) Uani 1 1 d D U . . .
H11I H -0.009579 0.773290 0.168381 0.256 Uiso 1 1 calc R U . . .
H11J H -0.054327 0.771748 0.176027 0.256 Uiso 1 1 calc R U . . .
C12S C -0.0152(7) 0.7778(4) 0.2109(5) 0.186(9) Uani 1 1 d D U . . .
H12I H -0.035956 0.773056 0.223631 0.223 Uiso 1 1 calc R U . . .
H12J H 0.009092 0.766643 0.218800 0.223 Uiso 1 1 calc R U . . .
C13S C -0.0371(5) 0.8335(4) 0.2107(5) 0.138(6) Uani 1 1 d D U . . .
C14S C -0.0247(5) 0.8646(4) 0.2169(5) 0.161(7) Uani 1 1 d D U . . .
H14S H 0.002468 0.869236 0.221104 0.193 Uiso 1 1 calc R U . . .
C15S C -0.0528(5) 0.8890(4) 0.2168(6) 0.171(8) Uani 1 1 d D U . . .
H15S H -0.044629 0.910615 0.220596 0.206 Uiso 1 1 calc R U . . .
C16S C -0.0926(5) 0.8821(4) 0.2111(5) 0.145(6) Uani 1 1 d D U . . .
C17S C -0.1032(5) 0.8508(4) 0.2060(4) 0.122(5) Uani 1 1 d D U . . .
H17S H -0.130337 0.845499 0.202941 0.147 Uiso 1 1 calc R U . . .
C18S C -0.0758(4) 0.8265(4) 0.2051(4) 0.130(6) Uani 1 1 d D U . . .
H18S H -0.083898 0.805003 0.200635 0.156 Uiso 1 1 calc R U . . .
C19S C -0.1202(6) 0.9074(5) 0.2146(5) 0.173(8) Uani 1 1 d D U . . .
N1M N 0.0274(3) 0.5310(2) 0.0732(3) 0.102(4) Uani 1 1 d . U . . .
H1M1 H 0.010152 0.515392 0.074432 0.122 Uiso 1 1 calc R U . . .
H1M2 H 0.021433 0.547916 0.062423 0.122 Uiso 1 1 calc R U . . .
N2M N 0.0721(4) 0.5039(2) 0.1038(3) 0.098(4) Uani 1 1 d . U . . .
H2M1 H 0.055069 0.488183 0.105221 0.117 Uiso 1 1 calc R U . . .
H2M2 H 0.095469 0.502841 0.113284 0.117 Uiso 1 1 calc R U . . .
N3M N 0.1505(5) 0.8941(3) 0.0159(4) 0.158(6) Uani 1 1 d . U . . .
H3M1 H 0.143207 0.912541 0.007740 0.189 Uiso 1 1 calc R U . . .
H3M2 H 0.166107 0.880986 0.007583 0.189 Uiso 1 1 calc R U . . .
N4M N 0.1146(6) 0.9043(3) 0.0544(4) 0.159(7) Uani 1 1 d . U . . .
H4M1 H 0.106714 0.922974 0.046919 0.191 Uiso 1 1 calc R U . . .
H4M2 H 0.106927 0.898154 0.070876 0.191 Uiso 1 1 calc R U . . .
O1M O 0.1683(3) 0.6309(2) 0.0816(3) 0.121(4) Uani 1 1 d . U . . .
C1M C 0.0626(4) 0.5288(3) 0.0877(3) 0.084(4) Uani 1 1 d . U . . .
C2M C 0.0914(4) 0.5557(3) 0.0854(3) 0.083(4) Uani 1 1 d . U . . .
C3M C 0.1204(4) 0.5619(3) 0.1078(3) 0.087(4) Uani 1 1 d . U . . .
H3M H 0.123222 0.547647 0.123743 0.104 Uiso 1 1 calc R U . . .
C4M C 0.1440(4) 0.5874(3) 0.1072(4) 0.097(4) Uani 1 1 d . U . . .
H4M H 0.161651 0.592527 0.123382 0.117 Uiso 1 1 calc R U . . .
C5M C 0.1428(4) 0.6063(3) 0.0830(4) 0.090(4) Uani 1 1 d . U . . .
C6M C 0.1161(4) 0.6007(3) 0.0595(4) 0.092(4) Uani 1 1 d . U . . .
H6M H 0.115787 0.613469 0.042729 0.110 Uiso 1 1 calc R U . . .
C7M C 0.0890(4) 0.5746(3) 0.0618(4) 0.098(4) Uani 1 1 d . U . . .
H7M H 0.069267 0.570621 0.046640 0.118 Uiso 1 1 calc R U . . .
C8M C 0.1706(9) 0.6521(6) 0.0639(7) 0.112(8) Uani 0.528(12) 1 d D U P S 1
H8M1 H 0.144018 0.661315 0.059296 0.134 Uiso 0.528(12) 1 calc R U P S 1
H8M2 H 0.178637 0.642150 0.046223 0.134 Uiso 0.528(12) 1 calc R U P S 1
C9M C 0.1977(8) 0.6788(6) 0.0719(6) 0.106(7) Uani 0.528(12) 1 d D U P S 1
H9M1 H 0.196180 0.694386 0.055853 0.127 Uiso 0.528(12) 1 calc R U P S 1
H9M2 H 0.224731 0.669999 0.073902 0.127 Uiso 0.528(12) 1 calc R U P S 1
C10M C 0.1917(8) 0.6974(6) 0.0990(6) 0.101(7) Uani 0.528(12) 1 d D U P S 1
H200 H 0.189023 0.681767 0.114602 0.121 Uiso 0.528(12) 1 calc R U P S 1
H201 H 0.166624 0.709476 0.095929 0.121 Uiso 0.528(12) 1 calc R U P S 1
C11M C 0.2242(9) 0.7211(6) 0.1087(7) 0.111(8) Uani 0.528(12) 1 d D U P S 1
H210 H 0.223770 0.725679 0.129308 0.134 Uiso 0.528(12) 1 calc R U P S 1
H211 H 0.250038 0.711700 0.105546 0.134 Uiso 0.528(12) 1 calc R U P S 1
C12M C 0.2182(10) 0.7513(6) 0.0921(8) 0.111(7) Uani 0.528(12) 1 d D U P S 1
H220 H 0.238721 0.766850 0.099433 0.134 Uiso 0.528(12) 1 calc R U P S 1
H221 H 0.222401 0.746609 0.072014 0.134 Uiso 0.528(12) 1 calc R U P S 1
O2M O 0.1801(7) 0.7672(7) 0.0925(8) 0.112(7) Uani 0.528(12) 1 d . U P S 1
C8L C 0.2024(9) 0.6385(6) 0.0975(8) 0.110(8) Uani 0.472(12) 1 d D U P S 2
H8L1 H 0.218882 0.618865 0.099921 0.131 Uiso 0.472(12) 1 calc R U P S 2
H8L2 H 0.196221 0.645535 0.116673 0.131 Uiso 0.472(12) 1 calc R U P S 2
C9L C 0.2254(8) 0.6641(5) 0.0849(7) 0.106(8) Uani 0.472(12) 1 d D U P S 2
H9L1 H 0.232739 0.656343 0.066198 0.127 Uiso 0.472(12) 1 calc R U P S 2
H9L2 H 0.250053 0.667168 0.097404 0.127 Uiso 0.472(12) 1 calc R U P S 2
C10L C 0.2060(10) 0.6969(5) 0.0803(6) 0.096(7) Uani 0.472(12) 1 d D U P S 2
H304 H 0.221837 0.709806 0.067828 0.115 Uiso 0.472(12) 1 calc R U P S 2
H305 H 0.179830 0.693636 0.069793 0.115 Uiso 0.472(12) 1 calc R U P S 2
C11L C 0.2008(10) 0.7163(7) 0.1067(7) 0.096(7) Uani 0.472(12) 1 d D U P S 2
H215 H 0.226916 0.723073 0.115552 0.116 Uiso 0.472(12) 1 calc R U P S 2
H216 H 0.188651 0.702453 0.120659 0.116 Uiso 0.472(12) 1 calc R U P S 2
C12L C 0.1748(12) 0.7469(8) 0.1008(9) 0.112(8) Uani 0.472(12) 1 d . U P S 2
H217 H 0.149786 0.741537 0.089389 0.134 Uiso 0.472(12) 1 calc R U P S 2
H218 H 0.168969 0.757541 0.118763 0.134 Uiso 0.472(12) 1 calc R U P S 2
O2L O 0.1982(10) 0.7656(9) 0.0857(10) 0.124(8) Uani 0.472(12) 1 d . U P S 2
C13M C 0.1747(6) 0.7955(4) 0.0788(5) 0.121(5) Uani 1 1 d . U . . .
C14M C 0.1383(5) 0.8074(4) 0.0814(4) 0.112(5) Uani 1 1 d . U . . .
H14M H 0.120766 0.794813 0.091423 0.134 Uiso 1 1 calc R U . . .
C15M C 0.1254(6) 0.8369(4) 0.0703(4) 0.122(5) Uani 1 1 d . U . . .
H15M H 0.100365 0.845063 0.073842 0.146 Uiso 1 1 calc R U . . .
C16M C 0.1497(7) 0.8540(4) 0.0541(5) 0.128(5) Uani 1 1 d . U . . .
C17M C 0.1872(6) 0.8405(4) 0.0481(4) 0.125(5) Uani 1 1 d . U . . .
H17M H 0.203245 0.851143 0.035610 0.150 Uiso 1 1 calc R U . . .
C18M C 0.1991(6) 0.8117(4) 0.0610(4) 0.123(5) Uani 1 1 d . U . . .
H18M H 0.223941 0.802842 0.057873 0.148 Uiso 1 1 calc R U . . .
C19M C 0.1377(8) 0.8860(5) 0.0411(6) 0.147(7) Uani 1 1 d . U . . .
N1O N 0.3107(10) 0.4441(5) 0.0437(6) 0.301(14) Uani 1 1 d . U . . .
H1O3 H 0.321000 0.463313 0.041708 0.361 Uiso 1 1 calc R U . . .
H1O4 H 0.285865 0.440566 0.037917 0.361 Uiso 1 1 calc R U . . .
N2O N 0.3711(9) 0.4221(6) 0.0656(5) 0.285(13) Uani 1 1 d . U . . .
H2O1 H 0.381737 0.441257 0.063638 0.343 Uiso 1 1 calc R U . . .
H2O2 H 0.385396 0.406215 0.073405 0.343 Uiso 1 1 calc R U . . .
N3O N 0.3527(5) 0.0062(3) 0.0415(5) 0.236(12) Uani 1 1 d . U . . .
H3O1 H 0.368589 -0.010298 0.040423 0.283 Uiso 1 1 calc R U . . .
H3O2 H 0.328739 0.005517 0.032811 0.283 Uiso 1 1 calc R U . . .
N4O N 0.4008(4) 0.0309(3) 0.0683(3) 0.137(6) Uani 1 1 d . U . . .
H4O1 H 0.415465 0.013706 0.066552 0.164 Uiso 1 1 calc R U . . .
H4O2 H 0.410245 0.047543 0.078361 0.164 Uiso 1 1 calc R U . . .
O1O O 0.2649(4) 0.2978(3) 0.0639(3) 0.139(4) Uani 1 1 d . U . . .
O2O O 0.2684(3) 0.1405(2) 0.0478(3) 0.129(4) Uani 1 1 d . U . . .
C1O C 0.3353(12) 0.4175(9) 0.0571(8) 0.239(12) Uani 1 1 d . U . . .
C2O C 0.3163(10) 0.3849(7) 0.0590(8) 0.217(10) Uani 1 1 d . U . . .
C3O C 0.3326(9) 0.3645(6) 0.0813(5) 0.205(9) Uani 1 1 d . U . . .
H3O H 0.355050 0.370588 0.093618 0.246 Uiso 1 1 calc R U . . .
C4O C 0.3133(7) 0.3342(6) 0.0841(6) 0.174(8) Uani 1 1 d . U . . .
H4O H 0.319713 0.319852 0.099611 0.208 Uiso 1 1 calc R U . . .
C5O C 0.2839(7) 0.3275(5) 0.0620(6) 0.144(6) Uani 1 1 d . U . . .
C6O C 0.2702(7) 0.3468(5) 0.0406(5) 0.146(7) Uani 1 1 d . U . . .
H6O H 0.250592 0.339600 0.026355 0.175 Uiso 1 1 calc R U . . .
C7O C 0.2853(8) 0.3771(4) 0.0401(6) 0.172(8) Uani 1 1 d . U . . .
H7O H 0.274385 0.392587 0.026766 0.207 Uiso 1 1 calc R U . . .
C8O C 0.2768(6) 0.2742(4) 0.0850(5) 0.140(6) Uani 1 1 d . U . . .
H8O1 H 0.270762 0.281813 0.104032 0.169 Uiso 1 1 calc R U . . .
H8O2 H 0.305559 0.270725 0.085553 0.169 Uiso 1 1 calc R U . . .
C9O C 0.2555(6) 0.2426(4) 0.0779(5) 0.138(6) Uani 1 1 d . U . . .
H9O1 H 0.226767 0.245953 0.076877 0.165 Uiso 1 1 calc R U . . .
H9O2 H 0.262942 0.226333 0.092857 0.165 Uiso 1 1 calc R U . . .
C10O C 0.2677(5) 0.2309(4) 0.0485(4) 0.115(5) Uani 1 1 d . U . . .
H10I H 0.256827 0.245926 0.033385 0.139 Uiso 1 1 calc R U . . .
H10J H 0.296662 0.231428 0.048837 0.139 Uiso 1 1 calc R U . . .
C11O C 0.2534(5) 0.1970(3) 0.0410(4) 0.119(5) Uani 1 1 d . U . . .
H11K H 0.248667 0.194608 0.019993 0.143 Uiso 1 1 calc R U . . .
H11L H 0.228332 0.192806 0.049392 0.143 Uiso 1 1 calc R U . . .
C12O C 0.2846(5) 0.1726(3) 0.0529(4) 0.110(5) Uani 1 1 d . U . . .
H12K H 0.308882 0.175196 0.043070 0.132 Uiso 1 1 calc R U . . .
H12L H 0.291217 0.176192 0.073579 0.132 Uiso 1 1 calc R U . . .
C13O C 0.2934(5) 0.1151(4) 0.0500(5) 0.124(6) Uani 1 1 d . U . . .
C14O C 0.3327(5) 0.1176(4) 0.0588(4) 0.109(5) Uani 1 1 d . U . . .
H14O H 0.343719 0.138150 0.063567 0.130 Uiso 1 1 calc R U . . .
C15O C 0.3567(5) 0.0901(3) 0.0609(4) 0.114(5) Uani 1 1 d . U . . .
H15O H 0.384026 0.091979 0.066427 0.136 Uiso 1 1 calc R U . . .
C16O C 0.3403(5) 0.0609(3) 0.0549(4) 0.109(5) Uani 1 1 d . U . . .
C17O C 0.3004(5) 0.0583(4) 0.0480(5) 0.149(7) Uani 1 1 d . U . . .
H17O H 0.288618 0.037744 0.044295 0.179 Uiso 1 1 calc R U . . .
C18O C 0.2780(5) 0.0857(4) 0.0466(5) 0.152(7) Uani 1 1 d . U . . .
H18O H 0.250340 0.083643 0.042965 0.182 Uiso 1 1 calc R U . . .
C19O C 0.3644(5) 0.0317(4) 0.0559(5) 0.133(7) Uani 1 1 d . U . . .
O42W O 0.2296(11) 0.5032(8) -0.0062(9) 0.089(11) Uiso 0.25 1 d . . P T 1
O2WA O 0.3413(8) 0.8238(5) 0.1622(6) 0.133(9) Uani 0.540(6) 1 d . . P U 1
N1Z N 0.1627(8) 0.5741(5) -0.0038(5) 0.121(9) Uani 0.540(6) 1 d D U P U 1
H1Z1 H 0.142966 0.571077 -0.016932 0.145 Uiso 0.540(6) 1 calc R U P U 1
H1Z2 H 0.178242 0.590876 -0.004838 0.145 Uiso 0.540(6) 1 calc R U P U 1
N2Z N 0.1464(5) 0.5286(4) 0.0192(4) 0.079(6) Uani 0.540(6) 1 d D U P U 1
H2Z1 H 0.126700 0.525795 0.005955 0.095 Uiso 0.540(6) 1 calc R U P U 1
H2Z2 H 0.150331 0.514635 0.033285 0.095 Uiso 0.540(6) 1 calc R U P U 1
N3Z N 0.3130(17) 0.7998(5) 0.1056(6) 0.099(10) Uani 0.540(6) 1 d D U P U 1
H3Z1 H 0.312197 0.813845 0.091492 0.119 Uiso 0.540(6) 1 calc R U P U 1
H3Z2 H 0.315054 0.806642 0.123426 0.119 Uiso 0.540(6) 1 calc R U P U 1
N4Z N 0.3083(8) 0.7605(6) 0.0734(5) 0.118(8) Uani 0.540(6) 1 d D U P U 1
H4Z1 H 0.307588 0.775480 0.060081 0.141 Uiso 0.540(6) 1 calc R U P U 1
H4Z2 H 0.307023 0.740000 0.068617 0.141 Uiso 0.540(6) 1 calc R U P U 1
O1Z O 0.2885(8) 0.5814(6) 0.1043(5) 0.161(8) Uani 0.540(6) 1 d D U P U 1
O2Z O 0.3175(7) 0.6777(4) 0.1867(4) 0.137(6) Uani 0.540(6) 1 d D U P U 1
C1Z C 0.1691(7) 0.5529(6) 0.0179(6) 0.110(8) Uani 0.540(6) 1 d D U P U 1
C2Z C 0.1997(7) 0.5613(5) 0.0408(5) 0.103(6) Uani 0.540(6) 1 d D U P U 1
C3Z C 0.2039(9) 0.5438(6) 0.0655(5) 0.123(8) Uani 0.540(6) 1 d D U P U 1
H3Z H 0.187249 0.525652 0.067254 0.148 Uiso 0.540(6) 1 calc R U P U 1
C4Z C 0.2317(9) 0.5512(8) 0.0884(6) 0.132(8) Uani 0.540(6) 1 d D U P U 1
H4Z H 0.230418 0.542431 0.106971 0.158 Uiso 0.540(6) 1 calc R U P U 1
C5Z C 0.2610(8) 0.5722(7) 0.0821(6) 0.130(7) Uani 0.540(6) 1 d D U P U 1
C6Z C 0.2561(9) 0.5910(7) 0.0581(6) 0.125(7) Uani 0.540(6) 1 d D U P U 1
H6Z H 0.271044 0.610145 0.056852 0.150 Uiso 0.540(6) 1 calc R U P U 1
C7Z C 0.2301(8) 0.5821(7) 0.0364(6) 0.107(7) Uani 0.540(6) 1 d D U P U 1
H7Z H 0.232659 0.590308 0.017762 0.128 Uiso 0.540(6) 1 calc R U P U 1
C8Z C 0.3153(12) 0.5647(8) 0.1228(7) 0.198(9) Uani 0.540(6) 1 d D U P U 1
H8Z1 H 0.335369 0.553940 0.112262 0.238 Uiso 0.540(6) 1 calc R U P U 1
H8Z2 H 0.301804 0.548144 0.133616 0.238 Uiso 0.540(6) 1 calc R U P U 1
C9Z C 0.3336(10) 0.5902(9) 0.1426(7) 0.193(10) Uani 0.540(6) 1 d D U P U 1
H9Z1 H 0.331134 0.611396 0.132943 0.232 Uiso 0.540(6) 1 calc R U P U 1
H9Z2 H 0.361972 0.585459 0.146730 0.232 Uiso 0.540(6) 1 calc R U P U 1
C10Z C 0.3147(12) 0.5922(7) 0.1710(7) 0.188(9) Uani 0.540(6) 1 d D U P U 1
H10K H 0.295508 0.574316 0.171605 0.226 Uiso 0.540(6) 1 calc R U P U 1
H10L H 0.335353 0.588764 0.186910 0.226 Uiso 0.540(6) 1 calc R U P U 1
C11Z C 0.2941(9) 0.6232(7) 0.1761(9) 0.174(9) Uani 0.540(6) 1 d D U P U 1
H11M H 0.275764 0.620842 0.191050 0.209 Uiso 0.540(6) 1 calc R U P U 1
H11N H 0.279454 0.631282 0.158311 0.209 Uiso 0.540(6) 1 calc R U P U 1
C12Z C 0.3278(9) 0.6452(5) 0.1857(8) 0.147(9) Uani 0.540(6) 1 d D U P U 1
H12M H 0.338879 0.638333 0.204974 0.176 Uiso 0.540(6) 1 calc R U P U 1
H12N H 0.348554 0.642600 0.172555 0.176 Uiso 0.540(6) 1 calc R U P U 1
C13Z C 0.3155(11) 0.6979(5) 0.1642(5) 0.120(7) Uani 0.540(6) 1 d D U P U 1
C14Z C 0.3073(9) 0.7294(5) 0.1707(5) 0.113(7) Uani 0.540(6) 1 d D U P U 1
H14Z H 0.304919 0.735447 0.189975 0.135 Uiso 0.540(6) 1 calc R U P U 1
C15Z C 0.3025(8) 0.7526(5) 0.1492(5) 0.102(6) Uani 0.540(6) 1 d D U P U 1
H15Z H 0.291757 0.773196 0.152758 0.122 Uiso 0.540(6) 1 calc R U P U 1
C16Z C 0.3139(10) 0.7449(5) 0.1222(5) 0.102(6) Uani 0.540(6) 1 d D U P U 1
C17Z C 0.3231(10) 0.7132(5) 0.1175(5) 0.110(6) Uani 0.540(6) 1 d D U P U 1
H17Z H 0.328774 0.707410 0.098736 0.132 Uiso 0.540(6) 1 calc R U P U 1
C18Z C 0.3246(12) 0.6892(6) 0.1378(6) 0.118(7) Uani 0.540(6) 1 d D U P U 1
H18Z H 0.331734 0.667671 0.133502 0.142 Uiso 0.540(6) 1 calc R U P U 1
C19Z C 0.3113(9) 0.7687(5) 0.1001(5) 0.097(6) Uani 0.540(6) 1 d D U P U 1
N1K N 0.1909(8) 0.5776(7) 0.0104(7) 0.122(10) Uani 0.460(6) 1 d D U P U 2
H1K1 H 0.179874 0.585760 -0.005722 0.146 Uiso 0.460(6) 1 calc R U P U 2
H1K2 H 0.181006 0.560198 0.017668 0.146 Uiso 0.460(6) 1 calc R U P U 2
N2K N 0.2364(7) 0.6170(4) 0.0127(5) 0.099(8) Uani 0.460(6) 1 d D U P U 2
H2K1 H 0.224874 0.624682 -0.003452 0.119 Uiso 0.460(6) 1 calc R U P U 2
H2K2 H 0.257280 0.626706 0.021045 0.119 Uiso 0.460(6) 1 calc R U P U 2
N3K N 0.3408(9) 0.8067(7) 0.1462(7) 0.114(10) Uani 0.460(6) 1 d D U P U 2
H3K1 H 0.339452 0.827209 0.141335 0.136 Uiso 0.460(6) 1 calc R U P U 2
H3K2 H 0.348672 0.801170 0.163876 0.136 Uiso 0.460(6) 1 calc R U P U 2
N4K N 0.320(2) 0.7938(9) 0.1012(7) 0.132(15) Uani 0.460(6) 1 d D U P U 2
H4K1 H 0.318523 0.814563 0.097037 0.159 Uiso 0.460(6) 1 calc R U P U 2
H4K2 H 0.312734 0.779483 0.087811 0.159 Uiso 0.460(6) 1 calc R U P U 2
O1K O 0.2956(8) 0.5358(6) 0.1233(5) 0.159(9) Uani 0.460(6) 1 d D U P U 2
O2K O 0.3395(8) 0.6558(5) 0.1586(6) 0.148(7) Uani 0.460(6) 1 d D U P U 2
C1K C 0.2229(9) 0.5918(7) 0.0238(7) 0.107(8) Uani 0.460(6) 1 d D U P U 2
C2K C 0.2429(7) 0.5766(6) 0.0491(6) 0.095(6) Uani 0.460(6) 1 d D U P U 2
C3K C 0.2220(8) 0.5579(7) 0.0666(6) 0.108(6) Uani 0.460(6) 1 d D U P U 2
H3K H 0.194374 0.556004 0.062807 0.130 Uiso 0.460(6) 1 calc R U P U 2
C4K C 0.2412(8) 0.5417(8) 0.0901(7) 0.117(8) Uani 0.460(6) 1 d D U P U 2
H4K H 0.227576 0.526948 0.101148 0.141 Uiso 0.460(6) 1 calc R U P U 2
C5K C 0.2808(8) 0.5479(8) 0.0967(6) 0.132(7) Uani 0.460(6) 1 d D U P U 2
C6K C 0.3017(8) 0.5668(9) 0.0802(7) 0.132(9) Uani 0.460(6) 1 d D U P U 2
H6K H 0.328571 0.571332 0.085465 0.158 Uiso 0.460(6) 1 calc R U P U 2
C7K C 0.2830(7) 0.5790(8) 0.0557(6) 0.113(7) Uani 0.460(6) 1 d D U P U 2
H7K H 0.298160 0.589679 0.042587 0.136 Uiso 0.460(6) 1 calc R U P U 2
C8K C 0.3320(10) 0.5424(9) 0.1384(9) 0.182(10) Uani 0.460(6) 1 d D U P U 2
H8K1 H 0.353096 0.541226 0.125292 0.219 Uiso 0.460(6) 1 calc R U P U 2
H8K2 H 0.337692 0.526319 0.153744 0.219 Uiso 0.460(6) 1 calc R U P U 2
C9K C 0.3308(12) 0.5750(9) 0.1507(11) 0.196(11) Uani 0.460(6) 1 d D U P U 2
H9K1 H 0.337364 0.590494 0.135867 0.236 Uiso 0.460(6) 1 calc R U P U 2
H9K2 H 0.351981 0.576304 0.166496 0.236 Uiso 0.460(6) 1 calc R U P U 2
C10K C 0.2929(14) 0.5866(8) 0.1623(10) 0.198(10) Uani 0.460(6) 1 d D U P U 2
H10M H 0.270903 0.573046 0.153988 0.237 Uiso 0.460(6) 1 calc R U P U 2
H10N H 0.295234 0.583310 0.183241 0.237 Uiso 0.460(6) 1 calc R U P U 2
C11K C 0.2827(10) 0.6216(9) 0.1562(11) 0.197(11) Uani 0.460(6) 1 d D U P U 2
H11O H 0.284762 0.626809 0.135846 0.236 Uiso 0.460(6) 1 calc R U P U 2
H11P H 0.255825 0.626523 0.161043 0.236 Uiso 0.460(6) 1 calc R U P U 2
C12K C 0.3129(14) 0.6399(9) 0.1753(8) 0.180(9) Uani 0.460(6) 1 d D U P U 2
H12O H 0.299610 0.655900 0.186669 0.215 Uiso 0.460(6) 1 calc R U P U 2
H12P H 0.327530 0.624732 0.188653 0.215 Uiso 0.460(6) 1 calc R U P U 2
C13K C 0.3315(16) 0.6866(6) 0.1502(6) 0.130(7) Uani 0.460(6) 1 d D U P U 2
C14K C 0.3281(13) 0.7096(6) 0.1711(6) 0.121(8) Uani 0.460(6) 1 d D U P U 2
H14K H 0.327471 0.703347 0.190525 0.146 Uiso 0.460(6) 1 calc R U P U 2
C15K C 0.3256(12) 0.7420(6) 0.1633(6) 0.118(7) Uani 0.460(6) 1 d D U P U 2
H15K H 0.321827 0.757897 0.177305 0.142 Uiso 0.460(6) 1 calc R U P U 2
C16K C 0.3287(13) 0.7512(5) 0.1350(7) 0.119(7) Uani 0.460(6) 1 d D U P U 2
C17K C 0.3271(8) 0.7267(6) 0.1151(6) 0.128(7) Uani 0.460(6) 1 d D U P U 2
H17K H 0.321538 0.732024 0.095511 0.153 Uiso 0.460(6) 1 calc R U P U 2
C18K C 0.3332(8) 0.6950(6) 0.1224(6) 0.131(8) Uani 0.460(6) 1 d D U P U 2
H18K H 0.338503 0.679378 0.108429 0.157 Uiso 0.460(6) 1 calc R U P U 2
C19K C 0.3310(11) 0.7844(6) 0.1271(7) 0.111(8) Uani 0.460(6) 1 d D U P U 2
O1WK O 0.1969(9) 0.5031(7) 0.0120(7) 0.153(11) Uiso 0.460(6) 1 d . . P U 2
O2WK O 0.2684(17) 0.5006(13) 0.0043(12) 0.16(2) Uiso 0.25 1 d . . P V 2
O1WA O 0.2926(10) 0.7531(8) 0.0540(8) 0.175(13) Uiso 0.5 1 d . . P W 2
S9 S 0.40836(17) 0.58902(12) 0.23050(15) 0.128(2) Uani 1 1 d . . . . .
S10 S 0.29036(16) 0.47513(10) 0.24109(15) 0.123(2) Uani 1 1 d . . . . .
S11 S 0.08122(13) 0.47875(8) 0.18140(11) 0.0969(15) Uani 1 1 d . . . . .
S12 S -0.02774(12) 0.60260(8) 0.08166(11) 0.0953(14) Uani 1 1 d . . . . .
S13 S -0.02372(15) 0.77246(11) 0.07301(13) 0.1161(17) Uani 1 1 d . . . . .
S14 S 0.1164(2) 0.90227(11) 0.13486(18) 0.150(3) Uani 1 1 d D . . . .
S15 S 0.30340(18) 0.89544(10) 0.21336(15) 0.130(2) Uani 1 1 d . . . . .
S16 S 0.41687(13) 0.77234(9) 0.21599(11) 0.1020(15) Uani 1 1 d . . . . .
O33 O 0.4303(4) 0.5702(3) 0.2524(4) 0.173(6) Uani 1 1 d . . . . .
O34 O 0.4313(4) 0.6120(3) 0.2183(3) 0.145(5) Uani 1 1 d D . . . .
O35 O 0.3871(4) 0.5688(3) 0.2101(4) 0.183(7) Uani 1 1 d . . . . .
O36 O 0.2955(3) 0.6594(2) 0.2949(3) 0.101(4) Uani 1 1 d . . . . .
H36 H 0.274967 0.648821 0.296817 0.152 Uiso 1 1 calc R U . . .
O37 O 0.3307(4) 0.4809(3) 0.2471(4) 0.175(7) Uani 1 1 d . . . . .
O38 O 0.2744(6) 0.4599(4) 0.2653(5) 0.244(11) Uani 1 1 d . . . . .
O39 O 0.2802(5) 0.4559(3) 0.2158(4) 0.214(10) Uani 1 1 d . . . . .
O40 O 0.2174(3) 0.6040(2) 0.2233(2) 0.102(4) Uani 1 1 d . . . . .
H40 H 0.218592 0.609989 0.206351 0.152 Uiso 1 1 calc R U . . .
O42 O 0.0936(3) 0.46045(19) 0.1573(2) 0.098(3) Uani 1 1 d . . . . .
O43 O 0.0381(3) 0.4817(2) 0.1807(2) 0.101(3) Uani 1 1 d . . . . .
O44 O 0.1509(3) 0.60924(19) 0.1819(3) 0.100(3) Uani 1 1 d . . . . .
H44 H 0.135338 0.623227 0.174504 0.150 Uiso 1 1 calc R U . . .
O45 O -0.0090(3) 0.5913(2) 0.0568(2) 0.094(3) Uani 1 1 d . . . . .
O46 O -0.0451(3) 0.5768(2) 0.0964(2) 0.105(4) Uani 1 1 d . . . . .
O47 O -0.0538(3) 0.6288(2) 0.0746(2) 0.106(4) Uani 1 1 d . . . . .
O48 O 0.1036(3) 0.65739(19) 0.1567(2) 0.104(4) Uani 1 1 d . . . . .
H48 H 0.106285 0.677116 0.153213 0.156 Uiso 1 1 calc R U . . .
O49 O -0.0410(5) 0.7448(3) 0.0571(4) 0.215(9) Uani 1 1 d . . . . .
O50 O -0.0093(4) 0.7957(3) 0.0554(4) 0.182(7) Uani 1 1 d . . . . .
O51 O -0.0521(5) 0.7844(4) 0.0903(3) 0.202(8) Uani 1 1 d . . . . .
O52 O 0.1106(3) 0.72217(18) 0.1474(2) 0.094(3) Uani 1 1 d . . . . .
H52 H 0.117920 0.734866 0.160812 0.142 Uiso 1 1 calc R U . . .
O53 O 0.1524(6) 0.9161(4) 0.1243(6) 0.181(11) Uani 0.7 1 d D . P X 1
O54 O 0.1108(14) 0.9151(10) 0.1631(6) 0.182(19) Uani 0.7 1 d D . P X 1
O55 O 0.0795(8) 0.9019(4) 0.1173(7) 0.221(19) Uani 0.7 1 d D . P X 1
O22W O -0.0248(7) 0.9083(5) 0.3293(5) 0.128(8) Uiso 0.5 1 d . . P Y 1
O55A O 0.0740(7) 0.898(3) 0.134(3) 0.31(6) Uiso 0.3 1 d D . P X 2
O53A O 0.124(2) 0.9162(17) 0.1073(9) 0.20(3) Uiso 0.3 1 d D . P X 2
O54A O 0.1161(18) 0.9161(15) 0.1634(6) 0.070(14) Uiso 0.3 1 d D . P X 2
O56 O 0.1585(3) 0.7688(2) 0.1681(3) 0.109(4) Uani 1 1 d . . . . .
H56 H 0.181061 0.768043 0.176795 0.163 Uiso 1 1 calc R U . . .
O57 O 0.2817(4) 0.9166(2) 0.1937(3) 0.170(7) Uani 1 1 d . . . . .
O58 O 0.3040(4) 0.9052(3) 0.2432(3) 0.149(5) Uani 1 1 d . . . . .
O59 O 0.3433(4) 0.8906(3) 0.2042(3) 0.148(5) Uani 1 1 d . . . . .
O60 O 0.2305(3) 0.7678(2) 0.1956(2) 0.114(4) Uani 1 1 d . . . . .
H60 H 0.233333 0.755395 0.209816 0.170 Uiso 1 1 calc R U . . .
O61 O 0.3986(3) 0.7894(3) 0.1919(3) 0.131(4) Uani 1 1 d . . . . .
O62 O 0.4398(3) 0.7941(2) 0.2356(3) 0.112(4) Uani 1 1 d . . . . .
O63 O 0.4403(3) 0.7452(2) 0.2083(3) 0.116(4) Uani 1 1 d . . . . .
O64 O 0.2927(3) 0.7244(2) 0.2842(3) 0.097(3) Uani 1 1 d . . . . .
H64 H 0.294351 0.704423 0.287219 0.146 Uiso 1 1 calc R U . . .
C57 C 0.3555(5) 0.6565(3) 0.2753(4) 0.093(5) Uani 1 1 d . . . . .
C58 C 0.3825(4) 0.6395(3) 0.2607(4) 0.091(5) Uani 1 1 d . . . . .
H58 H 0.407611 0.648674 0.258805 0.109 Uiso 1 1 calc R U . . .
C59 C 0.3739(5) 0.6097(3) 0.2489(4) 0.097(5) Uani 1 1 d . . . . .
C60 C 0.3374(6) 0.5966(3) 0.2519(4) 0.114(7) Uani 1 1 d . . . . .
H401 H 0.330983 0.576744 0.242616 0.137 Uiso 1 1 calc R U . . .
C61 C 0.3088(5) 0.6108(3) 0.2680(4) 0.099(6) Uani 1 1 d . . . . .
C62 C 0.3192(5) 0.6421(3) 0.2803(4) 0.094(5) Uani 1 1 d . . . . .
C63 C 0.2704(4) 0.5952(3) 0.2727(4) 0.101(6) Uani 1 1 d . . . . .
H63A H 0.249489 0.611771 0.271162 0.121 Uiso 1 1 calc R U . . .
H63B H 0.272049 0.586221 0.292301 0.121 Uiso 1 1 calc R U . . .
C64 C 0.2593(5) 0.5680(3) 0.2512(4) 0.106(6) Uani 1 1 d . . . . .
C65 C 0.2744(5) 0.5381(3) 0.2565(4) 0.110(6) Uani 1 1 d . . . . .
H65 H 0.289738 0.533580 0.273890 0.132 Uiso 1 1 calc R U . . .
C66 C 0.2668(4) 0.5136(3) 0.2356(4) 0.107(6) Uani 1 1 d . . . . .
C67 C 0.2424(5) 0.5192(3) 0.2116(4) 0.108(6) Uani 1 1 d . . . . .
H67 H 0.236417 0.502564 0.198038 0.130 Uiso 1 1 calc R U . . .
C68 C 0.2267(4) 0.5494(3) 0.2075(4) 0.099(6) Uani 1 1 d . . . . .
C69 C 0.2340(4) 0.5743(3) 0.2271(4) 0.094(5) Uani 1 1 d . . . . .
C70 C 0.2006(5) 0.5556(3) 0.1789(4) 0.105(6) Uani 1 1 d . . . . .
H70A H 0.206179 0.577719 0.172336 0.126 Uiso 1 1 calc R U . . .
H70B H 0.208863 0.540421 0.164386 0.126 Uiso 1 1 calc R U . . .
C71 C 0.1560(4) 0.5524(3) 0.1797(4) 0.090(5) Uani 1 1 d . . . . .
C72 C 0.1405(4) 0.5222(3) 0.1803(3) 0.085(5) Uani 1 1 d . . . . .
H72 H 0.157415 0.503987 0.180841 0.102 Uiso 1 1 calc R U . . .
C73 C 0.0998(4) 0.5178(3) 0.1802(3) 0.084(5) Uani 1 1 d . . . . .
C74 C 0.0764(5) 0.5454(3) 0.1794(3) 0.098(5) Uani 1 1 d . . . . .
H74 H 0.048825 0.542793 0.179265 0.117 Uiso 1 1 calc R U . . .
C75 C 0.0912(5) 0.5761(3) 0.1788(3) 0.095(5) Uani 1 1 d . . . . .
C77 C 0.0644(5) 0.6051(3) 0.1786(3) 0.097(5) Uani 1 1 d . . . . .
H77A H 0.040212 0.598770 0.187320 0.117 Uiso 1 1 calc R U . . .
H77B H 0.077555 0.622056 0.190911 0.117 Uiso 1 1 calc R U . . .
C76 C 0.1332(5) 0.5793(3) 0.1798(3) 0.100(6) Uani 1 1 d . . . . .
C78 C 0.0529(4) 0.6192(3) 0.1500(4) 0.091(5) Uani 1 1 d . . . . .
C79 C 0.0218(4) 0.6056(3) 0.1320(3) 0.090(5) Uani 1 1 d . . . . .
H79 H 0.008617 0.586998 0.138261 0.108 Uiso 1 1 calc R U . . .
C80 C 0.0102(4) 0.6186(3) 0.1058(3) 0.084(5) Uani 1 1 d . . . . .
C81 C 0.0333(5) 0.6431(3) 0.0956(4) 0.091(5) Uani 1 1 d . . . . .
H81 H 0.027421 0.650268 0.076418 0.109 Uiso 1 1 calc R U . . .
C82 C 0.0636(5) 0.6573(3) 0.1115(4) 0.091(5) Uani 1 1 d . . . . .
C83 C 0.0746(5) 0.6448(3) 0.1379(4) 0.095(5) Uani 1 1 d . . . . .
C84 C 0.0842(4) 0.6852(3) 0.1004(3) 0.092(5) Uani 1 1 d . . . . .
H84A H 0.083714 0.683167 0.079389 0.110 Uiso 1 1 calc R U . . .
H84B H 0.111987 0.684779 0.108433 0.110 Uiso 1 1 calc R U . . .
C85 C 0.0663(5) 0.7174(3) 0.1075(4) 0.093(5) Uani 1 1 d . . . . .
C86 C 0.0338(5) 0.7285(3) 0.0906(4) 0.100(5) Uani 1 1 d . . . . .
H86 H 0.022835 0.715654 0.075113 0.120 Uiso 1 1 calc R U . . .
C87 C 0.0164(4) 0.7587(4) 0.0961(4) 0.092(5) Uani 1 1 d . . . . .
C88 C 0.0317(5) 0.7758(3) 0.1192(4) 0.096(5) Uani 1 1 d . . . . .
H88 H 0.020221 0.795862 0.123709 0.115 Uiso 1 1 calc R U . . .
C89 C 0.0636(5) 0.7643(3) 0.1362(4) 0.088(5) Uani 1 1 d . . . . .
C90 C 0.0803(4) 0.7361(3) 0.1302(4) 0.090(5) Uani 1 1 d . . . . .
C91 C 0.0777(4) 0.7846(3) 0.1635(3) 0.099(5) Uani 1 1 d . . . . .
H91A H 0.055489 0.797256 0.169732 0.119 Uiso 1 1 calc R U . . .
H91B H 0.087181 0.769882 0.179317 0.119 Uiso 1 1 calc R U . . .
C92 C 0.1118(6) 0.8080(3) 0.1566(4) 0.107(6) Uani 1 1 d . . . . .
C93 C 0.1000(6) 0.8398(4) 0.1491(4) 0.128(7) Uani 1 1 d . . . . .
H93 H 0.073105 0.846037 0.147704 0.154 Uiso 1 1 calc R U . . .
C94 C 0.1686(7) 0.8512(4) 0.1428(4) 0.122(7) Uani 1 1 d . . . . .
H94 H 0.187905 0.865389 0.136585 0.147 Uiso 1 1 calc R U . . .
C95 C 0.1295(8) 0.8617(4) 0.1436(4) 0.122(7) Uani 1 1 d . . . . .
C96 C 0.1789(6) 0.8197(3) 0.1513(4) 0.102(6) Uani 1 1 d . . . . .
C97 C 0.1511(6) 0.7989(3) 0.1583(4) 0.111(6) Uani 1 1 d . . . . .
C98 C 0.2217(5) 0.8100(3) 0.1519(4) 0.109(6) Uani 1 1 d . . . . .
H98A H 0.233778 0.821308 0.136276 0.131 Uiso 1 1 calc R U . . .
H98B H 0.223474 0.786529 0.148467 0.131 Uiso 1 1 calc R U . . .
C99 C 0.2447(5) 0.8185(4) 0.1809(5) 0.111(6) Uani 1 1 d . . . . .
C100 C 0.2600(5) 0.8495(3) 0.1840(4) 0.107(6) Uani 1 1 d . . . . .
H100 H 0.256617 0.864974 0.169049 0.128 Uiso 1 1 calc R U . . .
C101 C 0.2808(4) 0.8567(4) 0.2105(5) 0.105(6) Uani 1 1 d . . . . .
C102 C 0.2838(4) 0.8351(3) 0.2311(4) 0.107(6) Uani 1 1 d . . . . .
H102 H 0.297208 0.840881 0.249002 0.128 Uiso 1 1 calc R U . . .
C103 C 0.2686(4) 0.8050(3) 0.2280(4) 0.097(6) Uani 1 1 d . . . . .
C104 C 0.2484(4) 0.7967(3) 0.2024(4) 0.097(5) Uani 1 1 d . . . . .
C105 C 0.2773(4) 0.7829(3) 0.2514(3) 0.104(5) Uani 1 1 d . . . . .
H300 H 0.254639 0.768023 0.251691 0.125 Uiso 1 1 calc R U . . .
H301 H 0.278420 0.795639 0.269329 0.125 Uiso 1 1 calc R U . . .
C106 C 0.3145(5) 0.7623(3) 0.2526(4) 0.090(5) Uani 1 1 d . . . . .
C107 C 0.3442(5) 0.7728(3) 0.2356(4) 0.106(6) Uani 1 1 d . . . . .
H107 H 0.339927 0.791308 0.223715 0.127 Uiso 1 1 calc R U . . .
C108 C 0.3796(5) 0.7561(3) 0.2363(4) 0.098(5) Uani 1 1 d . . . . .
C109 C 0.3860(4) 0.7285(3) 0.2523(4) 0.088(5) Uani 1 1 d . . . . .
H109 H 0.409664 0.716678 0.251617 0.105 Uiso 1 1 calc R U . . .
C110 C 0.3574(5) 0.7180(3) 0.2697(3) 0.086(5) Uani 1 1 d . . . . .
C111 C 0.3223(5) 0.7339(3) 0.2683(4) 0.094(5) Uani 1 1 d . . . . .
C112 C 0.3670(5) 0.6891(3) 0.2885(3) 0.098(5) Uani 1 1 d . . . . .
H302 H 0.353657 0.691697 0.306193 0.118 Uiso 1 1 calc R U . . .
H303 H 0.395652 0.689033 0.294108 0.118 Uiso 1 1 calc R U . . .
S1 S 0.27885(15) 0.33107(12) 0.17881(13) 0.1170(17) Uani 1 1 d . . . . .
S3 S 0.1340(9) 0.0384(5) 0.0960(6) 0.109(7) Uani 0.278(16) 1 d . U P Z 1
O9 O 0.1724(14) 0.0433(11) 0.1152(12) 0.114(12) Uani 0.278(16) 1 d . U P Z 1
O10 O 0.151(2) 0.0335(19) 0.060(2) 0.128(16) Uani 0.278(16) 1 d . U P Z 1
O11 O 0.1046(10) 0.0204(8) 0.1030(8) 0.085(11) Uiso 0.278(16) 1 d . U P Z 1
S3A S 0.1531(5) 0.0410(2) 0.0829(4) 0.142(5) Uani 0.722(16) 1 d . U P Z 2
O9A O 0.1464(10) 0.0246(5) 0.1076(5) 0.172(9) Uani 0.722(16) 1 d . U P Z 2
O10A O 0.1943(7) 0.0446(4) 0.0821(7) 0.201(10) Uani 0.722(16) 1 d . U P Z 2
O11A O 0.1340(9) 0.0251(6) 0.0602(8) 0.134(9) Uani 0.722(16) 1 d . U P Z 2
O5W O -0.2739(5) 0.5745(3) 0.1445(4) 0.135(8) Uani 0.722(16) 1 d . . P Z 2
O49W O 0.0654(16) -0.0280(13) 0.0803(13) 0.16(2) Uiso 0.25 1 d . . P A 2
S4 S -0.0542(2) 0.04506(14) 0.01693(19) 0.149(3) Uani 1 1 d . . . . .
S5 S -0.1690(2) 0.17070(15) 0.04149(16) 0.146(2) Uani 1 1 d D . . . .
S6 S -0.16672(15) 0.35208(10) 0.03986(14) 0.1159(18) Uani 1 1 d . . . . .
S7 S -0.04743(12) 0.46568(8) 0.02913(11) 0.0911(14) Uani 1 1 d . . . . .
S8 S 0.16568(13) 0.46808(8) 0.08957(11) 0.0966(15) Uani 1 1 d . . . . .
O1 O 0.2610(4) 0.3486(2) 0.2016(3) 0.123(4) Uani 1 1 d . . . . .
O2 O 0.3017(4) 0.3521(4) 0.1641(3) 0.181(7) Uani 1 1 d . . . . .
O3 O 0.3001(3) 0.3024(3) 0.1888(3) 0.146(5) Uani 1 1 d . . . . .
O4 O 0.1477(3) 0.28614(19) 0.0970(2) 0.095(3) Uani 1 1 d . . . . .
H4 H 0.137737 0.269218 0.102986 0.143 Uiso 1 1 calc R U . . .
S2 S 0.27753(15) 0.15651(11) 0.15492(15) 0.1141(18) Uani 1 1 d . U . . .
O5 O 0.2960(7) 0.1811(5) 0.1733(6) 0.139(10) Uani 0.60(3) 1 d . U P B 1
O6 O 0.2975(8) 0.1418(7) 0.1352(6) 0.136(10) Uani 0.60(3) 1 d . U P B 1
O7 O 0.2586(7) 0.1346(6) 0.1740(7) 0.127(9) Uani 0.60(3) 1 d . U P B 1
O5A O 0.3144(9) 0.1735(7) 0.1469(9) 0.118(11) Uani 0.40(3) 1 d . U P B 2
O6A O 0.2783(12) 0.1241(7) 0.1409(10) 0.125(11) Uani 0.40(3) 1 d . U P B 2
O7A O 0.2726(11) 0.1526(9) 0.1843(10) 0.119(10) Uani 0.40(3) 1 d . U P B 2
O8 O 0.1371(3) 0.22009(18) 0.0962(2) 0.100(3) Uani 1 1 d . . . . .
H8 H 0.129208 0.210179 0.081172 0.150 Uiso 1 1 calc R U . . .
O12 O 0.0875(3) 0.1735(2) 0.0738(2) 0.120(4) Uani 1 1 d . . . . .
H12 H 0.063270 0.174785 0.075229 0.180 Uiso 1 1 calc R U . . .
O13 O -0.0265(7) 0.0221(4) 0.0246(6) 0.272(13) Uani 1 1 d . . . . .
O14 O -0.0659(7) 0.0446(4) -0.0126(4) 0.244(11) Uani 1 1 d . . . . .
O15 O -0.0860(7) 0.0434(5) 0.0324(5) 0.278(15) Uani 1 1 d . . . . .
O16 O 0.0141(3) 0.17282(19) 0.0470(2) 0.112(4) Uani 1 1 d . . . . .
H16 H 0.006671 0.187370 0.035319 0.168 Uiso 1 1 calc R U . . .
O17 O -0.1470(7) 0.1582(6) 0.0682(4) 0.165(12) Uani 0.7 1 d D . P C 1
O18 O -0.1833(6) 0.1427(4) 0.0238(5) 0.133(9) Uani 0.7 1 d D . P C 1
O19 O -0.1972(5) 0.1963(4) 0.0476(5) 0.115(7) Uani 0.7 1 d D . P C 1
O17A O -0.1492(12) 0.1551(10) 0.0528(10) 0.078(11) Uiso 0.3 1 d . . P C 2
O18A O -0.1974(10) 0.1522(9) 0.0218(9) 0.081(14) Uiso 0.3 1 d D . P C 2
O19A O -0.192(5) 0.199(3) 0.051(5) 0.54(12) Uiso 0.3 1 d D . P C 2
O20 O -0.0600(3) 0.2258(2) -0.0351(3) 0.099(3) Uani 1 1 d . . . . .
H20 H -0.042928 0.212137 -0.038620 0.149 Uiso 1 1 calc R U . . .
O21 O -0.1980(6) 0.3667(5) 0.0158(5) 0.122(8) Uani 0.540(6) 1 d . . P U 1
O22 O -0.1489(7) 0.3760(7) 0.0517(10) 0.19(2) Uani 0.540(6) 1 d . . P U 1
O23 O -0.1869(6) 0.3260(4) 0.0503(5) 0.105(7) Uani 0.540(6) 1 d . . P U 1
O21A O -0.2050(6) 0.3411(6) 0.0351(6) 0.103(9) Uani 0.460(6) 1 d . . P U 2
O22A O -0.1610(11) 0.3901(7) 0.0382(10) 0.133(15) Uani 0.460(6) 1 d . . P U 2
O23A O -0.1496(7) 0.3457(6) 0.0728(6) 0.110(9) Uani 0.460(6) 1 d . . P U 2
O24 O -0.0512(3) 0.2911(2) -0.0283(3) 0.092(3) Uani 1 1 d . . . . .
H24 H -0.053780 0.271003 -0.029418 0.138 Uiso 1 1 calc R U . . .
O25 O -0.0894(3) 0.4593(2) 0.0280(2) 0.102(4) Uani 1 1 d . . . . .
O26 O -0.0359(3) 0.4772(2) 0.0017(3) 0.113(4) Uani 1 1 d . . . . .
O27 O -0.0348(3) 0.48629(18) 0.0525(2) 0.103(4) Uani 1 1 d . . . . .
O28 O 0.0287(3) 0.33859(18) 0.0471(2) 0.089(3) Uani 1 1 d . . . . .
H28 H 0.044570 0.338796 0.061850 0.134 Uiso 1 1 calc R U . . .
O29 O 0.1478(3) 0.4822(2) 0.0626(2) 0.107(4) Uani 1 1 d . . . . .
O30 O 0.1530(3) 0.48418(19) 0.1148(2) 0.099(3) Uani 1 1 d . . . . .
O31 O 0.2087(3) 0.4655(2) 0.0906(2) 0.104(4) Uani 1 1 d . . . . .
O32 O 0.1005(3) 0.33645(18) 0.0810(2) 0.094(3) Uani 1 1 d . . . . .
H32 H 0.117975 0.322191 0.080802 0.141 Uiso 1 1 calc R U . . .
C1 C 0.1972(4) 0.3245(3) 0.1103(3) 0.083(4) Uani 1 1 d . . . . .
C2 C 0.2275(4) 0.3360(3) 0.1305(4) 0.094(5) Uani 1 1 d . . . . .
H2 H 0.239104 0.356403 0.127610 0.112 Uiso 1 1 calc R U . . .
C3 C 0.2402(4) 0.3183(4) 0.1537(4) 0.091(5) Uani 1 1 d . . . . .
C4 C 0.2204(4) 0.2903(4) 0.1600(3) 0.090(5) Uani 1 1 d . . . . .
H405 H 0.228595 0.278631 0.176899 0.109 Uiso 1 1 calc R U . . .
C5 C 0.1889(4) 0.2789(3) 0.1420(4) 0.089(5) Uani 1 1 d . . . . .
C6 C 0.1774(4) 0.2965(3) 0.1164(4) 0.082(5) Uani 1 1 d . . . . .
C7 C 0.1696(5) 0.2477(3) 0.1489(3) 0.102(6) Uani 1 1 d . . . . .
H7A H 0.141148 0.249142 0.142628 0.123 Uiso 1 1 calc R U . . .
H7B H 0.172326 0.244559 0.169862 0.123 Uiso 1 1 calc R U . . .
C8 C 0.1869(4) 0.2179(3) 0.1345(3) 0.087(4) Uani 1 1 d . . . . .
C9 C 0.2199(5) 0.2036(3) 0.1481(4) 0.104(6) Uani 1 1 d . . . . .
H9 H 0.232103 0.212891 0.165196 0.125 Uiso 1 1 calc R U . . .
C10 C 0.2358(5) 0.1756(3) 0.1372(4) 0.105(6) Uani 1 1 d . . . . .
C11 C 0.2187(5) 0.1633(3) 0.1115(4) 0.103(5) Uani 1 1 d . . . . .
H11 H 0.229703 0.144576 0.103747 0.123 Uiso 1 1 calc R U . . .
C12 C 0.1856(5) 0.1776(4) 0.0966(4) 0.106(6) Uani 1 1 d . . . . .
C13 C 0.1698(5) 0.2051(3) 0.1090(4) 0.091(5) Uani 1 1 d . . . . .
C14 C 0.1679(5) 0.1610(4) 0.0688(4) 0.123(7) Uani 1 1 d . . . . .
H14A H 0.154251 0.177182 0.056021 0.148 Uiso 1 1 calc R U . . .
H14B H 0.189250 0.151273 0.058771 0.148 Uiso 1 1 calc R U . . .
C15 C 0.1401(7) 0.1357(4) 0.0758(4) 0.115(6) Uani 1 1 d . . . . .
C16 C 0.1540(7) 0.1047(4) 0.0782(4) 0.133(8) Uani 1 1 d . . . . .
H406 H 0.180450 0.099947 0.075072 0.160 Uiso 1 1 calc R U . . .
C17 C 0.1281(8) 0.0796(5) 0.0855(5) 0.147(10) Uani 1 1 d . . . . .
C18 C 0.0911(8) 0.0847(4) 0.0853(5) 0.164(12) Uani 1 1 d . . . . .
H18 H 0.073964 0.066883 0.086702 0.196 Uiso 1 1 calc R U . . .
C19 C 0.0751(7) 0.1161(4) 0.0831(5) 0.142(9) Uani 1 1 d . . . . .
C20 C 0.1000(7) 0.1411(4) 0.0781(4) 0.118(6) Uani 1 1 d . . . . .
C21 C 0.0293(7) 0.1230(4) 0.0862(4) 0.164(11) Uani 1 1 d . . . . .
H21A H 0.019644 0.107918 0.100329 0.197 Uiso 1 1 calc R U . . .
H21B H 0.025997 0.145289 0.093120 0.197 Uiso 1 1 calc R U . . .
C22 C 0.0055(5) 0.1185(4) 0.0570(4) 0.103(6) Uani 1 1 d . . . . .
C23 C -0.0100(5) 0.0874(4) 0.0509(4) 0.107(6) Uani 1 1 d . . . . .
H23 H -0.004705 0.070044 0.063893 0.129 Uiso 1 1 calc R U . . .
C24 C -0.0331(5) 0.0832(3) 0.0253(4) 0.111(6) Uani 1 1 d . . . . .
C25 C -0.0390(5) 0.1079(4) 0.0058(4) 0.108(6) Uani 1 1 d . . . . .
H25 H -0.052594 0.103717 -0.012357 0.130 Uiso 1 1 calc R U . . .
C26 C -0.0253(5) 0.1389(4) 0.0124(4) 0.104(6) Uani 1 1 d . . . . .
C27 C -0.0016(5) 0.1438(4) 0.0377(5) 0.110(6) Uani 1 1 d . . . . .
C28 C -0.0344(5) 0.1662(3) -0.0081(3) 0.106(5) Uani 1 1 d . . . . .
H28A H -0.037997 0.157689 -0.027850 0.127 Uiso 1 1 calc R U . . .
H28B H -0.012128 0.181552 -0.006877 0.127 Uiso 1 1 calc R U . . .
C29 C -0.0722(5) 0.1840(3) -0.0011(4) 0.099(5) Uani 1 1 d . . . . .
C30 C -0.0994(6) 0.1722(4) 0.0161(4) 0.113(6) Uani 1 1 d . . . . .
H30 H -0.094275 0.151915 0.025176 0.136 Uiso 1 1 calc R U . . .
C31 C -0.1333(6) 0.1878(5) 0.0209(5) 0.120(7) Uani 1 1 d . . . . .
C32 C -0.1427(5) 0.2166(4) 0.0045(5) 0.117(7) Uani 1 1 d . . . . .
H407 H -0.167120 0.227210 0.005762 0.140 Uiso 1 1 calc R U . . .
C33 C -0.1171(5) 0.2281(3) -0.0121(4) 0.087(5) Uani 1 1 d . . . . .
C34 C -0.0833(5) 0.2132(4) -0.0156(4) 0.094(5) Uani 1 1 d . . . . .
C35 C -0.1277(5) 0.2603(3) -0.0290(4) 0.107(6) Uani 1 1 d . . . . .
H35A H -0.114081 0.260533 -0.046677 0.128 Uiso 1 1 calc R U . . .
H35B H -0.156328 0.260772 -0.034601 0.128 Uiso 1 1 calc R U . . .
C36 C -0.1163(5) 0.2899(3) -0.0117(4) 0.113(7) Uani 1 1 d . . . . .
C37 C -0.1436(5) 0.3057(3) 0.0053(4) 0.113(7) Uani 1 1 d . . . . .
H37 H -0.169086 0.296912 0.006157 0.136 Uiso 1 1 calc R U . . .
C38 C -0.1331(5) 0.3337(3) 0.0203(4) 0.098(5) Uani 1 1 d . . . . .
C39 C -0.0968(4) 0.3464(3) 0.0170(3) 0.093(5) Uani 1 1 d . . . . .
H39 H -0.090534 0.366503 0.025993 0.111 Uiso 1 1 calc R U . . .
C40 C -0.0678(4) 0.3321(3) 0.0016(4) 0.091(5) Uani 1 1 d . . . . .
C41 C -0.0789(5) 0.3033(3) -0.0134(4) 0.096(5) Uani 1 1 d . . . . .
C42 C -0.0292(4) 0.3471(3) -0.0012(3) 0.091(5) Uani 1 1 d . . . . .
H42A H -0.029513 0.356220 -0.020708 0.109 Uiso 1 1 calc R U . . .
H42B H -0.009098 0.329869 0.000474 0.109 Uiso 1 1 calc R U . . .
C43 C -0.0159(4) 0.3738(3) 0.0200(3) 0.086(5) Uani 1 1 d . . . . .
C44 C -0.0327(4) 0.4036(2) 0.0161(3) 0.080(4) Uani 1 1 d . . . . .
H400 H -0.050060 0.407375 -0.000580 0.096 Uiso 1 1 calc R U . . .
C45 C -0.0251(4) 0.4287(3) 0.0355(3) 0.086(5) Uani 1 1 d . . . . .
C46 C 0.0021(4) 0.4225(3) 0.0588(4) 0.095(5) Uani 1 1 d . . . . .
H46 H 0.008717 0.439328 0.072162 0.114 Uiso 1 1 calc R U . . .
C47 C 0.0201(4) 0.3924(3) 0.0633(4) 0.081(4) Uani 1 1 d . . . . .
C48 C 0.0112(4) 0.3686(3) 0.0434(3) 0.079(4) Uani 1 1 d . . . . .
C49 C 0.0478(4) 0.3877(3) 0.0914(3) 0.103(6) Uani 1 1 d . . . . .
H49A H 0.040687 0.403485 0.105804 0.124 Uiso 1 1 calc R U . . .
H49B H 0.043784 0.365788 0.098988 0.124 Uiso 1 1 calc R U . . .
C50 C 0.0917(4) 0.3919(3) 0.0868(3) 0.085(5) Uani 1 1 d . . . . .
C51 C 0.1074(5) 0.4229(3) 0.0897(3) 0.093(5) Uani 1 1 d . . . . .
H51 H 0.090706 0.440672 0.092690 0.112 Uiso 1 1 calc R U . . .
C52 C 0.1473(4) 0.4279(2) 0.0884(3) 0.079(4) Uani 1 1 d . . . . .
C53 C 0.1716(4) 0.4022(3) 0.0878(3) 0.078(4) Uani 1 1 d . . . . .
H53 H 0.199195 0.405641 0.088981 0.094 Uiso 1 1 calc R U . . .
C54 C 0.1574(5) 0.3709(3) 0.0854(3) 0.090(5) Uani 1 1 d . . . . .
C55 C 0.1180(6) 0.3665(3) 0.0834(3) 0.099(5) Uani 1 1 d . . . . .
C56 C 0.1861(4) 0.3428(3) 0.0825(3) 0.093(5) Uani 1 1 d . . . . .
H56A H 0.174153 0.327411 0.068036 0.111 Uiso 1 1 calc R U . . .
H56B H 0.210393 0.351330 0.075256 0.111 Uiso 1 1 calc R U . . .

loop_
_atom_site_aniso_label
_atom_site_aniso_U_11
_atom_site_aniso_U_22
_atom_site_aniso_U_33
_atom_site_aniso_U_23
_atom_site_aniso_U_13
_atom_site_aniso_U_12
O1I 0.107(7) 0.080(6) 0.124(10) 0.005(6) -0.022(7) -0.010(5)
C1I 0.164(18) 0.067(9) 0.16(2) 0.008(12) -0.012(16) 0.005(10)
C2I 0.138(16) 0.086(11) 0.16(2) -0.021(13) -0.025(15) 0.044(11)
C3I 0.24(2) 0.070(10) 0.17(2) -0.030(11) -0.079(19) 0.048(13)
O1F 0.144(17) 0.112(15) 0.17(2) -0.064(15) 0.000(14) -0.020(12)
C1F 0.10(2) 0.20(3) 0.14(2) 0.02(2) -0.057(15) 0.001(19)
C2F 0.097(19) 0.061(11) 0.168(18) 0.036(14) -0.048(13) 0.019(11)
C3F 0.078(18) 0.085(14) 0.152(18) 0.013(15) -0.027(14) 0.063(13)
O1E 0.14(2) 0.17(2) 0.20(3) 0.04(2) -0.01(2) -0.041(19)
C1E 0.13(2) 0.13(3) 0.13(3) 0.03(2) -0.07(2) -0.04(2)
C2E 0.13(2) 0.15(2) 0.15(2) 0.05(2) -0.06(2) -0.012(19)
C3E 0.13(3) 0.18(3) 0.15(3) 0.01(2) -0.07(2) 0.00(3)
O41A 0.126(8) 0.059(5) 0.109(9) 0.004(5) -0.030(7) -0.002(5)
O1W 0.119(8) 0.097(7) 0.139(11) 0.011(7) -0.026(8) -0.022(6)
O2W 0.269(18) 0.134(10) 0.178(16) 0.021(10) -0.075(14) -0.072(11)
O3W 0.253(19) 0.187(14) 0.206(19) 0.046(13) 0.038(15) -0.068(14)
O4W 0.234(16) 0.138(10) 0.198(16) 0.034(10) -0.113(14) -0.024(11)
O11W 0.271(18) 0.085(7) 0.206(16) -0.002(9) -0.119(14) 0.033(9)
O7W 0.278(19) 0.142(11) 0.191(17) 0.038(11) 0.051(15) 0.046(12)
O12W 0.100(12) 0.23(2) 0.17(2) 0.023(15) -0.026(12) -0.001(12)
O13W 0.205(16) 0.157(12) 0.26(2) -0.040(13) 0.033(15) -0.012(11)
O14W 0.106(10) 0.41(3) 0.146(15) 0.049(16) -0.011(10) 0.009(13)
O20W 0.31(2) 0.187(15) 0.29(3) -0.031(16) 0.11(2) -0.088(16)
O18W 0.29(2) 0.160(14) 0.37(3) 0.009(16) -0.14(2) 0.027(15)
O8W 0.132(15) 0.172(17) 0.23(3) 0.000 -0.051(16) 0.000
O16A 0.103(17) 0.35(5) 0.34(4) 0.08(4) -0.03(2) 0.00(2)
O26W 0.17(3) 0.48(5) 0.19(3) 0.13(3) 0.06(2) 0.13(3)
O28W 0.21(2) 0.045(9) 0.16(2) 0.001(12) 0.092(19) -0.038(12)
O21W 0.27(2) 0.140(14) 0.143(19) 0.017(13) -0.017(17) -0.052(15)
O15W 0.134(19) 0.137(18) 0.86(9) 0.000 0.07(3) 0.000
O37W 0.22(4) 0.069(18) 0.38(7) 0.000 0.19(5) 0.000
O24W 0.19(2) 0.077(12) 0.16(3) -0.009(15) 0.04(2) -0.013(15)
N1N 0.127(10) 0.055(6) 0.146(13) -0.028(7) -0.049(10) 0.026(6)
N2N 0.153(12) 0.069(7) 0.159(15) -0.023(8) -0.071(11) 0.036(8)
N3N 0.137(11) 0.054(6) 0.156(15) 0.001(8) 0.000(10) -0.017(7)
N4N 0.120(10) 0.064(6) 0.123(12) 0.022(7) -0.023(9) -0.008(7)
O1N 0.111(7) 0.062(5) 0.108(9) -0.006(5) -0.013(6) 0.007(5)
O2N 0.089(6) 0.057(5) 0.103(8) 0.001(5) -0.006(6) -0.009(4)
C1N 0.145(16) 0.076(10) 0.147(19) -0.034(11) -0.034(14) 0.015(10)
C2N 0.106(12) 0.076(9) 0.103(14) 0.003(9) -0.021(10) 0.010(8)
C3N 0.131(13) 0.047(7) 0.125(16) -0.002(8) 0.008(12) 0.001(8)
C4N 0.094(10) 0.055(7) 0.107(13) -0.007(8) -0.002(9) -0.002(7)
C5N 0.081(9) 0.076(9) 0.096(13) 0.025(8) -0.017(9) 0.008(7)
C6N 0.151(15) 0.060(8) 0.094(13) -0.016(8) -0.019(11) 0.005(9)
C7N 0.098(11) 0.053(7) 0.143(16) -0.002(9) -0.027(11) -0.007(7)
C8N 0.120(12) 0.049(7) 0.148(17) -0.024(9) -0.024(12) -0.004(7)
C9N 0.095(10) 0.066(8) 0.106(14) -0.009(9) 0.012(10) 0.011(7)
C10N 0.106(11) 0.052(7) 0.141(17) 0.012(9) -0.002(11) -0.014(7)
C11N 0.115(12) 0.060(8) 0.132(16) 0.000(9) -0.036(11) 0.004(8)
C12N 0.125(12) 0.059(7) 0.109(14) -0.017(8) 0.010(11) 0.006(8)
C13N 0.107(12) 0.054(7) 0.104(14) -0.006(8) 0.011(10) 0.004(8)
C14N 0.101(11) 0.062(8) 0.115(14) -0.006(8) 0.002(10) 0.005(8)
C15N 0.131(14) 0.056(8) 0.120(15) -0.004(8) -0.028(12) 0.006(8)
C16N 0.096(10) 0.052(7) 0.098(12) 0.020(7) -0.020(9) -0.009(7)
C17N 0.104(11) 0.063(8) 0.097(13) -0.011(8) 0.000(9) -0.005(7)
C18N 0.102(11) 0.059(7) 0.105(13) 0.003(8) -0.021(10) -0.011(7)
C19N 0.109(12) 0.060(8) 0.110(14) 0.018(9) -0.018(11) -0.002(8)
N1P 0.098(8) 0.055(6) 0.138(13) -0.004(7) -0.022(8) 0.008(6)
N2P 0.113(10) 0.053(6) 0.125(12) -0.003(7) -0.015(9) 0.004(6)
N3P 0.26(2) 0.087(10) 0.150(18) 0.018(11) 0.024(16) -0.046(12)
N4P 0.22(2) 0.104(11) 0.20(2) -0.014(12) -0.021(17) -0.070(12)
O1P 0.093(6) 0.055(5) 0.107(9) 0.005(5) -0.001(6) 0.020(4)
O2P 0.116(8) 0.062(5) 0.129(10) 0.004(6) -0.011(7) -0.001(5)
C1P 0.114(12) 0.048(7) 0.114(14) 0.014(8) -0.034(11) 0.004(7)
C2P 0.095(10) 0.059(7) 0.085(12) 0.002(7) -0.018(9) 0.007(7)
C3P 0.123(13) 0.059(7) 0.076(11) -0.003(7) 0.012(10) 0.002(8)
C4P 0.100(10) 0.068(8) 0.080(11) 0.013(8) 0.003(9) -0.003(8)
C5P 0.068(9) 0.069(8) 0.112(13) -0.005(8) -0.017(8) -0.018(7)
C6P 0.090(10) 0.051(7) 0.123(14) -0.008(8) 0.000(9) -0.001(6)
C7P 0.081(8) 0.042(6) 0.087(11) -0.007(6) -0.001(8) -0.016(6)
C8P 0.094(10) 0.043(6) 0.114(13) -0.006(7) -0.014(9) -0.012(6)
C9P 0.109(11) 0.057(7) 0.126(15) -0.003(8) -0.012(10) 0.018(7)
C10P 0.123(12) 0.065(8) 0.092(13) -0.008(8) -0.008(10) -0.005(8)
C11P 0.137(14) 0.069(8) 0.111(15) -0.012(9) 0.024(12) 0.011(9)
C12P 0.094(11) 0.071(9) 0.161(18) -0.006(10) -0.015(11) -0.014(8)
C13P 0.122(13) 0.053(8) 0.112(15) 0.005(8) 0.020(11) -0.008(8)
C14P 0.141(14) 0.071(9) 0.115(15) -0.024(9) -0.029(12) -0.016(9)
C15P 0.147(17) 0.076(10) 0.134(18) -0.001(10) 0.003(14) -0.001(11)
C16P 0.133(16) 0.080(11) 0.15(2) 0.005(11) 0.017(14) -0.008(11)
C17P 0.108(13) 0.083(11) 0.21(2) -0.019(13) 0.019(14) -0.019(10)
C18P 0.102(13) 0.100(12) 0.19(2) -0.009(13) -0.010(14) -0.002(10)
C19P 0.19(2) 0.096(13) 0.15(2) -0.017(14) 0.023(18) -0.042(14)
N1X 0.111(9) 0.075(7) 0.153(13) 0.028(7) -0.010(9) 0.012(6)
N2X 0.127(11) 0.077(7) 0.183(16) 0.021(8) -0.051(10) 0.006(6)
N3X 0.192(16) 0.124(11) 0.150(12) 0.006(10) 0.031(14) 0.022(11)
N4X 0.186(15) 0.077(7) 0.196(17) 0.011(8) 0.037(13) -0.008(9)
O1X 0.175(11) 0.109(8) 0.158(11) 0.013(8) -0.028(8) -0.047(7)
O2X 0.191(11) 0.108(7) 0.131(10) 0.001(7) 0.002(9) -0.019(8)
C1X 0.119(11) 0.061(6) 0.135(12) 0.011(7) -0.019(9) 0.020(6)
C2X 0.112(10) 0.065(7) 0.116(11) 0.009(7) -0.004(8) 0.014(6)
C3X 0.123(11) 0.075(8) 0.140(13) 0.014(9) -0.003(9) 0.011(7)
C4X 0.123(12) 0.075(8) 0.144(13) 0.013(8) -0.006(9) -0.005(8)
C5X 0.160(13) 0.083(9) 0.158(13) 0.019(9) -0.028(10) -0.024(8)
C6X 0.199(16) 0.104(10) 0.155(15) 0.047(11) -0.054(12) -0.058(10)
C7X 0.201(16) 0.089(10) 0.148(14) 0.033(9) -0.048(11) -0.049(10)
C8X 0.151(15) 0.119(11) 0.167(15) 0.011(12) -0.010(11) -0.047(10)
C9X 0.145(16) 0.150(14) 0.151(16) -0.022(13) -0.004(10) -0.005(12)
C10X 0.161(17) 0.137(11) 0.176(16) -0.020(14) 0.017(13) -0.003(12)
C11X 0.151(15) 0.116(10) 0.153(17) -0.007(11) 0.007(12) -0.025(10)
C12X 0.178(16) 0.100(8) 0.139(16) 0.002(10) -0.011(13) -0.020(9)
C13X 0.160(14) 0.102(8) 0.140(12) 0.001(8) 0.008(12) -0.019(10)
C14X 0.166(15) 0.090(9) 0.137(12) 0.003(8) 0.012(13) -0.015(10)
C15X 0.177(15) 0.085(7) 0.149(13) 0.009(8) 0.015(13) -0.020(10)
C16X 0.130(12) 0.086(7) 0.149(11) 0.007(8) 0.012(11) -0.031(9)
C17X 0.134(13) 0.105(10) 0.154(13) 0.000(8) 0.011(13) -0.029(10)
C18X 0.154(14) 0.103(8) 0.138(13) -0.004(8) 0.000(12) -0.015(11)
C19X 0.139(13) 0.087(7) 0.152(12) 0.009(8) 0.024(13) -0.002(10)
N1Y 0.124(9) 0.089(8) 0.167(15) 0.037(9) -0.016(10) 0.017(7)
N2Y 0.128(10) 0.076(6) 0.125(12) -0.014(7) -0.036(9) 0.029(6)
N3Y 0.22(2) 0.127(12) 0.21(2) -0.050(13) 0.040(14) -0.010(11)
N4Y 0.23(2) 0.131(13) 0.25(3) -0.028(13) 0.068(17) -0.053(14)
O1Y 0.131(8) 0.102(7) 0.128(10) 0.030(7) -0.002(7) 0.013(5)
O2Y 0.154(11) 0.197(12) 0.160(13) -0.034(10) -0.057(10) 0.025(9)
C1Y 0.127(9) 0.079(7) 0.106(13) -0.002(8) -0.011(9) 0.034(6)
C2Y 0.129(10) 0.076(7) 0.106(11) 0.002(7) -0.028(8) 0.032(6)
C3Y 0.120(12) 0.128(11) 0.160(15) 0.052(10) -0.036(11) 0.014(8)
C4Y 0.143(13) 0.116(11) 0.134(14) 0.046(11) -0.039(10) 0.019(8)
C5Y 0.129(11) 0.099(9) 0.089(11) 0.018(8) -0.003(8) 0.013(7)
C6Y 0.174(14) 0.099(9) 0.093(12) 0.019(8) -0.037(10) -0.008(8)
C7Y 0.152(13) 0.082(8) 0.112(12) 0.013(9) -0.029(9) 0.011(7)
C8Y 0.142(14) 0.114(11) 0.157(16) 0.050(9) 0.005(12) 0.009(9)
C9Y 0.156(16) 0.136(13) 0.187(18) 0.076(12) -0.015(15) -0.022(10)
C1OY 0.140(16) 0.161(15) 0.23(2) 0.022(14) -0.007(17) -0.011(12)
C11Y 0.157(16) 0.162(15) 0.24(2) 0.017(15) -0.025(17) -0.010(11)
C12Y 0.147(14) 0.158(13) 0.24(2) -0.014(16) -0.052(16) 0.005(11)
C13Y 0.140(13) 0.184(14) 0.132(16) -0.045(12) -0.038(12) 0.018(10)
C14Y 0.140(13) 0.149(12) 0.129(16) -0.030(12) -0.018(12) -0.003(10)
C15Y 0.129(13) 0.130(11) 0.158(18) -0.041(11) -0.001(11) -0.004(9)
C16Y 0.120(11) 0.119(10) 0.195(17) -0.053(10) -0.006(12) -0.023(8)
C17Y 0.103(11) 0.163(13) 0.22(2) -0.062(13) -0.027(12) -0.023(9)
C18Y 0.132(14) 0.176(14) 0.173(19) -0.080(13) -0.017(12) 0.009(10)
C19Y 0.190(19) 0.111(11) 0.18(2) -0.061(11) 0.016(13) -0.017(11)
N1S 0.197(16) 0.26(2) 0.16(2) -0.055(17) -0.014(15) 0.000(14)
N2S 0.29(2) 0.109(10) 0.28(3) -0.014(15) -0.01(2) -0.011(12)
N3S 0.166(15) 0.108(11) 0.26(2) 0.022(11) 0.052(13) 0.028(11)
N4S 0.141(13) 0.241(19) 0.24(2) 0.068(16) -0.025(14) 0.063(13)
O1S 0.225(16) 0.217(14) 0.26(2) -0.057(14) 0.083(14) -0.011(12)
O2S 0.134(9) 0.118(7) 0.252(16) -0.008(10) 0.024(10) 0.011(7)
C1S 0.209(17) 0.128(10) 0.19(2) -0.009(15) -0.001(16) 0.006(10)
C2S 0.152(12) 0.101(8) 0.143(15) -0.010(10) 0.012(10) 0.041(8)
C3S 0.137(14) 0.165(14) 0.168(18) -0.009(13) 0.013(11) 0.053(10)
C4S 0.139(15) 0.184(15) 0.22(2) -0.021(14) -0.008(14) 0.043(11)
C5S 0.164(16) 0.171(14) 0.21(2) -0.029(14) 0.041(12) 0.043(11)
C6S 0.172(16) 0.126(12) 0.174(19) -0.001(13) 0.071(12) 0.035(10)
C7S 0.164(15) 0.108(10) 0.171(17) 0.005(11) 0.051(12) 0.043(9)
C8S 0.29(2) 0.235(19) 0.30(3) -0.043(17) 0.12(2) -0.018(19)
C9S 0.30(3) 0.222(17) 0.26(3) -0.037(16) 0.06(2) 0.00(2)
C10S 0.23(2) 0.166(14) 0.29(3) -0.026(16) -0.04(2) -0.047(17)
C11S 0.193(19) 0.168(13) 0.28(2) -0.029(15) 0.040(19) -0.051(16)
C12S 0.170(17) 0.137(9) 0.25(2) 0.002(14) 0.025(18) -0.015(12)
C13S 0.103(8) 0.112(8) 0.199(17) -0.008(12) 0.021(12) -0.016(6)
C14S 0.115(11) 0.109(9) 0.26(2) -0.011(13) 0.022(14) -0.015(7)
C15S 0.118(10) 0.130(11) 0.26(2) -0.001(15) 0.007(15) 0.003(8)
C16S 0.112(9) 0.126(9) 0.196(17) 0.009(12) 0.011(12) 0.011(8)
C17S 0.108(10) 0.126(9) 0.133(15) 0.025(11) 0.010(11) -0.002(7)
C18S 0.109(9) 0.114(10) 0.165(17) -0.004(12) 0.006(12) -0.009(7)
C19S 0.131(12) 0.156(14) 0.23(2) 0.017(14) -0.011(13) 0.043(12)
N1M 0.113(8) 0.061(6) 0.123(12) 0.010(7) -0.032(8) 0.000(6)
N2M 0.120(9) 0.060(6) 0.105(10) 0.004(6) -0.031(8) -0.002(6)
N3M 0.212(17) 0.093(9) 0.166(17) 0.004(9) 0.001(13) -0.044(10)
N4M 0.25(2) 0.083(9) 0.135(15) -0.024(9) -0.012(12) 0.004(10)
O1M 0.105(7) 0.069(5) 0.188(12) 0.026(6) -0.005(7) -0.015(5)
C1M 0.095(8) 0.066(6) 0.087(10) 0.001(6) -0.010(7) 0.011(5)
C2M 0.100(8) 0.054(6) 0.092(9) -0.004(6) -0.008(7) 0.007(5)
C3M 0.106(9) 0.053(6) 0.097(10) -0.009(7) -0.008(7) 0.000(5)
C4M 0.106(10) 0.070(7) 0.111(11) 0.011(7) -0.018(8) -0.011(6)
C5M 0.088(8) 0.061(6) 0.116(10) 0.004(6) -0.014(7) -0.005(5)
C6M 0.091(9) 0.085(8) 0.097(10) 0.014(8) 0.000(7) 0.004(6)
C7M 0.107(10) 0.062(7) 0.119(11) 0.013(7) -0.024(8) -0.005(6)
C8M 0.125(17) 0.066(11) 0.140(18) 0.007(9) -0.010(14) -0.002(10)
C9M 0.113(16) 0.080(12) 0.124(17) 0.015(11) 0.011(14) -0.012(11)
C10M 0.091(15) 0.093(12) 0.120(17) 0.007(12) 0.021(14) -0.028(11)
C11M 0.109(16) 0.098(12) 0.127(18) 0.000(11) 0.006(16) -0.025(11)
C12M 0.115(14) 0.084(12) 0.131(18) -0.012(12) -0.010(15) -0.027(9)
O2M 0.113(14) 0.077(9) 0.141(17) -0.019(10) -0.017(13) -0.032(10)
C8L 0.117(15) 0.056(12) 0.15(2) 0.016(13) -0.003(12) -0.026(11)
C9L 0.115(15) 0.071(11) 0.13(2) 0.022(12) 0.005(15) -0.021(10)
C10L 0.111(16) 0.061(10) 0.111(17) -0.003(11) -0.006(14) -0.035(11)
C11L 0.089(16) 0.084(11) 0.116(16) -0.006(11) 0.013(15) -0.037(12)
C12L 0.128(17) 0.085(12) 0.120(19) -0.022(12) -0.001(15) -0.023(12)
O2L 0.133(18) 0.096(11) 0.140(18) 0.000(11) 0.000(16) -0.017(10)
C13M 0.132(10) 0.084(8) 0.140(14) -0.017(8) -0.025(10) -0.026(7)
C14M 0.129(10) 0.089(8) 0.109(13) -0.016(8) -0.032(9) -0.026(7)
C15M 0.155(13) 0.105(10) 0.102(14) -0.008(9) -0.002(10) 0.004(9)
C16M 0.163(13) 0.082(8) 0.136(14) -0.015(8) -0.003(11) -0.018(7)
C17M 0.140(12) 0.096(9) 0.134(15) -0.015(9) -0.015(11) -0.035(8)
C18M 0.134(11) 0.091(9) 0.139(15) -0.018(8) -0.018(10) -0.026(8)
C19M 0.204(18) 0.083(9) 0.151(17) -0.017(9) -0.005(13) -0.020(9)
N1O 0.41(3) 0.21(2) 0.29(4) -0.01(2) 0.09(3) -0.15(2)
N2O 0.33(3) 0.32(3) 0.22(3) -0.05(2) 0.09(2) -0.21(2)
N3O 0.176(15) 0.111(10) 0.39(3) -0.121(14) -0.124(18) 0.040(10)
N4O 0.113(9) 0.102(9) 0.186(17) -0.017(10) -0.041(10) 0.008(7)
O1O 0.146(10) 0.110(7) 0.161(13) 0.004(7) 0.009(9) 0.001(7)
O2O 0.115(8) 0.090(5) 0.175(12) 0.010(7) -0.027(8) 0.011(5)
C1O 0.30(3) 0.227(18) 0.20(3) -0.042(18) 0.11(2) -0.148(18)
C2O 0.26(2) 0.198(16) 0.19(2) -0.017(14) 0.040(15) -0.112(14)
C3O 0.26(2) 0.200(17) 0.15(2) -0.060(13) 0.015(16) -0.095(15)
C4O 0.174(18) 0.192(15) 0.158(17) -0.023(14) 0.027(12) -0.055(13)
C5O 0.158(15) 0.126(10) 0.149(16) -0.012(10) 0.028(11) -0.023(10)
C6O 0.167(15) 0.106(10) 0.170(17) -0.002(10) 0.045(12) -0.008(10)
C7O 0.219(19) 0.120(11) 0.183(19) -0.029(12) 0.046(14) -0.036(12)
C8O 0.163(15) 0.119(10) 0.140(15) 0.000(8) 0.022(13) 0.023(10)
C9O 0.162(15) 0.114(9) 0.140(15) 0.011(10) 0.026(13) 0.016(10)
C10O 0.114(12) 0.096(8) 0.136(14) 0.009(9) 0.011(11) 0.003(8)
C11O 0.112(11) 0.082(7) 0.163(15) 0.013(9) 0.014(11) 0.013(7)
C12O 0.110(11) 0.086(6) 0.134(14) 0.030(9) 0.006(10) -0.001(7)
C13O 0.105(8) 0.083(6) 0.175(15) 0.023(10) -0.036(10) -0.001(6)
C14O 0.099(8) 0.083(7) 0.139(14) -0.009(9) -0.012(10) 0.002(6)
C15O 0.119(10) 0.079(7) 0.139(14) -0.022(9) -0.011(11) 0.004(6)
C16O 0.116(8) 0.075(6) 0.134(13) -0.010(8) -0.002(10) 0.000(6)
C17O 0.122(9) 0.081(8) 0.233(19) 0.019(12) -0.038(13) -0.004(7)
C18O 0.118(10) 0.086(7) 0.239(19) 0.027(12) -0.046(13) -0.002(6)
C19O 0.110(9) 0.079(7) 0.201(18) -0.038(10) -0.041(11) -0.001(7)
O2WA 0.17(2) 0.093(14) 0.14(2) 0.014(15) 0.03(2) 0.012(16)
N1Z 0.12(2) 0.114(16) 0.123(19) 0.027(14) -0.004(15) -0.018(15)
N2Z 0.064(11) 0.082(11) 0.091(17) 0.002(11) 0.006(11) -0.007(8)
N3Z 0.11(2) 0.086(9) 0.11(2) 0.010(11) 0.046(17) 0.000(13)
N4Z 0.13(2) 0.120(16) 0.107(12) 0.003(12) 0.017(16) -0.019(16)
O1Z 0.180(16) 0.161(16) 0.136(15) -0.010(13) -0.018(12) -0.035(12)
O2Z 0.173(14) 0.125(10) 0.108(12) 0.018(10) -0.009(12) -0.050(11)
C1Z 0.107(15) 0.085(13) 0.135(17) 0.019(12) -0.004(13) -0.016(11)
C2Z 0.115(13) 0.062(11) 0.130(14) -0.001(10) 0.000(10) -0.013(9)
C3Z 0.151(17) 0.077(15) 0.138(15) 0.012(12) -0.011(12) -0.034(12)
C4Z 0.155(16) 0.092(17) 0.143(15) 0.008(13) -0.016(12) -0.032(13)
C5Z 0.151(13) 0.092(12) 0.142(13) 0.002(10) -0.010(10) -0.030(10)
C6Z 0.140(15) 0.084(14) 0.146(14) 0.004(11) -0.008(12) -0.027(12)
C7Z 0.113(13) 0.070(13) 0.136(15) -0.003(12) 0.006(11) -0.015(11)
C8Z 0.212(18) 0.202(18) 0.169(17) -0.014(14) -0.042(14) -0.024(15)
C9Z 0.20(2) 0.20(2) 0.165(18) -0.009(17) -0.028(13) -0.034(17)
C10Z 0.21(2) 0.179(15) 0.174(18) -0.022(16) -0.014(16) -0.062(16)
C11Z 0.182(19) 0.169(15) 0.17(2) -0.009(17) -0.004(17) -0.080(13)
C12Z 0.166(19) 0.127(11) 0.14(2) 0.024(14) -0.031(17) -0.050(13)
C13Z 0.141(16) 0.106(10) 0.111(12) 0.010(10) 0.008(13) -0.040(12)
C14Z 0.136(18) 0.100(11) 0.101(13) -0.004(10) 0.008(13) -0.066(12)
C15Z 0.100(16) 0.100(11) 0.109(13) 0.000(10) 0.034(13) -0.023(12)
C16Z 0.120(15) 0.085(9) 0.104(11) 0.000(9) 0.022(12) -0.005(11)
C17Z 0.135(15) 0.083(10) 0.114(13) 0.008(10) 0.015(13) 0.013(12)
C18Z 0.143(15) 0.100(10) 0.108(13) 0.014(10) -0.001(14) -0.016(12)
C19Z 0.096(14) 0.088(9) 0.106(12) 0.007(9) 0.014(13) -0.004(11)
N1K 0.112(19) 0.121(18) 0.13(2) -0.014(18) -0.007(15) -0.028(14)
N2K 0.118(17) 0.042(10) 0.14(2) 0.003(11) 0.000(16) -0.006(10)
N3K 0.089(19) 0.119(17) 0.13(2) -0.004(16) 0.009(19) -0.013(17)
N4K 0.12(3) 0.15(2) 0.119(17) 0.017(16) 0.01(2) 0.00(3)
O1K 0.175(17) 0.136(16) 0.154(16) 0.022(13) -0.049(13) -0.053(14)
O2K 0.188(15) 0.117(10) 0.136(16) 0.006(11) -0.002(13) -0.025(11)
C1K 0.121(15) 0.068(13) 0.130(16) 0.010(11) -0.008(12) -0.028(11)
C2K 0.127(12) 0.040(11) 0.113(14) -0.015(10) -0.014(10) -0.033(11)
C3K 0.131(13) 0.062(13) 0.127(15) 0.003(10) -0.013(11) -0.033(11)
C4K 0.155(14) 0.043(13) 0.144(16) 0.002(11) -0.036(12) -0.045(12)
C5K 0.157(13) 0.094(14) 0.134(15) 0.000(12) -0.041(11) -0.053(12)
C6K 0.141(15) 0.111(17) 0.137(17) 0.007(14) -0.021(13) -0.024(15)
C7K 0.125(13) 0.090(15) 0.123(16) -0.004(13) -0.005(12) -0.018(13)
C8K 0.183(19) 0.182(19) 0.17(2) 0.001(18) -0.074(15) -0.016(17)
C9K 0.199(19) 0.215(19) 0.16(2) -0.034(18) -0.042(17) -0.040(16)
C10K 0.21(2) 0.205(16) 0.18(2) -0.009(18) -0.005(18) -0.051(17)
C11K 0.20(2) 0.198(18) 0.19(2) -0.02(2) 0.03(2) -0.051(15)
C12K 0.203(19) 0.169(15) 0.164(19) 0.022(14) 0.005(15) -0.046(15)
C13K 0.156(17) 0.115(10) 0.118(14) -0.002(10) -0.002(15) -0.020(13)
C14K 0.138(18) 0.112(11) 0.113(14) 0.002(10) 0.006(15) -0.037(14)
C15K 0.130(18) 0.109(11) 0.114(13) -0.004(11) 0.006(14) -0.045(13)
C16K 0.127(16) 0.114(10) 0.116(13) 0.003(9) 0.014(14) -0.012(13)
C17K 0.147(17) 0.116(12) 0.120(13) 0.000(10) 0.012(15) -0.001(15)
C18K 0.16(2) 0.118(12) 0.115(14) -0.003(12) -0.002(16) -0.004(16)
C19K 0.103(17) 0.113(11) 0.116(15) 0.003(10) 0.012(14) -0.004(13)
S9 0.133(4) 0.086(3) 0.164(6) 0.007(3) 0.014(4) 0.008(3)
S10 0.128(4) 0.068(2) 0.162(6) 0.001(3) -0.051(4) 0.008(2)
S11 0.111(3) 0.0594(19) 0.114(4) 0.010(2) -0.025(3) 0.0012(19)
S12 0.098(3) 0.064(2) 0.118(4) -0.004(2) -0.020(3) -0.002(2)
S13 0.109(3) 0.098(3) 0.137(5) 0.019(3) -0.015(3) 0.015(3)
S14 0.223(7) 0.066(3) 0.159(7) 0.002(3) 0.010(6) 0.004(3)
S15 0.141(4) 0.074(3) 0.163(6) 0.002(3) -0.042(4) -0.023(3)
S16 0.113(3) 0.069(2) 0.123(4) 0.000(2) 0.003(3) -0.009(2)
O33 0.165(12) 0.151(11) 0.210(17) 0.070(11) 0.061(12) 0.078(10)
O34 0.164(12) 0.122(9) 0.155(14) 0.005(9) 0.048(10) 0.000(9)
O35 0.161(12) 0.153(11) 0.24(2) -0.082(12) 0.041(13) -0.016(10)
O36 0.092(7) 0.075(6) 0.136(11) 0.004(6) -0.001(7) -0.001(5)
O37 0.129(10) 0.097(8) 0.28(2) -0.020(10) -0.058(12) 0.017(7)
O38 0.35(3) 0.150(12) 0.25(2) 0.110(14) 0.16(2) 0.143(15)
O39 0.237(17) 0.078(7) 0.30(2) -0.006(11) -0.140(17) 0.028(9)
O40 0.128(8) 0.067(5) 0.103(9) -0.002(5) -0.027(7) -0.004(5)
O42 0.119(8) 0.061(5) 0.113(9) -0.015(6) -0.002(7) 0.018(5)
O43 0.083(6) 0.074(5) 0.141(10) 0.003(6) -0.014(6) -0.006(5)
O44 0.119(8) 0.061(5) 0.114(9) -0.007(6) -0.027(7) 0.002(5)
O45 0.109(7) 0.067(5) 0.101(9) 0.013(6) -0.012(7) 0.000(5)
O46 0.100(7) 0.083(6) 0.124(10) -0.009(6) -0.026(7) -0.010(5)
O47 0.096(7) 0.079(6) 0.139(11) -0.013(6) -0.014(7) 0.011(5)
O48 0.122(8) 0.061(5) 0.117(9) -0.001(6) -0.048(7) 0.003(5)
O49 0.193(15) 0.117(10) 0.30(2) 0.029(12) -0.139(16) -0.002(10)
O50 0.128(10) 0.169(12) 0.243(19) 0.122(13) -0.015(11) -0.002(9)
O51 0.176(14) 0.272(19) 0.161(15) 0.038(14) 0.030(12) 0.142(14)
O52 0.107(7) 0.061(5) 0.110(9) 0.003(5) -0.017(6) 0.002(5)
O53 0.25(3) 0.088(11) 0.23(3) 0.081(15) 0.14(2) 0.036(15)
O54 0.24(4) 0.104(16) 0.20(3) -0.047(15) 0.00(2) 0.059(18)
O55 0.38(4) 0.066(10) 0.18(3) -0.004(12) -0.19(3) 0.025(16)
O56 0.141(10) 0.061(5) 0.116(10) -0.004(6) -0.025(8) -0.001(6)
O57 0.176(12) 0.069(6) 0.241(17) 0.004(8) -0.104(12) -0.001(7)
O58 0.188(13) 0.100(8) 0.150(14) -0.035(9) -0.030(11) -0.023(8)
O59 0.136(11) 0.143(10) 0.162(14) 0.042(9) 0.004(10) -0.020(9)
O60 0.118(8) 0.074(6) 0.141(11) -0.003(6) -0.028(7) -0.012(6)
O61 0.120(9) 0.117(8) 0.155(13) 0.047(9) 0.010(9) -0.012(7)
O62 0.123(8) 0.085(6) 0.129(10) -0.030(6) 0.021(7) -0.039(6)
O63 0.127(9) 0.089(7) 0.131(11) -0.007(7) 0.009(8) -0.004(6)
O64 0.098(7) 0.084(6) 0.108(9) 0.011(7) -0.001(7) -0.016(6)
C57 0.096(11) 0.074(9) 0.103(14) 0.005(9) -0.021(10) 0.009(9)
C58 0.073(9) 0.071(8) 0.124(15) 0.013(9) -0.016(10) -0.013(7)
C59 0.098(11) 0.075(9) 0.117(15) 0.000(9) -0.001(11) 0.000(8)
C60 0.151(17) 0.063(9) 0.116(17) 0.020(10) -0.047(14) -0.008(11)
C61 0.108(12) 0.065(9) 0.114(15) 0.003(9) -0.044(11) -0.005(8)
C62 0.081(11) 0.076(9) 0.121(16) 0.007(10) -0.015(10) -0.011(8)
C63 0.108(12) 0.066(8) 0.120(15) 0.008(9) -0.031(11) -0.012(8)
C64 0.129(13) 0.072(9) 0.108(14) -0.017(9) -0.042(12) -0.002(9)
C65 0.136(14) 0.063(8) 0.123(16) 0.007(9) -0.025(12) -0.005(9)
C66 0.094(11) 0.059(8) 0.160(18) 0.011(10) -0.032(11) -0.001(7)
C67 0.130(13) 0.064(8) 0.121(16) -0.004(9) -0.042(12) 0.015(9)
C68 0.071(9) 0.073(9) 0.145(17) 0.019(10) -0.037(10) -0.011(7)
C69 0.097(11) 0.058(8) 0.121(15) 0.010(9) -0.015(10) -0.006(7)
C70 0.128(14) 0.066(8) 0.117(16) 0.008(9) -0.009(12) -0.007(8)
C71 0.083(10) 0.062(8) 0.116(14) -0.005(8) -0.036(9) -0.010(7)
C72 0.071(9) 0.078(8) 0.098(12) -0.012(8) -0.032(8) -0.003(7)
C73 0.112(11) 0.049(7) 0.083(11) 0.007(7) -0.031(9) -0.006(7)
C74 0.143(14) 0.057(8) 0.085(12) -0.007(8) -0.032(10) 0.007(8)
C75 0.107(12) 0.069(8) 0.099(13) -0.005(8) -0.041(10) -0.012(8)
C77 0.130(12) 0.041(6) 0.114(14) 0.015(8) -0.024(11) 0.002(7)
C76 0.140(14) 0.039(6) 0.110(14) -0.012(7) -0.053(11) -0.006(8)
C78 0.117(12) 0.048(7) 0.102(13) -0.011(8) -0.029(10) -0.008(7)
C79 0.104(11) 0.057(7) 0.101(13) 0.006(8) -0.026(10) 0.002(7)
C80 0.103(11) 0.059(7) 0.086(12) -0.011(8) -0.018(9) -0.011(7)
C81 0.123(12) 0.054(7) 0.093(13) -0.004(8) -0.004(10) 0.005(8)
C82 0.121(12) 0.044(7) 0.100(14) -0.022(8) -0.021(11) -0.006(7)
C83 0.105(11) 0.073(9) 0.100(14) -0.013(9) -0.029(10) -0.019(8)
C84 0.107(11) 0.072(8) 0.092(13) -0.017(8) -0.013(9) 0.002(8)
C85 0.109(12) 0.063(8) 0.105(14) 0.019(9) -0.006(10) -0.009(8)
C86 0.121(13) 0.065(8) 0.106(14) 0.004(9) -0.028(11) -0.007(8)
C87 0.101(11) 0.084(9) 0.086(13) 0.019(9) -0.009(10) -0.014(8)
C88 0.118(13) 0.070(8) 0.097(14) 0.007(9) 0.000(11) -0.007(9)
C89 0.108(11) 0.070(8) 0.086(12) 0.005(8) 0.006(10) 0.010(8)
C90 0.090(11) 0.079(9) 0.099(14) 0.012(10) -0.003(10) 0.002(8)
C91 0.128(13) 0.084(9) 0.084(13) -0.017(9) -0.004(10) 0.000(9)
C92 0.171(18) 0.053(8) 0.096(14) -0.011(8) -0.001(13) 0.004(10)
C93 0.179(19) 0.080(10) 0.117(17) -0.022(11) -0.034(14) 0.018(12)
C94 0.148(17) 0.099(13) 0.112(16) 0.001(11) -0.028(14) -0.022(12)
C95 0.20(2) 0.073(10) 0.093(15) -0.004(10) -0.005(15) -0.044(13)
C96 0.137(15) 0.057(8) 0.105(14) -0.008(9) -0.023(12) -0.008(9)
C97 0.162(18) 0.058(9) 0.105(15) -0.004(9) -0.018(13) 0.000(11)
C98 0.143(15) 0.060(8) 0.117(16) -0.008(9) -0.019(13) -0.013(9)
C99 0.115(13) 0.067(9) 0.15(2) -0.023(11) 0.012(13) -0.020(9)
C100 0.126(14) 0.083(10) 0.110(16) 0.016(10) 0.013(12) -0.019(10)
C101 0.078(10) 0.081(10) 0.149(18) -0.024(11) -0.021(11) -0.008(8)
C102 0.109(12) 0.075(9) 0.130(17) 0.017(10) -0.021(11) -0.016(9)
C103 0.103(11) 0.053(7) 0.124(15) 0.012(8) -0.047(11) -0.019(7)
C104 0.088(11) 0.068(9) 0.132(17) -0.022(10) -0.002(11) -0.007(8)
C105 0.111(12) 0.112(11) 0.085(13) -0.038(10) -0.008(10) 0.014(10)
C106 0.107(12) 0.058(8) 0.098(14) -0.013(8) -0.024(10) -0.003(8)
C107 0.124(14) 0.061(8) 0.125(16) -0.010(9) -0.037(13) -0.016(9)
C108 0.095(11) 0.066(8) 0.129(16) 0.003(9) -0.014(10) -0.024(8)
C109 0.088(10) 0.063(8) 0.108(14) -0.014(9) -0.010(10) -0.010(7)
C110 0.082(10) 0.082(9) 0.087(12) 0.006(9) -0.026(9) -0.010(8)
C111 0.111(13) 0.072(9) 0.088(13) -0.021(9) -0.036(11) -0.026(9)
C112 0.130(13) 0.056(7) 0.104(14) 0.008(8) -0.015(11) -0.011(8)
S1 0.100(3) 0.120(4) 0.123(5) 0.010(3) -0.030(3) -0.009(3)
S3 0.157(17) 0.055(9) 0.121(18) 0.023(10) 0.045(14) 0.016(11)
O9 0.12(3) 0.09(2) 0.13(2) 0.03(2) 0.02(2) 0.023(19)
O10 0.16(4) 0.08(3) 0.14(3) 0.04(3) -0.01(3) 0.04(3)
S3A 0.176(11) 0.080(5) 0.162(13) 0.017(7) -0.024(10) -0.008(6)
O9A 0.28(3) 0.097(14) 0.139(15) 0.050(13) 0.007(16) 0.039(16)
O10A 0.162(17) 0.112(13) 0.32(3) 0.052(16) -0.029(16) -0.001(12)
O11A 0.19(2) 0.056(11) 0.151(14) 0.021(11) -0.008(17) -0.006(11)
O5W 0.141(14) 0.082(9) 0.18(2) 0.023(10) 0.001(13) 0.000(9)
S4 0.186(6) 0.089(3) 0.170(7) -0.006(4) -0.004(5) -0.049(4)
S5 0.156(5) 0.119(4) 0.164(7) -0.007(4) 0.016(5) -0.044(4)
S6 0.117(4) 0.077(3) 0.158(6) 0.019(3) 0.032(4) 0.010(3)
S7 0.094(3) 0.0560(18) 0.118(4) 0.006(2) -0.018(3) -0.0013(17)
S8 0.112(3) 0.0552(19) 0.116(4) 0.003(2) -0.026(3) 0.0006(19)
O1 0.136(10) 0.085(7) 0.139(12) -0.004(7) -0.037(9) 0.011(7)
O2 0.134(11) 0.259(17) 0.140(14) 0.049(13) -0.045(10) -0.077(12)
O3 0.133(10) 0.138(9) 0.154(13) -0.023(9) -0.051(9) 0.061(8)
O4 0.104(7) 0.064(5) 0.112(9) -0.001(5) -0.019(6) -0.008(5)
S2 0.110(3) 0.086(3) 0.141(5) 0.021(3) -0.013(4) 0.003(3)
O5 0.134(17) 0.132(14) 0.14(2) -0.011(13) -0.060(16) 0.021(11)
O6 0.13(2) 0.16(2) 0.128(17) -0.002(15) 0.043(14) 0.077(18)
O7 0.105(16) 0.125(16) 0.15(2) 0.026(17) 0.029(14) 0.042(11)
O5A 0.103(18) 0.100(17) 0.15(3) 0.036(19) 0.004(16) 0.023(13)
O6A 0.13(3) 0.093(18) 0.15(2) 0.020(18) 0.00(2) 0.010(14)
O7A 0.11(2) 0.11(2) 0.13(2) 0.017(16) 0.000(16) 0.003(19)
O8 0.116(8) 0.064(5) 0.112(9) 0.015(5) -0.024(7) 0.005(5)
O12 0.143(9) 0.068(6) 0.142(11) 0.003(6) -0.020(8) -0.003(6)
O13 0.32(3) 0.080(9) 0.40(3) 0.021(14) -0.06(2) -0.066(13)
O14 0.39(3) 0.154(13) 0.168(18) -0.041(13) -0.07(2) -0.084(16)
O15 0.34(3) 0.28(2) 0.24(2) -0.147(18) 0.19(2) -0.23(2)
O16 0.155(10) 0.061(5) 0.114(10) 0.005(6) -0.020(8) -0.025(6)
O17 0.20(2) 0.21(2) 0.077(15) 0.008(16) -0.018(16) -0.097(18)
O18 0.114(15) 0.080(11) 0.19(2) -0.022(13) -0.035(15) -0.027(12)
O19 0.115(12) 0.077(9) 0.161(19) -0.044(10) 0.048(11) 0.002(8)
O20 0.112(8) 0.070(6) 0.115(10) -0.007(6) 0.003(7) -0.003(5)
O21 0.105(15) 0.123(16) 0.13(2) 0.026(16) -0.006(14) 0.036(13)
O22 0.079(16) 0.10(2) 0.39(7) -0.15(3) 0.01(2) -0.031(17)
O23 0.112(16) 0.078(12) 0.13(2) 0.013(13) 0.020(14) 0.007(11)
O21A 0.071(15) 0.088(15) 0.15(3) 0.045(16) 0.002(15) 0.006(12)
O22A 0.13(3) 0.081(19) 0.19(3) 0.04(2) 0.03(2) 0.024(17)
O23A 0.100(17) 0.093(16) 0.13(2) 0.004(16) -0.025(16) -0.009(13)
O24 0.106(8) 0.056(5) 0.113(9) -0.012(6) 0.003(7) -0.008(5)
O25 0.077(6) 0.078(6) 0.144(11) 0.001(6) -0.020(6) -0.001(5)
O26 0.132(9) 0.074(6) 0.136(11) 0.030(7) 0.021(8) 0.031(6)
O27 0.118(8) 0.050(4) 0.131(10) 0.001(5) -0.040(7) 0.001(5)
O28 0.098(7) 0.065(5) 0.101(8) 0.012(5) -0.017(6) 0.007(5)
O29 0.134(8) 0.068(5) 0.110(9) 0.011(6) -0.030(7) 0.007(5)
O30 0.125(8) 0.055(5) 0.111(9) -0.007(5) -0.020(7) 0.015(5)
O31 0.095(7) 0.084(6) 0.129(10) 0.004(6) -0.010(7) -0.007(5)
O32 0.099(7) 0.057(5) 0.122(9) -0.011(5) -0.013(6) 0.011(5)
C1 0.103(11) 0.071(8) 0.072(11) -0.008(8) -0.011(9) 0.013(8)
C2 0.115(12) 0.059(7) 0.103(14) 0.021(8) -0.010(10) 0.015(8)
C3 0.092(10) 0.084(9) 0.093(13) -0.006(9) -0.006(9) 0.012(8)
C4 0.093(11) 0.108(11) 0.068(11) 0.005(9) -0.007(9) 0.012(9)
C5 0.101(11) 0.054(7) 0.109(14) 0.010(8) 0.000(10) 0.009(7)
C6 0.071(9) 0.062(8) 0.112(14) -0.020(9) -0.002(9) -0.002(7)
C7 0.127(13) 0.074(9) 0.099(14) 0.019(9) -0.026(11) 0.010(8)
C8 0.102(11) 0.076(8) 0.080(12) 0.019(8) -0.005(9) 0.005(8)
C9 0.113(12) 0.068(8) 0.126(16) 0.024(9) -0.023(11) 0.019(8)
C10 0.103(11) 0.069(9) 0.137(17) 0.031(10) -0.025(11) 0.008(8)
C11 0.139(15) 0.073(9) 0.095(14) 0.001(9) 0.007(12) 0.010(10)
C12 0.104(12) 0.078(10) 0.139(18) 0.029(11) 0.028(12) 0.009(9)
C13 0.104(11) 0.072(9) 0.094(13) 0.025(9) -0.016(10) 0.006(8)
C14 0.148(16) 0.099(11) 0.115(17) 0.000(11) -0.032(13) -0.005(11)
C15 0.144(17) 0.073(10) 0.124(17) -0.016(10) -0.010(14) -0.015(11)
C16 0.18(2) 0.076(10) 0.133(19) -0.005(11) -0.029(15) 0.018(12)
C17 0.21(2) 0.086(12) 0.132(19) 0.016(12) -0.076(19) 0.003(15)
C18 0.24(3) 0.067(11) 0.16(2) 0.040(12) -0.10(2) -0.025(14)
C19 0.20(2) 0.070(10) 0.142(19) 0.008(11) -0.083(17) -0.039(13)
C20 0.158(18) 0.088(12) 0.106(16) 0.009(10) -0.002(14) -0.012(12)
C21 0.24(3) 0.101(13) 0.130(19) 0.037(12) -0.070(19) -0.083(16)
C22 0.116(13) 0.080(10) 0.110(15) -0.019(10) -0.012(11) -0.019(9)
C23 0.134(14) 0.102(11) 0.083(13) 0.017(10) -0.006(11) -0.035(10)
C24 0.142(15) 0.063(8) 0.128(17) 0.006(10) 0.003(13) -0.023(9)
C25 0.128(14) 0.105(12) 0.090(14) -0.010(11) -0.006(11) 0.003(10)
C26 0.112(12) 0.085(10) 0.109(15) 0.005(10) -0.019(11) -0.026(9)
C27 0.112(13) 0.072(9) 0.143(19) -0.001(11) -0.006(12) -0.016(9)
C28 0.132(14) 0.092(10) 0.093(14) -0.021(10) 0.008(11) -0.007(10)
C29 0.111(13) 0.068(9) 0.115(16) -0.016(10) -0.010(12) -0.008(9)
C30 0.168(18) 0.070(9) 0.103(15) -0.021(10) 0.019(14) -0.062(12)
C31 0.113(14) 0.120(14) 0.139(19) -0.053(14) 0.076(14) -0.044(12)
C32 0.080(11) 0.073(9) 0.20(2) 0.010(12) 0.029(13) 0.001(8)
C33 0.088(11) 0.078(9) 0.097(14) -0.019(9) 0.018(10) -0.028(9)
C34 0.107(13) 0.079(10) 0.095(14) -0.010(10) 0.002(11) -0.028(10)
C35 0.105(11) 0.079(9) 0.129(16) -0.005(10) -0.027(11) -0.021(8)
C36 0.101(12) 0.051(7) 0.18(2) -0.020(10) -0.034(12) -0.024(8)
C37 0.121(14) 0.065(9) 0.148(19) 0.034(10) -0.017(13) -0.020(9)
C38 0.088(11) 0.064(8) 0.140(17) 0.008(9) 0.005(10) -0.008(8)
C39 0.114(12) 0.056(7) 0.101(13) 0.007(8) -0.032(11) -0.005(8)
C40 0.083(10) 0.047(7) 0.138(16) -0.013(8) -0.008(10) -0.003(7)
C41 0.115(13) 0.058(8) 0.108(15) -0.009(9) -0.028(11) -0.016(8)
C42 0.106(11) 0.061(7) 0.104(13) 0.010(8) -0.005(10) -0.001(7)
C43 0.107(11) 0.046(7) 0.102(13) -0.017(7) -0.006(10) -0.004(7)
C44 0.090(9) 0.048(6) 0.098(12) -0.001(7) -0.016(9) -0.004(6)
C45 0.108(11) 0.054(7) 0.092(12) 0.001(8) -0.010(10) -0.006(7)
C46 0.120(12) 0.052(7) 0.111(14) -0.012(8) -0.002(11) 0.005(7)
C47 0.069(8) 0.052(7) 0.121(14) 0.005(8) 0.005(9) -0.002(6)
C48 0.074(9) 0.054(7) 0.106(13) 0.008(8) -0.010(9) -0.007(6)
C49 0.110(12) 0.072(8) 0.120(15) 0.019(9) -0.034(11) 0.002(8)
C50 0.094(10) 0.051(7) 0.108(13) 0.007(7) -0.008(9) 0.023(7)
C51 0.113(13) 0.073(9) 0.095(13) 0.013(8) 0.012(10) 0.041(9)
C52 0.092(10) 0.038(6) 0.104(13) 0.004(7) -0.005(9) 0.016(6)
C53 0.078(9) 0.074(8) 0.076(11) -0.006(7) -0.029(8) 0.002(7)
C54 0.114(12) 0.063(8) 0.088(12) -0.001(8) -0.024(10) 0.003(8)
C55 0.144(15) 0.056(8) 0.091(13) -0.007(8) -0.021(11) -0.004(9)
C56 0.119(12) 0.068(8) 0.086(12) 0.010(8) -0.015(10) 0.019(8)

loop_
_atom_type_symbol
_atom_type_description
_atom_type_scat_dispersion_real
_atom_type_scat_dispersion_imag
_atom_type_scat_source
C C 0.0181 0.0091 'International Tables Vol C Tables 4.2.6.8 and 6.1.1.4'
H H 0.0000 0.0000 'International Tables Vol C Tables 4.2.6.8 and 6.1.1.4'
N N 0.0311 0.0180 'International Tables Vol C Tables 4.2.6.8 and 6.1.1.4'
O O 0.0492 0.0322 'International Tables Vol C Tables 4.2.6.8 and 6.1.1.4'
S S 0.3331 0.5567 'International Tables Vol C Tables 4.2.6.8 and 6.1.1.4'

loop_
_geom_angle_atom_site_label_1
_geom_angle_atom_site_label_2
_geom_angle_atom_site_label_3
_geom_angle
_geom_angle_site_symmetry_1
_geom_angle_site_symmetry_3
_geom_angle_publ_flag
O1I C2I C3I 113.9(14) . . ?
O1I C2I C1I 110.0(13) . . ?
C3I C2I C1I 113.3(17) . . ?
O1F C2F C3F 114.4(17) . . ?
O1F C2F C1F 113(2) . . ?
C3F C2F C1F 123(2) . . ?
O1E C2E C3E 108(3) . . ?
O1E C2E C1E 106(2) . . ?
C3E C2E C1E 114(3) . . ?
O35D O35A O35W 85(5) . . ?
C5N O1N C8N 118.4(9) . . ?
C13N O2N C12N 118.8(9) . . ?
N2N C1N N1N 119.1(12) . . ?
N2N C1N C2N 120.5(12) . . ?
N1N C1N C2N 120.4(12) . . ?
C3N C2N C7N 115.9(11) . . ?
C3N C2N C1N 121.1(11) . . ?
C7N C2N C1N 123.0(11) . . ?
C2N C3N C4N 122.0(12) . . ?
C5N C4N C3N 117.8(12) . . ?
C6N C5N C4N 122.4(11) . . ?
C6N C5N O1N 123.3(11) . . ?
C4N C5N O1N 114.2(10) . . ?
C5N C6N C7N 118.1(12) . . ?
C6N C7N C2N 123.8(12) . . ?
O1N C8N C9N 107.8(10) . . ?
C8N C9N C10N 118.1(12) . . ?
C9N C10N C11N 115.9(12) . . ?
C12N C11N C10N 110.5(10) . . ?
O2N C12N C11N 110.6(10) . . ?
O2N C13N C18N 122.9(10) . . ?
O2N C13N C14N 117.2(12) . . ?
C18N C13N C14N 119.9(11) . . ?
C13N C14N C15N 119.6(12) . . ?
C16N C15N C14N 120.5(11) . . ?
C17N C16N C15N 117.5(10) . . ?
C17N C16N C19N 120.7(12) . . ?
C15N C16N C19N 121.8(11) . . ?
C18N C17N C16N 122.5(12) . . ?
C13N C18N C17N 119.7(12) . . ?
N4N C19N N3N 119.2(12) . . ?
N4N C19N C16N 119.8(12) . . ?
N3N C19N C16N 120.9(12) . . ?
C5P O1P C8P 116.1(9) . . ?
C13P O2P C12P 113.7(11) . . ?
N1P C1P N2P 118.4(12) . . ?
N1P C1P C2P 122.6(13) . . ?
N2P C1P C2P 119.0(13) . . ?
C7P C2P C3P 116.0(12) . . ?
C7P C2P C1P 121.8(13) . . ?
C3P C2P C1P 122.2(12) . . ?
C4P C3P C2P 122.8(13) . . ?
C5P C4P C3P 119.3(14) . . ?
C4P C5P O1P 116.5(11) . . ?
C4P C5P C6P 119.8(13) . . ?
O1P C5P C6P 123.7(11) . . ?
C7P C6P C5P 119.5(12) . . ?
C2P C7P C6P 122.5(12) . . ?
O1P C8P C9P 108.0(10) . . ?
C8P C9P C10P 109.9(11) . . ?
C11P C10P C9P 112.6(13) . . ?
C10P C11P C12P 114.0(14) . . ?
O2P C12P C11P 106.0(11) . . ?
C18P C13P O2P 127.2(15) . . ?
C18P C13P C14P 118.8(15) . . ?
O2P C13P C14P 114.0(15) . . ?
C13P C14P C15P 120.2(16) . . ?
C16P C15P C14P 119.2(17) . . ?
C17P C16P C15P 120.1(17) . . ?
C17P C16P C19P 122(2) . . ?
C15P C16P C19P 117.5(19) . . ?
C16P C17P C18P 120.5(18) . . ?
C13P C18P C17P 120.7(18) . . ?
N3P C19P N4P 122.6(19) . . ?
N3P C19P C16P 122(2) . . ?
N4P C19P C16P 115(2) . . ?
C8X O1X C5X 116.5(15) . . ?
C12X O2X C13X 117.4(17) . . ?
N1X C1X N2X 115.8(15) . . ?
N1X C1X C2X 121.5(14) . . ?
N2X C1X C2X 122.7(14) . . ?
C3X C2X C1X 125.2(16) . . ?
C3X C2X C7X 115.0(16) . . ?
C1X C2X C7X 118.9(15) . . ?
C2X C3X C4X 123.0(17) . . ?
C5X C4X C3X 119.1(17) . . ?
C4X C5X C6X 122(2) . . ?
C4X C5X O1X 124.5(17) . . ?
C6X C5X O1X 113.5(18) . . ?
C7X C6X C5X 119.2(19) . . ?
C6X C7X C2X 121.3(17) . . ?
O1X C8X C9X 103.1(16) . . ?
C10X C9X C8X 112(2) . . ?
C9X C10X C11X 112(2) . . ?
C12X C11X C10X 115.5(17) . . ?
O2X C12X C11X 113.6(16) . . ?
C14X C13X O2X 125.6(19) . . ?
C14X C13X C18X 121(2) . . ?
O2X C13X C18X 114(2) . . ?
C13X C14X C15X 117(2) . . ?
C14X C15X C16X 126(2) . . ?
C15X C16X C19X 125(2) . . ?
C15X C16X C17X 115(2) . . ?
C19X C16X C17X 119.8(18) . . ?
C18X C17X C16X 120(2) . . ?
C17X C18X C13X 120(2) . . ?
N4X C19X C16X 122(2) . . ?
N4X C19X N3X 119(2) . . ?
C16X C19X N3X 119.0(17) . . ?
C5Y O1Y C8Y 120.8(14) . . ?
C12Y O2Y C13Y 115(2) . . ?
N2Y C1Y N1Y 117.4(16) . . ?
N2Y C1Y C2Y 121.3(15) . . ?
N1Y C1Y C2Y 121.3(14) . . ?
C7Y C2Y C3Y 119.1(18) . . ?
C7Y C2Y C1Y 120.5(17) . . ?
C3Y C2Y C1Y 120.2(17) . . ?
C2Y C3Y C4Y 120.9(18) . . ?
C5Y C4Y C3Y 120.0(18) . . ?
C4Y C5Y O1Y 127.5(17) . . ?
C4Y C5Y C6Y 118.4(18) . . ?
O1Y C5Y C6Y 114.0(16) . . ?
C7Y C6Y C5Y 119.7(17) . . ?
C2Y C7Y C6Y 121.7(17) . . ?
O1Y C8Y C9Y 109.4(16) . . ?
C8Y C9Y C1OY 112(2) . . ?
C11Y C1OY C9Y 119(2) . . ?
C12Y C11Y C1OY 115(2) . . ?
C11Y C12Y O2Y 116(3) . . ?
O2Y C13Y C14Y 114(3) . . ?
O2Y C13Y C18Y 127(3) . . ?
C14Y C13Y C18Y 118(3) . . ?
C15Y C14Y C13Y 122(3) . . ?
C14Y C15Y C16Y 120(2) . . ?
C17Y C16Y C15Y 119(2) . . ?
C17Y C16Y C19Y 118(3) . . ?
C15Y C16Y C19Y 123(3) . . ?
C16Y C17Y C18Y 127(3) . . ?
C17Y C18Y C13Y 115(3) . . ?
N4Y C19Y N3Y 120(3) . . ?
N4Y C19Y C16Y 122(3) . . ?
N3Y C19Y C16Y 118(3) . . ?
C8S O1S C5S 121.2(19) . . ?
C13S O2S C12S 123.1(15) . . ?
N2S C1S N1S 120(2) . . ?
N2S C1S C2S 121.6(18) . . ?
N1S C1S C2S 116.7(16) . . ?
C7S C2S C3S 121.0(16) . . ?
C7S C2S C1S 122.3(16) . . ?
C3S C2S C1S 116.7(15) . . ?
C2S C3S C4S 119.2(17) . . ?
C5S C4S C3S 115.0(17) . . ?
C6S C5S C4S 126.5(18) . . ?
C6S C5S O1S 118.5(18) . . ?
C4S C5S O1S 114.9(19) . . ?
C7S C6S C5S 116.6(18) . . ?
C6S C7S C2S 121.6(17) . . ?
O1S C8S C9S 110(2) . . ?
C8S C9S C10S 118(2) . . ?
C9S C10S C11S 111.1(18) . . ?
C12S C11S C10S 108.9(17) . . ?
O2S C12S C11S 112.8(17) . . ?
O2S C13S C18S 123.9(14) . . ?
O2S C13S C14S 114.9(14) . . ?
C18S C13S C14S 121.2(15) . . ?
C13S C14S C15S 118.5(15) . . ?
C16S C15S C14S 120.8(15) . . ?
C17S C16S C15S 118.1(14) . . ?
C17S C16S C19S 123.3(16) . . ?
C15S C16S C19S 118.1(15) . . ?
C16S C17S C18S 121.9(15) . . ?
C13S C18S C17S 119.5(14) . . ?
N4S C19S N3S 118.8(18) . . ?
N4S C19S C16S 120.5(18) . . ?
N3S C19S C16S 120.7(17) . . ?
C8M O1M C5M 131.5(17) . . ?
C5M O1M C8L 132.5(15) . . ?
N2M C1M N1M 121.0(13) . . ?
N2M C1M C2M 120.0(12) . . ?
N1M C1M C2M 119.0(12) . . ?
C7M C2M C3M 119.7(13) . . ?
C7M C2M C1M 119.9(13) . . ?
C3M C2M C1M 120.4(14) . . ?
C4M C3M C2M 121.0(15) . . ?
C3M C4M C5M 119.9(15) . . ?
O1M C5M C4M 120.0(14) . . ?
O1M C5M C6M 118.1(15) . . ?
C4M C5M C6M 121.9(14) . . ?
C5M C6M C7M 116.8(15) . . ?
C2M C7M C6M 120.4(14) . . ?
O1M C8M C9M 117(2) . . ?
C8M C9M C10M 118(2) . . ?
C9M C10M C11M 115(2) . . ?
C12M C11M C10M 109(2) . . ?
O2M C12M C11M 117(3) . . ?
C13M O2M C12M 118(3) . . ?
O1M C8L C9L 114(3) . . ?
C8L C9L C10L 117(2) . . ?
C11L C10L C9L 116(2) . . ?
C10L C11L C12L 113(3) . . ?
O2L C12L C11L 102(3) . . ?
C12L O2L C13M 105(3) . . ?
O2M C13M C14M 111(2) . . ?
O2M C13M C18M 130(2) . . ?
C14M C13M C18M 118.8(19) . . ?
C14M C13M O2L 139(2) . . ?
C18M C13M O2L 101(2) . . ?
C13M C14M C15M 123(2) . . ?
C16M C15M C14M 119(2) . . ?
C15M C16M C17M 119.7(19) . . ?
C15M C16M C19M 122(2) . . ?
C17M C16M C19M 119(2) . . ?
C18M C17M C16M 119(2) . . ?
C17M C18M C13M 120(2) . . ?
N4M C19M N3M 123(2) . . ?
N4M C19M C16M 119(3) . . ?
N3M C19M C16M 119(2) . . ?
C5O O1O C8O 122.9(18) . . ?
C13O O2O C12O 118.1(12) . . ?
N2O C1O N1O 121(3) . . ?
N2O C1O C2O 122(4) . . ?
N1O C1O C2O 117(3) . . ?
C7O C2O C3O 125(3) . . ?
C7O C2O C1O 119(4) . . ?
C3O C2O C1O 116(3) . . ?
C2O C3O C4O 116(3) . . ?
C5O C4O C3O 114(3) . . ?
C6O C5O O1O 116(2) . . ?
C6O C5O C4O 128(2) . . ?
O1O C5O C4O 116(2) . . ?
C5O C6O C7O 117(3) . . ?
C2O C7O C6O 119(3) . . ?
O1O C8O C9O 109.8(17) . . ?
C8O C9O C10O 107.5(17) . . ?
C11O C10O C9O 112.8(16) . . ?
C10O C11O C12O 108.9(14) . . ?
O2O C12O C11O 107.4(12) . . ?
C18O C13O O2O 117.6(16) . . ?
C18O C13O C14O 118.1(16) . . ?
O2O C13O C14O 123.8(15) . . ?
C13O C14O C15O 120.6(15) . . ?
C16O C15O C14O 118.9(16) . . ?
C15O C16O C17O 120.2(16) . . ?
C15O C16O C19O 120.8(16) . . ?
C17O C16O C19O 119.1(14) . . ?
C18O C17O C16O 118.9(16) . . ?
C13O C18O C17O 122.8(18) . . ?
N3O C19O N4O 116.2(16) . . ?
N3O C19O C16O 120.6(16) . . ?
N4O C19O C16O 122.7(15) . . ?
C5Z O1Z C8Z 134(2) . . ?
C13Z O2Z C12Z 125(2) . . ?
N2Z C1Z N1Z 119.4(19) . . ?
N2Z C1Z C2Z 123.3(18) . . ?
N1Z C1Z C2Z 116.9(17) . . ?
C3Z C2Z C7Z 115.9(17) . . ?
C3Z C2Z C1Z 120.4(16) . . ?
C7Z C2Z C1Z 122.3(18) . . ?
C2Z C3Z C4Z 123(2) . . ?
C5Z C4Z C3Z 115(2) . . ?
C6Z C5Z C4Z 120(2) . . ?
C6Z C5Z O1Z 119.0(19) . . ?
C4Z C5Z O1Z 118(2) . . ?
C7Z C6Z C5Z 120(2) . . ?
C6Z C7Z C2Z 121(2) . . ?
O1Z C8Z C9Z 104(2) . . ?
C8Z C9Z C10Z 113(2) . . ?
C11Z C10Z C9Z 115(2) . . ?
C10Z C11Z C12Z 102(2) . . ?
O2Z C12Z C11Z 114(2) . . ?
O2Z C13Z C18Z 124(2) . . ?
O2Z C13Z C14Z 115(2) . . ?
C18Z C13Z C14Z 121.6(19) . . ?
C13Z C14Z C15Z 120.4(19) . . ?
C14Z C15Z C16Z 118.6(19) . . ?
C17Z C16Z C15Z 116.8(17) . . ?
C17Z C16Z C19Z 122.9(19) . . ?
C15Z C16Z C19Z 119.9(18) . . ?
C16Z C17Z C18Z 125(2) . . ?
C13Z C18Z C17Z 116.3(19) . . ?
N4Z C19Z N3Z 117(2) . . ?
N4Z C19Z C16Z 121(2) . . ?
N3Z C19Z C16Z 122(2) . . ?
C5K O1K C8K 128(2) . . ?
C13K O2K C12K 119(3) . . ?
N2K C1K N1K 118(2) . . ?
N2K C1K C2K 122.0(19) . . ?
N1K C1K C2K 119.5(19) . . ?
C3K C2K C7K 117.7(18) . . ?
C3K C2K C1K 120.2(18) . . ?
C7K C2K C1K 122.1(19) . . ?
C2K C3K C4K 121(2) . . ?
C5K C4K C3K 118(2) . . ?
C6K C5K C4K 122(2) . . ?
C6K C5K O1K 124(2) . . ?
C4K C5K O1K 114(2) . . ?
C5K C6K C7K 118(2) . . ?
C6K C7K C2K 123(2) . . ?
O1K C8K C9K 109(2) . . ?
C8K C9K C10K 119(2) . . ?
C11K C10K C9K 115(2) . . ?
C12K C11K C10K 104(2) . . ?
O2K C12K C11K 110(2) . . ?
O2K C13K C18K 120(2) . . ?
O2K C13K C14K 118(2) . . ?
C18K C13K C14K 122(2) . . ?
C13K C14K C15K 119(2) . . ?
C14K C15K C16K 120(2) . . ?
C17K C16K C15K 116.2(18) . . ?
C17K C16K C19K 122(2) . . ?
C15K C16K C19K 121(2) . . ?
C18K C17K C16K 123(2) . . ?
C13K C18K C17K 118(2) . . ?
N3K C19K N4K 118(2) . . ?
N3K C19K C16K 121(2) . . ?
N4K C19K C16K 121(2) . . ?
O34 S9 O35 113.5(11) . . ?
O34 S9 O33 112.8(9) . . ?
O35 S9 O33 111.1(10) . . ?
O34 S9 C59 107.5(8) . . ?
O35 S9 C59 107.3(9) . . ?
O33 S9 C59 103.9(9) . . ?
O37 S10 O38 110.6(12) . . ?
O37 S10 O39 114.6(12) . . ?
O38 S10 O39 109.0(12) . . ?
O37 S10 C66 107.3(7) . . ?
O38 S10 C66 107.6(9) . . ?
O39 S10 C66 107.5(8) . . ?
O42 S11 O43 112.7(6) . . ?
O42 S11 O41A 112.6(6) . . ?
O43 S11 O41A 110.9(7) . . ?
O42 S11 C73 109.0(7) . . ?
O43 S11 C73 106.7(6) . . ?
O41A S11 C73 104.4(6) . . ?
O47 S12 O46 113.9(7) . . ?
O47 S12 O45 111.6(7) . . ?
O46 S12 O45 112.3(6) . . ?
O47 S12 C80 105.7(6) . . ?
O46 S12 C80 106.2(7) . . ?
O45 S12 C80 106.5(7) . . ?
O50 S13 O51 113.7(10) . . ?
O50 S13 O49 112.7(12) . . ?
O51 S13 O49 107.5(12) . . ?
O50 S13 C87 107.0(8) . . ?
O51 S13 C87 107.3(9) . . ?
O49 S13 C87 108.4(7) . . ?
O54A S14 O53A 133(4) . . ?
O54A S14 O55A 89(6) . . ?
O53A S14 O55A 106(6) . . ?
O55 S14 O54 110(2) . . ?
O55 S14 O53 121.4(19) . . ?
O54 S14 O53 110(2) . . ?
O55 S14 C95 108.0(11) . . ?
O54A S14 C95 101(3) . . ?
O53A S14 C95 121(3) . . ?
O55A S14 C95 96(4) . . ?
O54 S14 C95 100.7(19) . . ?
O53 S14 C95 104.1(12) . . ?
O57 S15 O58 114.4(9) . . ?
O57 S15 O59 109.4(10) . . ?
O58 S15 O59 112.7(9) . . ?
O57 S15 C101 107.9(8) . . ?
O58 S15 C101 106.8(10) . . ?
O59 S15 C101 105.1(8) . . ?
O61 S16 O63 113.5(8) . . ?
O61 S16 O62 111.3(7) . . ?
O63 S16 O62 111.1(7) . . ?
O61 S16 C108 109.1(8) . . ?
O63 S16 C108 106.2(7) . . ?
O62 S16 C108 105.2(7) . . ?
C58 C57 C62 119.9(14) . . ?
C58 C57 C112 119.6(15) . . ?
C62 C57 C112 120.2(16) . . ?
C59 C58 C57 121.7(14) . . ?
C58 C59 C60 118.3(17) . . ?
C58 C59 S9 120.5(14) . . ?
C60 C59 S9 121.2(14) . . ?
C59 C60 C61 124.7(15) . . ?
C60 C61 C62 115.3(16) . . ?
C60 C61 C63 123.9(13) . . ?
C62 C61 C63 120.8(17) . . ?
O36 C62 C57 116.6(13) . . ?
O36 C62 C61 123.5(15) . . ?
C57 C62 C61 119.8(17) . . ?
C61 C63 C64 112.7(15) . . ?
C65 C64 C69 121.2(14) . . ?
C65 C64 C63 118.8(14) . . ?
C69 C64 C63 119.9(13) . . ?
C64 C65 C66 119.1(15) . . ?
C67 C66 C65 120.6(13) . . ?
C67 C66 S10 120.3(13) . . ?
C65 C66 S10 119.1(12) . . ?
C66 C67 C68 118.5(15) . . ?
C67 C68 C69 122.6(14) . . ?
C67 C68 C70 117.3(15) . . ?
C69 C68 C70 120.1(12) . . ?
O40 C69 C64 119.9(14) . . ?
O40 C69 C68 122.4(14) . . ?
C64 C69 C68 117.7(13) . . ?
C71 C70 C68 117.0(14) . . ?
C72 C71 C76 122.0(14) . . ?
C72 C71 C70 118.1(12) . . ?
C76 C71 C70 120.0(12) . . ?
C71 C72 C73 120.5(13) . . ?
C74 C73 C72 117.3(12) . . ?
C74 C73 S11 123.7(12) . . ?
C72 C73 S11 119.0(10) . . ?
C75 C74 C73 123.5(16) . . ?
C74 C75 C76 116.9(14) . . ?
C74 C75 C77 120.9(14) . . ?
C76 C75 C77 122.1(12) . . ?
C78 C77 C75 115.2(14) . . ?
C71 C76 O44 119.3(14) . . ?
C71 C76 C75 119.7(12) . . ?
O44 C76 C75 121.0(12) . . ?
C79 C78 C83 116.5(15) . . ?
C79 C78 C77 120.3(13) . . ?
C83 C78 C77 122.9(13) . . ?
C80 C79 C78 121.1(14) . . ?
C79 C80 C81 118.2(13) . . ?
C79 C80 S12 124.2(11) . . ?
C81 C80 S12 116.9(12) . . ?
C82 C81 C80 123.2(15) . . ?
C81 C82 C83 118.2(14) . . ?
C81 C82 C84 120.4(15) . . ?
C83 C82 C84 121.4(13) . . ?
C82 C83 O48 124.3(14) . . ?
C82 C83 C78 121.9(13) . . ?
O48 C83 C78 113.3(15) . . ?
C82 C84 C85 113.5(13) . . ?
C90 C85 C86 117.5(14) . . ?
C90 C85 C84 123.4(14) . . ?
C86 C85 C84 119.1(15) . . ?
C85 C86 C87 121.2(14) . . ?
C88 C87 C86 117.9(14) . . ?
C88 C87 S13 122.8(13) . . ?
C86 C87 S13 119.3(12) . . ?
C87 C88 C89 120.5(15) . . ?
C90 C89 C88 120.6(15) . . ?
C90 C89 C91 122.2(14) . . ?
C88 C89 C91 117.1(13) . . ?
C89 C90 C85 122.2(15) . . ?
C89 C90 O52 123.4(15) . . ?
C85 C90 O52 114.2(13) . . ?
C92 C91 C89 109.7(13) . . ?
C97 C92 C93 121.1(18) . . ?
C97 C92 C91 123.5(14) . . ?
C93 C92 C91 115.3(18) . . ?
C95 C93 C92 117.2(19) . . ?
C96 C94 C95 119.5(19) . . ?
C93 C95 C94 120.5(17) . . ?
C93 C95 S14 119.0(18) . . ?
C94 C95 S14 120.2(15) . . ?
C97 C96 C94 120.4(18) . . ?
C97 C96 C98 121.8(14) . . ?
C94 C96 C98 117.9(17) . . ?
C96 C97 O56 124.4(18) . . ?
C96 C97 C92 120.8(15) . . ?
O56 C97 C92 114.8(17) . . ?
C96 C98 C99 111.3(15) . . ?
C104 C99 C100 122.0(18) . . ?
C104 C99 C98 120.7(13) . . ?
C100 C99 C98 117.3(18) . . ?
C99 C100 C101 116.3(17) . . ?
C102 C101 C100 120.4(14) . . ?
C102 C101 S15 123.7(14) . . ?
C100 C101 S15 115.9(15) . . ?
C101 C102 C103 122.9(17) . . ?
C102 C103 C104 119.0(16) . . ?
C102 C103 C105 116.9(14) . . ?
C104 C103 C105 124.0(13) . . ?
C99 C104 O60 113.6(15) . . ?
C99 C104 C103 119.4(14) . . ?
O60 C104 C103 127.0(16) . . ?
C103 C105 C106 119.5(16) . . ?
C111 C106 C107 116.3(15) . . ?
C111 C106 C105 127.4(18) . . ?
C107 C106 C105 116.3(14) . . ?
C108 C107 C106 119.9(15) . . ?
C109 C108 C107 121.4(17) . . ?
C109 C108 S16 121.3(13) . . ?
C107 C108 S16 117.3(13) . . ?
C108 C109 C110 119.6(15) . . ?
C111 C110 C109 118.6(15) . . ?
C111 C110 C112 123.7(17) . . ?
C109 C110 C112 117.7(15) . . ?
C110 C111 O64 121.7(15) . . ?
C110 C111 C106 123.8(18) . . ?
O64 C111 C106 114.4(16) . . ?
C110 C112 C57 115.6(13) . . ?
O2 S1 O3 112.6(10) . . ?
O2 S1 O1 109.9(10) . . ?
O3 S1 O1 113.5(8) . . ?
O2 S1 C3 106.0(9) . . ?
O3 S1 C3 107.0(7) . . ?
O1 S1 C3 107.3(8) . . ?
O11 S3 O9 124(3) . . ?
O11 S3 C17 123(3) . . ?
O9 S3 C17 96(2) . . ?
O11 S3 O10 118(3) . . ?
O9 S3 O10 104(3) . . ?
C17 S3 O10 84(3) . . ?
O11A S3A O9A 108(2) . . ?
O11A S3A O10A 116(3) . . ?
O9A S3A O10A 108.4(18) . . ?
O11A S3A C17 106.4(15) . . ?
O9A S3A C17 105.1(18) . . ?
O10A S3A C17 112.5(14) . . ?
O15 S4 O13 113.1(16) . . ?
O15 S4 O14 110.9(15) . . ?
O13 S4 O14 112.0(16) . . ?
O15 S4 C24 104.7(11) . . ?
O13 S4 C24 107.8(10) . . ?
O14 S4 C24 107.9(11) . . ?
O19 S5 O18 118.8(13) . . ?
O17A S5 O19A 132(9) . . ?
O17A S5 O18A 111(3) . . ?
O19A S5 O18A 105(8) . . ?
O19 S5 O17 111.9(17) . . ?
O18 S5 O17 108.3(15) . . ?
O17A S5 C31 94(3) . . ?
O19 S5 C31 108.3(11) . . ?
O18 S5 C31 102.3(12) . . ?
O19A S5 C31 104(8) . . ?
O18A S5 C31 108(2) . . ?
O17 S5 C31 106.1(13) . . ?
O22 S6 O23 133(3) . . ?
O21A S6 O22A 115.9(16) . . ?
O22 S6 O21 106(2) . . ?
O23 S6 O21 102.8(14) . . ?
O21A S6 O23A 110.7(15) . . ?
O22A S6 O23A 99.9(18) . . ?
O22 S6 C38 105.4(16) . . ?
O21A S6 C38 116.0(13) . . ?
O23 S6 C38 102.9(10) . . ?
O22A S6 C38 108.8(16) . . ?
O21 S6 C38 103.1(11) . . ?
O23A S6 C38 103.8(11) . . ?
O27 S7 O25 111.3(7) . . ?
O27 S7 O26 113.4(7) . . ?
O25 S7 O26 111.9(7) . . ?
O27 S7 C45 107.4(6) . . ?
O25 S7 C45 105.4(6) . . ?
O26 S7 C45 107.0(7) . . ?
O30 S8 O31 112.1(6) . . ?
O30 S8 O29 112.7(6) . . ?
O31 S8 O29 113.1(7) . . ?
O30 S8 C52 108.8(7) . . ?
O31 S8 C52 106.4(6) . . ?
O29 S8 C52 103.1(6) . . ?
O6 S2 O5 120.6(18) . . ?
O6 S2 O7 114.9(16) . . ?
O5 S2 O7 105.3(17) . . ?
O7A S2 O6A 110(2) . . ?
O7A S2 O5A 118(2) . . ?
O6A S2 O5A 105(2) . . ?
O6 S2 C10 108.5(14) . . ?
O7A S2 C10 110.3(17) . . ?
O5 S2 C10 104.8(10) . . ?
O7 S2 C10 100.5(11) . . ?
O6A S2 C10 104.0(16) . . ?
O5A S2 C10 109.1(11) . . ?
C6 C1 C2 118.8(14) . . ?
C6 C1 C56 120.4(13) . . ?
C2 C1 C56 120.9(13) . . ?
C3 C2 C1 121.1(14) . . ?
C2 C3 C4 119.8(14) . . ?
C2 C3 S1 122.6(13) . . ?
C4 C3 S1 117.3(12) . . ?
C5 C4 C3 121.4(14) . . ?
C4 C5 C6 118.5(13) . . ?
C4 C5 C7 119.6(14) . . ?
C6 C5 C7 121.8(13) . . ?
O4 C6 C1 117.9(14) . . ?
O4 C6 C5 122.1(12) . . ?
C1 C6 C5 120.0(13) . . ?
C5 C7 C8 113.4(13) . . ?
C9 C8 C13 119.9(15) . . ?
C9 C8 C7 118.0(14) . . ?
C13 C8 C7 122.0(13) . . ?
C8 C9 C10 120.9(16) . . ?
C11 C10 C9 118.5(14) . . ?
C11 C10 S2 120.1(14) . . ?
C9 C10 S2 121.4(14) . . ?
C10 C11 C12 122.3(16) . . ?
C11 C12 C13 117.0(18) . . ?
C11 C12 C14 117.8(15) . . ?
C13 C12 C14 125.1(15) . . ?
O8 C13 C8 118.0(14) . . ?
O8 C13 C12 120.8(15) . . ?
C8 C13 C12 121.2(15) . . ?
C15 C14 C12 109.8(15) . . ?
C16 C15 C20 118.5(19) . . ?
C16 C15 C14 117(2) . . ?
C20 C15 C14 124.1(16) . . ?
C15 C16 C17 119(2) . . ?
C18 C17 C16 121(2) . . ?
C18 C17 S3 104(2) . . ?
C16 C17 S3 135(2) . . ?
C18 C17 S3A 128(2) . . ?
C16 C17 S3A 108(2) . . ?
C17 C18 C19 122(2) . . ?
C20 C19 C18 118(2) . . ?
C20 C19 C21 120.4(17) . . ?
C18 C19 C21 122.1(19) . . ?
C19 C20 C15 121.3(18) . . ?
C19 C20 O12 124(2) . . ?
C15 C20 O12 115.1(16) . . ?
C22 C21 C19 109.7(17) . . ?
C27 C22 C23 121.0(16) . . ?
C27 C22 C21 122.3(14) . . ?
C23 C22 C21 116.7(16) . . ?
C24 C23 C22 117.7(15) . . ?
C25 C24 C23 121.2(14) . . ?
C25 C24 S4 119.0(15) . . ?
C23 C24 S4 119.8(13) . . ?
C24 C25 C26 120.9(16) . . ?
C27 C26 C25 118.8(16) . . ?
C27 C26 C28 120.6(13) . . ?
C25 C26 C28 120.5(15) . . ?
O16 C27 C26 125.5(15) . . ?
O16 C27 C22 114.3(16) . . ?
C26 C27 C22 120.0(14) . . ?
C26 C28 C29 110.5(15) . . ?
C30 C29 C34 114.8(17) . . ?
C30 C29 C28 125.2(16) . . ?
C34 C29 C28 119.6(18) . . ?
C31 C30 C29 123.9(17) . . ?
C30 C31 C32 117.2(17) . . ?
C30 C31 S5 122.6(18) . . ?
C32 C31 S5 119.3(16) . . ?
C33 C32 C31 119.3(16) . . ?
C32 C33 C34 122.5(17) . . ?
C32 C33 C35 118.1(16) . . ?
C34 C33 C35 119.4(16) . . ?
C33 C34 O20 118.0(15) . . ?
C33 C34 C29 122.0(18) . . ?
O20 C34 C29 119.8(18) . . ?
C36 C35 C33 112.5(13) . . ?
C41 C36 C37 119.4(14) . . ?
C41 C36 C35 119.0(18) . . ?
C37 C36 C35 121.5(15) . . ?
C38 C37 C36 120.8(15) . . ?
C39 C38 C37 117.3(17) . . ?
C39 C38 S6 123.3(13) . . ?
C37 C38 S6 119.3(14) . . ?
C38 C39 C40 125.8(13) . . ?
C39 C40 C41 115.9(14) . . ?
C39 C40 C42 123.1(12) . . ?
C41 C40 C42 120.7(16) . . ?
O24 C41 C36 125.3(14) . . ?
O24 C41 C40 114.1(14) . . ?
C36 C41 C40 120.6(18) . . ?
C40 C42 C43 117.3(14) . . ?
C44 C43 C48 119.2(12) . . ?
C44 C43 C42 117.9(13) . . ?
C48 C43 C42 122.8(11) . . ?
C43 C44 C45 122.3(13) . . ?
C46 C45 C44 116.6(12) . . ?
C46 C45 S7 123.7(11) . . ?
C44 C45 S7 119.7(11) . . ?
C45 C46 C47 122.5(14) . . ?
C48 C47 C46 118.0(14) . . ?
C48 C47 C49 124.4(11) . . ?
C46 C47 C49 117.6(13) . . ?
C47 C48 O28 119.4(12) . . ?
C47 C48 C43 121.3(12) . . ?
O28 C48 C43 119.2(12) . . ?
C50 C49 C47 112.9(13) . . ?
C51 C50 C55 117.4(14) . . ?
C51 C50 C49 117.4(12) . . ?
C55 C50 C49 124.7(13) . . ?
C52 C51 C50 120.2(12) . . ?
C53 C52 C51 119.6(12) . . ?
C53 C52 S8 121.4(11) . . ?
C51 C52 S8 118.9(10) . . ?
C52 C53 C54 121.6(13) . . ?
C55 C54 C53 118.4(13) . . ?
C55 C54 C56 121.9(12) . . ?
C53 C54 C56 119.5(14) . . ?
C54 C55 O32 123.3(14) . . ?
C54 C55 C50 122.0(13) . . ?
O32 C55 C50 114.3(15) . . ?
C1 C56 C54 114.0(12) . . ?

loop_
_geom_bond_atom_site_label_1
_geom_bond_atom_site_label_2
_geom_bond_distance
_geom_bond_site_symmetry_2
_geom_bond_publ_flag
O1I C2I 1.425(15) . ?
C1I C2I 1.484(19) . ?
C2I C3I 1.443(17) . ?
O1F C2F 1.41(2) . ?
C1F C2F 1.46(2) . ?
C2F C3F 1.451(16) . ?
O1E C2E 1.43(2) . ?
C1E C2E 1.48(2) . ?
C2E C3E 1.48(2) . ?
O41A S11 1.479(10) . ?
O35W O35A 1.65(7) . ?
O35A O35D 1.62(7) . ?
N1N C1N 1.344(14) . ?
N2N C1N 1.303(14) . ?
N3N C19N 1.308(14) . ?
N4N C19N 1.306(14) . ?
O1N C5N 1.391(12) . ?
O1N C8N 1.427(12) . ?
O2N C13N 1.365(12) . ?
O2N C12N 1.427(12) . ?
C1N C2N 1.468(15) . ?
C2N C3N 1.382(15) . ?
C2N C7N 1.385(14) . ?
C3N C4N 1.399(13) . ?
C4N C5N 1.369(14) . ?
C5N C6N 1.352(15) . ?
C6N C7N 1.363(14) . ?
C8N C9N 1.481(13) . ?
C9N C10N 1.520(15) . ?
C10N C11N 1.520(13) . ?
C11N C12N 1.496(14) . ?
C13N C18N 1.377(15) . ?
C13N C14N 1.388(14) . ?
C14N C15N 1.407(15) . ?
C15N C16N 1.396(15) . ?
C16N C17N 1.385(13) . ?
C16N C19N 1.439(14) . ?
C17N C18N 1.378(13) . ?
N1P C1P 1.303(16) . ?
N2P C1P 1.310(15) . ?
N3P C19P 1.30(2) . ?
N4P C19P 1.38(2) . ?
O1P C5P 1.363(14) . ?
O1P C8P 1.456(12) . ?
O2P C13P 1.360(15) . ?
O2P C12P 1.448(15) . ?
C1P C2P 1.449(17) . ?
C2P C7P 1.355(15) . ?
C2P C3P 1.410(18) . ?
C3P C4P 1.377(17) . ?
C4P C5P 1.355(16) . ?
C5P C6P 1.392(17) . ?
C6P C7P 1.391(15) . ?
C8P C9P 1.520(15) . ?
C9P C10P 1.545(16) . ?
C10P C11P 1.507(19) . ?
C11P C12P 1.563(18) . ?
C13P C18P 1.32(2) . ?
C13P C14P 1.385(19) . ?
C14P C15P 1.399(18) . ?
C15P C16P 1.37(2) . ?
C16P C17P 1.32(2) . ?
C16P C19P 1.50(2) . ?
C17P C18P 1.41(2) . ?
N1X C1X 1.320(17) . ?
N2X C1X 1.369(17) . ?
N3X C19X 1.44(2) . ?
N4X C19X 1.280(19) . ?
O1X C8X 1.388(18) . ?
O1X C5X 1.40(2) . ?
O2X C12X 1.401(18) . ?
O2X C13X 1.41(2) . ?
C1X C2X 1.43(2) . ?
C2X C3X 1.360(19) . ?
C2X C7X 1.45(2) . ?
C3X C4X 1.38(2) . ?
C4X C5X 1.32(2) . ?
C5X C6X 1.38(2) . ?
C6X C7X 1.34(2) . ?
C8X C9X 1.55(2) . ?
C9X C10X 1.52(3) . ?
C10X C11X 1.54(2) . ?
C11X C12X 1.53(2) . ?
C13X C14X 1.34(3) . ?
C13X C18X 1.44(2) . ?
C14X C15X 1.34(2) . ?
C15X C16X 1.35(2) . ?
C16X C19X 1.43(3) . ?
C16X C17X 1.45(2) . ?
C17X C18X 1.29(2) . ?
N1Y C1Y 1.340(18) . ?
N2Y C1Y 1.329(16) . ?
N3Y C19Y 1.32(3) . ?
N4Y C19Y 1.27(3) . ?
O1Y C5Y 1.384(19) . ?
O1Y C8Y 1.436(18) . ?
O2Y C12Y 1.38(3) . ?
O2Y C13Y 1.39(3) . ?
C1Y C2Y 1.46(2) . ?
C2Y C7Y 1.31(2) . ?
C2Y C3Y 1.34(2) . ?
C3Y C4Y 1.42(2) . ?
C4Y C5Y 1.32(2) . ?
C5Y C6Y 1.39(2) . ?
C6Y C7Y 1.38(2) . ?
C8Y C9Y 1.47(2) . ?
C9Y C1OY 1.61(3) . ?
C1OY C11Y 1.45(3) . ?
C11Y C12Y 1.30(3) . ?
C13Y C14Y 1.42(3) . ?
C13Y C18Y 1.45(3) . ?
C14Y C15Y 1.34(2) . ?
C15Y C16Y 1.39(3) . ?
C16Y C17Y 1.32(3) . ?
C16Y C19Y 1.43(3) . ?
C17Y C18Y 1.37(3) . ?
N1S C1S 1.345(17) . ?
N2S C1S 1.283(16) . ?
N3S C19S 1.307(18) . ?
N4S C19S 1.301(17) . ?
O1S C8S 1.394(18) . ?
O1S C5S 1.404(17) . ?
O2S C13S 1.344(14) . ?
O2S C12S 1.415(15) . ?
C1S C2S 1.452(18) . ?
C2S C7S 1.362(16) . ?
C2S C3S 1.377(17) . ?
C3S C4S 1.411(17) . ?
C4S C5S 1.370(18) . ?
C5S C6S 1.347(19) . ?
C6S C7S 1.346(17) . ?
C8S C9S 1.450(18) . ?
C9S C10S 1.513(19) . ?
C10S C11S 1.523(17) . ?
C11S C12S 1.471(18) . ?
C13S C18S 1.355(16) . ?
C13S C14S 1.378(16) . ?
C14S C15S 1.395(17) . ?
C15S C16S 1.393(17) . ?
C16S C17S 1.362(16) . ?
C16S C19S 1.431(17) . ?
C17S C18S 1.379(15) . ?
N1M C1M 1.327(15) . ?
N2M C1M 1.303(15) . ?
N3M C19M 1.34(3) . ?
N4M C19M 1.29(3) . ?
O1M C8M 1.22(3) . ?
O1M C5M 1.345(15) . ?
O1M C8L 1.36(3) . ?
C1M C2M 1.498(18) . ?
C2M C7M 1.356(18) . ?
C2M C3M 1.400(17) . ?
C3M C4M 1.332(17) . ?
C4M C5M 1.38(2) . ?
C5M C6M 1.385(18) . ?
C6M C7M 1.432(17) . ?
C8M C9M 1.470(18) . ?
C9M C10M 1.518(19) . ?
C10M C11M 1.520(18) . ?
C11M C12M 1.48(2) . ?
C12M O2M 1.46(4) . ?
O2M C13M 1.34(3) . ?
C8L C9L 1.476(18) . ?
C9L C10L 1.517(19) . ?
C10L C11L 1.506(19) . ?
C11L C12L 1.56(4) . ?
C12L O2L 1.36(5) . ?
O2L C13M 1.49(4) . ?
C13M C14M 1.35(2) . ?
C13M C18M 1.40(3) . ?
C14M C15M 1.38(2) . ?
C15M C16M 1.38(3) . ?
C16M C17M 1.45(3) . ?
C16M C19M 1.50(3) . ?
C17M C18M 1.38(2) . ?
N1O C1O 1.49(4) . ?
N2O C1O 1.27(4) . ?
N3O C19O 1.297(18) . ?
N4O C19O 1.323(18) . ?
O1O C5O 1.40(2) . ?
O1O C8O 1.427(19) . ?
O2O C13O 1.353(17) . ?
O2O C12O 1.456(15) . ?
C1O C2O 1.50(4) . ?
C2O C7O 1.35(3) . ?
C2O C3O 1.42(4) . ?
C3O C4O 1.43(3) . ?
C4O C5O 1.40(3) . ?
C5O C6O 1.33(3) . ?
C6O C7O 1.36(2) . ?
C8O C9O 1.52(2) . ?
C9O C10O 1.56(2) . ?
C10O C11O 1.519(19) . ?
C11O C12O 1.536(18) . ?
C13O C18O 1.33(2) . ?
C13O C14O 1.37(2) . ?
C14O C15O 1.401(19) . ?
C15O C16O 1.352(18) . ?
C16O C17O 1.38(2) . ?
C16O C19O 1.46(2) . ?
C17O C18O 1.37(2) . ?
N1Z C1Z 1.349(18) . ?
N2Z C1Z 1.277(17) . ?
N3Z C19Z 1.31(2) . ?
N4Z C19Z 1.293(19) . ?
O1Z C5Z 1.389(18) . ?
O1Z C8Z 1.39(2) . ?
O2Z C13Z 1.345(17) . ?
O2Z C12Z 1.395(19) . ?
C1Z C2Z 1.468(19) . ?
C2Z C3Z 1.368(19) . ?
C2Z C7Z 1.381(19) . ?
C3Z C4Z 1.403(18) . ?
C4Z C5Z 1.38(2) . ?
C5Z C6Z 1.37(2) . ?
C6Z C7Z 1.341(19) . ?
C8Z C9Z 1.506(19) . ?
C9Z C10Z 1.54(2) . ?
C10Z C11Z 1.496(19) . ?
C11Z C12Z 1.50(2) . ?
C13Z C18Z 1.36(2) . ?
C13Z C14Z 1.374(19) . ?
C14Z C15Z 1.394(19) . ?
C15Z C16Z 1.397(19) . ?
C16Z C17Z 1.374(18) . ?
C16Z C19Z 1.428(18) . ?
C17Z C18Z 1.376(18) . ?
N1K C1K 1.347(19) . ?
N2K C1K 1.273(18) . ?
N3K C19K 1.31(2) . ?
N4K C19K 1.31(2) . ?
O1K C5K 1.396(18) . ?
O1K C8K 1.401(19) . ?
O2K C13K 1.355(18) . ?
O2K C12K 1.42(2) . ?
C1K C2K 1.458(19) . ?
C2K C3K 1.376(19) . ?
C2K C7K 1.382(19) . ?
C3K C4K 1.403(18) . ?
C4K C5K 1.383(19) . ?
C5K C6K 1.35(2) . ?
C6K C7K 1.361(19) . ?
C8K C9K 1.469(19) . ?
C9K C10K 1.53(2) . ?
C10K C11K 1.509(19) . ?
C11K C12K 1.51(2) . ?
C13K C18K 1.36(2) . ?
C13K C14K 1.38(2) . ?
C14K C15K 1.39(2) . ?
C15K C16K 1.397(19) . ?
C16K C17K 1.377(19) . ?
C16K C19K 1.430(19) . ?
C17K C18K 1.367(19) . ?
S9 O34 1.388(13) . ?
S9 O35 1.422(14) . ?
S9 O33 1.446(14) . ?
S9 C59 1.750(17) . ?
S10 O37 1.401(13) . ?
S10 O38 1.450(17) . ?
S10 O39 1.446(16) . ?
S10 C66 1.794(13) . ?
S11 O42 1.458(11) . ?
S11 O43 1.476(10) . ?
S11 C73 1.741(12) . ?
S12 O47 1.423(9) . ?
S12 O46 1.432(11) . ?
S12 O45 1.462(12) . ?
S12 C80 1.772(13) . ?
S13 O50 1.389(13) . ?
S13 O51 1.413(15) . ?
S13 O49 1.462(14) . ?
S13 C87 1.762(15) . ?
S14 O55 1.443(14) . ?
S14 O54A 1.459(16) . ?
S14 O53A 1.459(18) . ?
S14 O55A 1.459(18) . ?
S14 O54 1.461(15) . ?
S14 O53 1.485(14) . ?
S14 C95 1.778(18) . ?
S15 O57 1.430(11) . ?
S15 O58 1.457(14) . ?
S15 O59 1.480(14) . ?
S15 C101 1.781(15) . ?
S16 O61 1.427(12) . ?
S16 O63 1.447(11) . ?
S16 O62 1.464(10) . ?
S16 C108 1.792(17) . ?
O36 C62 1.320(18) . ?
O40 C69 1.363(14) . ?
O44 C76 1.378(14) . ?
O48 C83 1.368(15) . ?
O52 C90 1.381(15) . ?
O56 C97 1.345(16) . ?
O60 C104 1.369(15) . ?
O64 C111 1.373(19) . ?
C57 C58 1.39(2) . ?
C57 C62 1.42(2) . ?
C57 C112 1.523(18) . ?
C58 C59 1.373(18) . ?
C59 C60 1.38(2) . ?
C60 C61 1.42(2) . ?
C61 C62 1.452(19) . ?
C61 C63 1.50(2) . ?
C63 C64 1.537(18) . ?
C64 C65 1.358(18) . ?
C64 C69 1.381(19) . ?
C65 C66 1.42(2) . ?
C66 C67 1.358(19) . ?
C67 C68 1.367(17) . ?
C68 C69 1.39(2) . ?
C68 C70 1.564(19) . ?
C70 C71 1.53(2) . ?
C71 C72 1.359(16) . ?
C71 C76 1.361(18) . ?
C72 C73 1.406(18) . ?
C73 C74 1.392(17) . ?
C74 C75 1.371(17) . ?
C75 C76 1.44(2) . ?
C75 C77 1.510(18) . ?
C77 C78 1.487(19) . ?
C78 C79 1.413(17) . ?
C78 C83 1.44(2) . ?
C79 C80 1.367(18) . ?
C80 C81 1.402(19) . ?
C81 C82 1.355(18) . ?
C82 C83 1.36(2) . ?
C82 C84 1.475(19) . ?
C84 C85 1.516(18) . ?
C85 C90 1.37(2) . ?
C85 C86 1.384(18) . ?
C86 C87 1.419(19) . ?
C87 C88 1.362(19) . ?
C88 C89 1.376(19) . ?
C89 C90 1.342(19) . ?
C89 C91 1.572(19) . ?
C91 C92 1.57(2) . ?
C92 C97 1.39(2) . ?
C92 C93 1.42(2) . ?
C93 C95 1.40(2) . ?
C94 C96 1.40(2) . ?
C94 C95 1.41(3) . ?
C96 C97 1.35(2) . ?
C96 C98 1.52(2) . ?
C98 C99 1.55(2) . ?
C99 C104 1.36(2) . ?
C99 C100 1.387(19) . ?
C100 C101 1.41(2) . ?
C101 C102 1.31(2) . ?
C102 C103 1.353(17) . ?
C103 C104 1.37(2) . ?
C103 C105 1.444(19) . ?
C105 C106 1.530(19) . ?
C106 C111 1.398(19) . ?
C106 C107 1.42(2) . ?
C107 C108 1.393(19) . ?
C108 C109 1.374(19) . ?
C109 C110 1.40(2) . ?
C110 C111 1.37(2) . ?
C110 C112 1.505(17) . ?
S1 O2 1.396(14) . ?
S1 O3 1.446(11) . ?
S1 O1 1.474(13) . ?
S1 C3 1.768(15) . ?
S3 O11 1.32(4) . ?
S3 O9 1.54(6) . ?
S3 C17 1.78(3) . ?
S3 O10 1.85(12) . ?
S3A O11A 1.37(3) . ?
S3A O9A 1.38(3) . ?
S3A O10A 1.42(3) . ?
S3A C17 1.82(2) . ?
S4 O15 1.364(18) . ?
S4 O13 1.37(2) . ?
S4 O14 1.410(18) . ?
S4 C24 1.765(14) . ?
S5 O17A 1.04(4) . ?
S5 O19 1.479(11) . ?
S5 O18 1.484(12) . ?
S5 O19A 1.487(18) . ?
S5 O18A 1.491(17) . ?
S5 O17 1.493(14) . ?
S5 C31 1.776(17) . ?
S6 O22 1.27(2) . ?
S6 O21A 1.39(2) . ?
S6 O23 1.393(19) . ?
S6 O22A 1.59(3) . ?
S6 O21 1.60(2) . ?
S6 O23A 1.63(3) . ?
S6 C38 1.717(17) . ?
S7 O27 1.427(10) . ?
S7 O25 1.456(9) . ?
S7 O26 1.463(12) . ?
S7 C45 1.725(13) . ?
S8 O30 1.461(11) . ?
S8 O31 1.471(10) . ?
S8 O29 1.475(10) . ?
S8 C52 1.780(12) . ?
O4 C6 1.372(15) . ?
S2 O6 1.35(2) . ?
S2 O7A 1.42(4) . ?
S2 O5 1.44(2) . ?
S2 O7 1.47(3) . ?
S2 O6A 1.50(3) . ?
S2 O5A 1.52(3) . ?
S2 C10 1.771(14) . ?
O8 C13 1.369(15) . ?
O12 C20 1.420(18) . ?
O16 C27 1.373(16) . ?
O20 C34 1.371(19) . ?
O24 C41 1.331(19) . ?
O28 C48 1.385(13) . ?
O32 C55 1.378(15) . ?
C1 C6 1.387(18) . ?
C1 C2 1.420(18) . ?
C1 C56 1.529(18) . ?
C2 C3 1.353(19) . ?
C3 C4 1.388(19) . ?
C4 C5 1.387(18) . ?
C5 C6 1.428(19) . ?
C5 C7 1.502(17) . ?
C7 C8 1.552(19) . ?
C8 C9 1.378(18) . ?
C8 C13 1.388(19) . ?
C9 C10 1.40(2) . ?
C10 C11 1.39(2) . ?
C11 C12 1.41(2) . ?
C12 C13 1.41(2) . ?
C12 C14 1.55(2) . ?
C14 C15 1.47(2) . ?
C15 C16 1.37(2) . ?
C15 C20 1.40(2) . ?
C16 C17 1.43(3) . ?
C17 C18 1.28(3) . ?
C18 C19 1.41(2) . ?
C19 C20 1.38(2) . ?
C19 C21 1.61(3) . ?
C21 C22 1.54(2) . ?
C22 C27 1.39(2) . ?
C22 C23 1.409(19) . ?
C23 C24 1.39(2) . ?
C24 C25 1.38(2) . ?
C25 C26 1.393(19) . ?
C26 C27 1.39(2) . ?
C26 C28 1.500(19) . ?
C28 C29 1.55(2) . ?
C29 C30 1.38(2) . ?
C29 C34 1.42(2) . ?
C30 C31 1.36(2) . ?
C31 C32 1.44(2) . ?
C32 C33 1.32(2) . ?
C33 C34 1.33(2) . ?
C33 C35 1.57(2) . ?
C35 C36 1.503(18) . ?
C36 C41 1.40(2) . ?
C36 C37 1.44(2) . ?
C37 C38 1.39(2) . ?
C38 C39 1.369(19) . ?
C39 C40 1.41(2) . ?
C40 C41 1.420(17) . ?
C40 C42 1.476(18) . ?
C42 C43 1.527(17) . ?
C43 C44 1.369(16) . ?
C43 C48 1.384(18) . ?
C44 C45 1.394(17) . ?
C45 C46 1.394(18) . ?
C46 C47 1.397(16) . ?
C47 C48 1.376(18) . ?
C47 C49 1.561(18) . ?
C49 C50 1.55(2) . ?
C50 C51 1.392(18) . ?
C50 C55 1.403(19) . ?
C51 C52 1.386(19) . ?
C52 C53 1.354(16) . ?
C53 C54 1.383(17) . ?
C54 C55 1.35(2) . ?
C54 C56 1.541(18) . ?
